data_7032102
loop_
_publ_author_name
'Ferguson, Alan'
'Staniland, Robert W.'
'Fitchett, Christopher M.'
'Squire, Marie A.'
'Williamson, Bryce E.'
'Kruger, Paul E.'

_publ_section_title
;
 Variation of guest selectivity within [Fe4L4](8+) tetrahedral cages
 through subtle modification of the face-capping ligand.
;
_journal_issue 39
_journal_name_full 'Dalton transactions (Cambridge, England : 2003)'
_journal_page_first 14550
_journal_page_last 14553
_journal_paper_doi 10.1039/c4dt02337d
_journal_volume 43
_journal_year 2014
_chemical_formula_moiety '2(C168 H120 Fe4 N24 O12), 16(C2 F6 N O4 S2), 46.17(C2 H3 N), 6.5(H2 O)'
_chemical_formula_sum 'C460.34 H391.51 F96 Fe8 N110.17 O94.5 S32'
_chemical_formula_weight 12275.75
_chemical_name_systematic
;
 ?
;
_space_group_crystal_system monoclinic
_space_group_IT_number 14
_space_group_name_Hall '-P 2ybc'
_space_group_name_H-M_alt 'P 1 21/c 1'
_symmetry_space_group_name_Hall '-P 2ybc'
_symmetry_space_group_name_H-M 'P 1 21/c 1'
_atom_sites_solution_hydrogens geom
_atom_sites_solution_primary direct
_audit_creation_date 2013-06-17
_audit_creation_method
;
  Olex2 1.2
  (compiled Apr 23 2013 17:59:47, GUI svn.r4466)
;
_cell_angle_alpha 90
_cell_angle_beta 113.394(2)
_cell_angle_gamma 90
_cell_formula_units_Z 4
_cell_length_a 44.5214(9)
_cell_length_b 27.5022(3)
_cell_length_c 46.4109(9)
_cell_measurement_reflns_used 25265
_cell_measurement_temperature 120.00(10)
_cell_measurement_theta_max 72.3360
_cell_measurement_theta_min 3.1700
_cell_volume 52155.8(18)
_computing_cell_refinement
;
CrysAlisPro, Agilent Technologies,
Version 1.171.36.28 (release 01-02-2013 CrysAlis171 .NET)
(compiled Feb  1 2013,16:14:44)
;
_computing_data_collection
;
CrysAlisPro, Agilent Technologies,
Version 1.171.36.28 (release 01-02-2013 CrysAlis171 .NET)
(compiled Feb  1 2013,16:14:44)
;
_computing_data_reduction
;
CrysAlisPro, Agilent Technologies,
Version 1.171.36.28 (release 01-02-2013 CrysAlis171 .NET)
(compiled Feb  1 2013,16:14:44)
;
_computing_molecular_graphics
;
O. V. Dolomanov, L. J. Bourhis, R. J. Gildea, J. A. K. Howard and H. Puschmann,
OLEX2: a complete structure solution, refinement and analysis program.
J. Appl. Cryst. (2009). 42, 339-341.
;
_computing_publication_material
;
O. V. Dolomanov, L. J. Bourhis, R. J. Gildea, J. A. K. Howard and H. Puschmann,
OLEX2: a complete structure solution, refinement and analysis program.
J. Appl. Cryst. (2009). 42, 339-341.
;
_computing_structure_refinement
;
SHELXL, G.M. Sheldrick, Acta Cryst.
(2008). A64, 112-122
;
_computing_structure_solution
;
XS, G.M. Sheldrick, Acta Cryst.
(2008). A64, 112-122
;
_diffrn_ambient_temperature 120.00(10)
_diffrn_detector_area_resol_mean 5.3250
_diffrn_measured_fraction_theta_full 0.9976
_diffrn_measured_fraction_theta_max 0.9651
_diffrn_measurement_details
;
  1 omega  -88.00   -2.00   1.0000   15.0000
omega____ theta____ kappa____ phi______ frames
    -      -39.9063  125.0000 -120.0000 86
 
  2 omega -116.00  -19.00   1.0000   15.0000
omega____ theta____ kappa____ phi______ frames
    -      -39.9063  -37.0000  -60.0000 97
 
  3 omega -110.00  -78.00   1.0000   60.0000
omega____ theta____ kappa____ phi______ frames
    -      -61.5000 -125.0000   90.0000 32
 
  4 omega -111.00  -85.00   1.0000   60.0000
omega____ theta____ kappa____ phi______ frames
    -      -61.5000 -125.0000   30.0000 26
 
  5 omega   28.00  156.00   1.0000   60.0000
omega____ theta____ kappa____ phi______ frames
    -      107.7801  -15.0000  120.0000 128
 
  6 omega   81.00  107.00   1.0000   60.0000
omega____ theta____ kappa____ phi______ frames
    -      107.7801 -125.0000 -120.0000 26
 
  7 omega  134.00  173.00   1.0000   60.0000
omega____ theta____ kappa____ phi______ frames
    -      107.7801  125.0000 -180.0000 39
 
  8 omega   35.00   99.00   1.0000   60.0000
omega____ theta____ kappa____ phi______ frames
    -      107.7801  -45.0000  -60.0000 64
 
  9 omega   33.00   70.00   1.0000   60.0000
omega____ theta____ kappa____ phi______ frames
    -      107.7801  -45.0000  -90.0000 37
 
 10 omega   31.00   83.00   1.0000   60.0000
omega____ theta____ kappa____ phi______ frames
    -      107.7801  -30.0000    0.0000 52
 
 11 omega  138.00  165.00   1.0000   60.0000
omega____ theta____ kappa____ phi______ frames
    -      107.7801   15.0000 -180.0000 27
 
 12 omega   72.00  133.00   1.0000   60.0000
omega____ theta____ kappa____ phi______ frames
    -      107.7801   15.0000 -180.0000 61
;
_diffrn_measurement_device_type 'SuperNova, Dual, Cu at zero, Atlas'
_diffrn_measurement_method '\w scans'
_diffrn_orient_matrix_UB_11 0.0318272000
_diffrn_orient_matrix_UB_12 -0.0250628000
_diffrn_orient_matrix_UB_13 0.0219455000
_diffrn_orient_matrix_UB_21 -0.0154464000
_diffrn_orient_matrix_UB_22 -0.0101497000
_diffrn_orient_matrix_UB_23 0.0237776000
_diffrn_orient_matrix_UB_31 -0.0130526000
_diffrn_orient_matrix_UB_32 -0.0490787000
_diffrn_orient_matrix_UB_33 -0.0161272000
_diffrn_radiation_monochromator mirror
_diffrn_radiation_type 'Cu K\a'
_diffrn_radiation_wavelength 1.5418
_diffrn_reflns_av_R_equivalents 0.0654
_diffrn_reflns_av_unetI/netI 0.1245
_diffrn_reflns_Laue_measured_fraction_full 0.940
_diffrn_reflns_Laue_measured_fraction_max 0.997
_diffrn_reflns_limit_h_max 52
_diffrn_reflns_limit_h_min -46
_diffrn_reflns_limit_k_max 23
_diffrn_reflns_limit_k_min -32
_diffrn_reflns_limit_l_max 50
_diffrn_reflns_limit_l_min -54
_diffrn_reflns_number 186248
_diffrn_reflns_point_group_measured_fraction_full 0.940
_diffrn_reflns_point_group_measured_fraction_max 0.997
_diffrn_reflns_theta_full 67.684
_diffrn_reflns_theta_max 65.089
_diffrn_reflns_theta_min 5.553
_diffrn_source 'SuperNova (Cu) X-ray Source'
_exptl_absorpt_coefficient_mu 3.990
_exptl_absorpt_correction_T_max 1.00000
_exptl_absorpt_correction_T_min 0.83742
_exptl_absorpt_correction_type multi-scan
_exptl_absorpt_process_details
;
CrysAlisPro, Agilent Technologies,
Version 1.171.36.28 (release 01-02-2013 CrysAlis171 .NET)
(compiled Feb  1 2013,16:14:44)
Empirical absorption correction using spherical harmonics,
 implemented in SCALE3 ABSPACK scaling algorithm.
;
_exptl_crystal_colour purple
_exptl_crystal_density_diffrn 1.563
_exptl_crystal_description block
_exptl_crystal_F_000 20755
_exptl_crystal_size_max 0.23
_exptl_crystal_size_mid 0.2
_exptl_crystal_size_min 0.14
_platon_squeeze_details
;
;
_refine_diff_density_max 2.155
_refine_diff_density_min -1.269
_refine_diff_density_rms 0.125
_refine_ls_extinction_method none
_refine_ls_goodness_of_fit_ref 1.044
_refine_ls_hydrogen_treatment constr
_refine_ls_matrix_type full
_refine_ls_number_parameters 5155
_refine_ls_number_reflns 88721
_refine_ls_number_restraints 243
_refine_ls_restrained_S_all 1.054
_refine_ls_R_factor_all 0.1963
_refine_ls_R_factor_gt 0.1293
_refine_ls_shift/su_max 0.007
_refine_ls_shift/su_mean 0.000
_refine_ls_structure_factor_coef Fsqd
_refine_ls_weighting_details
;
 w=1/[\s^2^(Fo^2^)+(0.2000P)^2^]
 where P=(Fo^2^+2Fc^2^)/3
;
_refine_ls_weighting_scheme calc
_refine_ls_wR_factor_gt 0.3343
_refine_ls_wR_factor_ref 0.3736
_reflns_Friedel_coverage 0.000
_reflns_number_gt 36883
_reflns_number_total 88721
_reflns_threshold_expression 'I > 2\s(I)'
_cod_data_source_file c4dt02337d2.cif
_cod_data_source_block '[BF4@1]'
_cod_depositor_comments 'Adding full bibliography for 7032102--7032104.cif.'
_cod_original_cell_volume 52156.0(18)
_cod_database_code 7032102
_reflns_odcompleteness_completeness 99.76
_reflns_odcompleteness_iscentric 1
_reflns_odcompleteness_theta 66.97
_olex2_refinement_description
;
1. Fixed Uiso
 At 1.2 times of:
  All C(H) groups
 At 1.5 times of:
  All C(H,H,H) groups, All C(H,H,H,H,H,H) groups
2. Restrained distances
 C700-F1Q
 1.3 with sigma of 0.02
 C700-F1D
 1.3 with sigma of 0.02
 C700-F39
 1.3 with sigma of 0.02
 C454-S47
 1.7 with sigma of 0.02
 C454-F510
 1.3 with sigma of 0.02
 C454-F593
 1.3 with sigma of 0.02
 C454-F733
 1.3 with sigma of 0.02
 C750-S11
 1.7 with sigma of 0.02
 C750-F7
 1.3 with sigma of 0.02
 C750-F14
 1.3 with sigma of 0.02
 C750-F11
 1.3 with sigma of 0.02
 C600-F12
 1.3 with sigma of 0.02
 C600-F47
 1.3 with sigma of 0.02
 C600-F1I
 1.3 with sigma of 0.02
 S347-O4G
 1.4 with sigma of 0.02
 C850-F43
 1.3 with sigma of 0.02
 F5K-C850
 1.3 with sigma of 0.02
 C850-F1A
 1.3 with sigma of 0.02
 S347-C850
 1.7 with sigma of 0.02
 N4J-C4Q
 1.15 with sigma of 0.02
 N4-S347
 1.575 with sigma of 0.02
 O17-S16
 1.4 with sigma of 0.02
 S16-O1Q
 1.4 with sigma of 0.02
 C4Y-F1H
 1.3 with sigma of 0.02
 C4Y-F37
 1.3 with sigma of 0.02
 C19-F1J
 1.3 with sigma of 0.02
 C19-F2M
 1.3 with sigma of 0.02
 S21-O1T
 1.4 with sigma of 0.02
 S21-O20
 1.4 with sigma of 0.02
 S14-O408
 1.4 with sigma of 0.02
 S14-O5
 1.4 with sigma of 0.02
 C4Y-F1E
 1.3 with sigma of 0.02
 C4Y-F436
 1.3 with sigma of 0.02
 F1N-C4Y
 1.3 with sigma of 0.02
 FNT7-C4Y
 1.3 with sigma of 0.02
 O10-S13
 1.4 with sigma of 0.02
 S13-O408
 1.4 with sigma of 0.02
 C19-F1M
 1.3 with sigma of 0.02
 S39-O2Q
 1.4 with sigma of 0.02
 S39-O9
 1.4 with sigma of 0.02
 S39-C1E
 1.8 with sigma of 0.02
 F1F-C1E
 1.3 with sigma of 0.02
 C1E-F15
 1.3 with sigma of 0.02
 C1E-F457
 1.3 with sigma of 0.02
 N14-S39
 1.575 with sigma of 0.02
 S1D-O449
 1.4 with sigma of 0.02
 C600-S1D
 1.8 with sigma of 0.02
 S1D-N14
 1.575 with sigma of 0.02
 O1P-S1D
 1.4 with sigma of 0.02
 N2N-C58
 1.15 with sigma of 0.02
 C1R-S17
 1.7 with sigma of 0.02
 C1R-F5
 1.3 with sigma of 0.02
 C1R-F2
 1.3 with sigma of 0.02
 FNT8-C1R
 1.3 with sigma of 0.02
 S18-CNT8
 1.7 with sigma of 0.02
 CNT8-F2
 1.3 with sigma of 0.02
 CNT8-F5
 1.3 with sigma of 0.02
 F1P-CNT8
 1.3 with sigma of 0.02
 C1B-C58
 1.45 with sigma of 0.02
 C1B-C4Q
 1.45 with sigma of 0.02
 O1S-S347
 1.4 with sigma of 0.02
 C800-S63
 1.7 with sigma of 0.02
 C1Z-F8
 1.3 with sigma of 0.02
 C1Z-F6
 1.3 with sigma of 0.02
 C1Z-F13
 1.3 with sigma of 0.02
 C800-F3T
 1.3 with sigma of 0.02
 C800-F3L
 1.3 with sigma of 0.02
 C800-F1C
 1.3 with sigma of 0.02
 C900-F1G
 1.3 with sigma of 0.02
 C900-F33
 1.3 with sigma of 0.02
 C900-F18
 1.3 with sigma of 0.02
 C700-S31
 1.7 with sigma of 0.02
 S166-C900
 1.7 with sigma of 0.02
 N884-S166
 1.6 with sigma of 0.02
 N884-S31
 1.6 with sigma of 0.02
 S166-O1K
 1.4 with sigma of 0.02
 S166-O1O
 1.4 with sigma of 0.02
 S31-O1J
 1.4 with sigma of 0.02
 S31-O1I
 1.4 with sigma of 0.02
 C38-F20
 1.3 with sigma of 0.02
 C38-F17
 1.3 with sigma of 0.02
 C38-F1U
 1.3 with sigma of 0.02
 O1L-S25
 1.4 with sigma of 0.02
 S25-C38
 1.7 with sigma of 0.02
 S25-O1D
 1.4 with sigma of 0.02
 C1O-F4
 1.3 with sigma of 0.02
 C1O-F30
 1.3 with sigma of 0.02
 F1-C1O
 1.3 with sigma of 0.02
 C1O-S12
 1.7 with sigma of 0.02
 C4L-S20
 1.7 with sigma of 0.02
 C4L-F3
 1.3 with sigma of 0.02
 C4L-F441
 1.3 with sigma of 0.02
 C4L-F38
 1.3 with sigma of 0.02
 C6-F32
 1.3 with sigma of 0.02
 F28-C6
 1.3 with sigma of 0.02
 C6-F34
 1.3 with sigma of 0.02
 S38-O3S
 1.4 with sigma of 0.02
 S38-O2D
 1.4 with sigma of 0.02
 C3-F1B
 1.3 with sigma of 0.02
 C3-F5I
 1.3 with sigma of 0.02
 C3-F1K
 1.3 with sigma of 0.02
 C3-S38
 1.7 with sigma of 0.02
 C3-F5I
 1.3 with sigma of 0.02
 C3-F1B
 1.3 with sigma of 0.02
 C3-F1K
 1.3 with sigma of 0.02
 S38-C3
 1.7 with sigma of 0.02
 S38-N7
 1.575 with sigma of 0.02
 C2O-F22
 1.3 with sigma of 0.02
 C2O-F9
 1.3 with sigma of 0.02
 C2O-F445
 1.3 with sigma of 0.02
 C2O-S10
 1.7 with sigma of 0.02
 S7-O13
 1.4 with sigma of 0.02
 S7-O1B
 1.4 with sigma of 0.02
 N4-S7
 1.575 with sigma of 0.02
 C1-S7
 1.7 with sigma of 0.02
 C1-F1O
 1.3 with sigma of 0.02
 C1-F19
 1.3 with sigma of 0.02
 C1-F16
 1.3 with sigma of 0.02
 C1-F1L
 1.3 with sigma of 0.02
 C1-F10
 1.3 with sigma of 0.02
 C1-F1T
 1.3 with sigma of 0.02
 C6-S15
 1.7 with sigma of 0.02
 S15-O1Y
 1.4 with sigma of 0.02
 S15-O4
 1.4 with sigma of 0.02
 S15-N7
 1.575 with sigma of 0.02
 F1Q-F1D
 2.15 with sigma of 0.005
 F1Q-F39
 2.15 with sigma of 0.005
 F39-F1D
 2.15 with sigma of 0.005
 F11-F14
 2.15 with sigma of 0.04
 F11-F7
 2.15 with sigma of 0.04
 F7-F14
 2.15 with sigma of 0.04
 F12-F47
 2.15 with sigma of 0.04
 F12-F1I
 2.15 with sigma of 0.04
 F1I-F47
 2.15 with sigma of 0.04
 F1G-F33
 2.15 with sigma of 0.04
 F1G-F18
 2.15 with sigma of 0.04
 F18-F33
 2.15 with sigma of 0.04
 F5K-F43
 2.15 with sigma of 0.04
 F43-F1A
 2.15 with sigma of 0.04
 F1A-F5K
 2.15 with sigma of 0.04
 S347-F43
 2.6 with sigma of 0.04
 S347-F5K
 2.6 with sigma of 0.04
 S347-F1A
 2.6 with sigma of 0.04
 F16-F1O
 2.15 with sigma of 0.01
 F1O-F10
 2.15 with sigma of 0.01
 F16-F10
 2.15 with sigma of 0.01
 F1H-F37
 2.15 with sigma of 0.04
 F1J-F2M
 2.15 with sigma of 0.04
 F37-F436
 2.15 with sigma of 0.04
 F436-F1H
 2.15 with sigma of 0.04
 F1E-F1N
 2.15 with sigma of 0.04
 FNT7-F1E
 2.15 with sigma of 0.04
 FNT7-F1N
 2.15 with sigma of 0.04
 F19-F1L
 2.15 with sigma of 0.01
 F1L-F1T
 2.15 with sigma of 0.04
 F19-F1T
 2.15 with sigma of 0.04
 F1J-F1M
 2.15 with sigma of 0.04
 F1M-F2M
 2.15 with sigma of 0.04
 F1F-F15
 2.15 with sigma of 0.04
 F15-F457
 2.15 with sigma of 0.04
 F1F-F457
 2.15 with sigma of 0.04
 F47-S1D
 2.6 with sigma of 0.02
 S1D-F12
 2.6 with sigma of 0.02
 S1D-F1I
 2.6 with sigma of 0.005
 F5-F2
 2.15 with sigma of 0.04
 F2-F1P
 2.15 with sigma of 0.04
 F5-F1P
 2.15 with sigma of 0.04
 FNT8-F5
 2.15 with sigma of 0.04
 FNT8-F2
 2.15 with sigma of 0.04
 C1B-N2N
 2.6 with sigma of 0.04
 F1C-F3T
 2.15 with sigma of 0.04
 F1C-F3L
 2.15 with sigma of 0.04
 F3L-F3T
 2.15 with sigma of 0.04
 F13-F8
 2.15 with sigma of 0.04
 F13-F6
 2.15 with sigma of 0.04
 F8-F6
 2.15 with sigma of 0.04
 S31-F39
 2.6 with sigma of 0.005
 S31-F1Q
 2.6 with sigma of 0.005
 S31-F1D
 2.6 with sigma of 0.005
 C38-O1L
 2.5 with sigma of 0.04
 F441-F3
 2.15 with sigma of 0.04
 F3-F38
 2.15 with sigma of 0.04
 F38-F441
 2.15 with sigma of 0.04
 F4-F30
 2.15 with sigma of 0.04
 F4-F1
 2.15 with sigma of 0.04
 F1-F30
 2.15 with sigma of 0.04
 F28-F34
 2.15 with sigma of 0.04
 F34-F32
 2.15 with sigma of 0.04
 F28-F32
 2.15 with sigma of 0.04
 S38-F5I
 2.6 with sigma of 0.04
 S38-F1B
 2.6 with sigma of 0.04
 S38-F1K
 2.6 with sigma of 0.04
 F5I-F1K
 2.15 with sigma of 0.04
 F1B-F5I
 2.15 with sigma of 0.04
 F1B-F1K
 2.15 with sigma of 0.04
 F5I-F1K
 2.15 with sigma of 0.04
 F5I-F1B
 2.15 with sigma of 0.04
 F1B-F1K
 2.15 with sigma of 0.04
 F1K-S38
 2.6 with sigma of 0.04
 F1T-S7
 2.6 with sigma of 0.04
 S38-S15
 2.8 with sigma of 0.04
3. Uiso/Uaniso restraints and constraints
C572 \\sim C654 \\sim C582 \\sim C578: within 1.7A with sigma of 0.04 and sigma
Uanis(C2O) \\sim Ueq, Uanis(F445) \\sim Ueq, Uanis(F22) \\sim Ueq, Uanis(F9) \\s
Uiso(C4L) = Uiso(F441) = Uiso(F38) = Uiso(F3)
Uiso(S11) = Uiso(O8) = Uiso(C750) = Uiso(O1C) = Uiso(F7) = Uiso(F14) = Uiso(F11)
Uiso(S1D) = Uiso(O449) = Uiso(F47) = Uiso(C600) = Uiso(F12) = Uiso(F1I) = Uiso(N
Uiso(C1R) = Uiso(FNT8) = Uiso(S17) = Uiso(O1H)
Uiso(F2) = Uiso(F5)
Uiso(S63) = Uiso(S36) = Uiso(N670) = Uiso(O1F) = Uiso(F13) = Uiso(O1G) = Uiso(C1
Uiso(O1I) = Uiso(C700) = Uiso(F39) = Uiso(F1D) = Uiso(F1Q) = Uiso(S31) = Uiso(O1
Uiso(O1D) = Uiso(S25) = Uiso(O1L) = Uiso(C38) = Uiso(F17) = Uiso(F1U) = Uiso(F20
Uiso(C1O) = Uiso(F4) = Uiso(F30) = Uiso(F1)
Uiso(O1B) = Uiso(O13) = Uiso(F16) = Uiso(F1L) = Uiso(F10) = Uiso(F1T) = Uiso(F1O
Uiso(N7) = Uiso(C6) = Uiso(O4) = Uiso(O1Y) = Uiso(F28) = Uiso(F32) = Uiso(F34) =
4. Others
 Fixed Sof: S2(0.45) S9(0.5) S67(0.5) O121(0.5) O175(0.5) F337(0.5) F380(0.5)
 S13(0.66666) S21(0.66666) S264(0.33333) F436(0.66666) N614(0.66666)
 S14(0.33333) O10(0.66666) F19(0.4) F29(0.5) F37(0.66666) F1E(0.33333) F16(0.6)
 O20(0.66666) H1BA(0.5) H1BB(0.5) H1BC(0.5) H1BD(0.5) H1BE(0.5) H1BF(0.5)
 O5(0.33333) F10(0.6) F1H(0.66666) N1I(0.66666) S33(0.55) O1T(0.66666)
 C2H(0.66666) H2HA(0.66666) H2HB(0.66666) H2HC(0.66666) C2J(0.5) N2K(0.33333)
 F2M(0.5) N2N(0.5) O2Y(0.33333) C3H(0.66666) O3R(0.5) N4J(0.5) C4Q(0.5)
 O51(0.5) C58(0.5) F1L(0.4) F1T(0.4) F1O(0.6) C19(0.5) O1X(0.33333) F1J(0.5)
 F1M(0.5) F1N(0.33333) FNT7(0.33333) S17(0.5) S18(0.5) O1A(0.5) O1H(0.5)
 F1P(0.5) C1R(0.5) FNT8(0.5) CNT8(0.5)
5.a Me refined with riding coordinates:
 C266(H26A,H26B,H26C), C585(H58A,H58B,H58C), C421(H42A,H42B,H42C), C549(H54A,
 H54B,H54C), C536(H53A,H53B,H53C), C468(H46A,H46B,H46C), C12(H12A,H12B,H12C),
 C1B(H1BA,H1BB,H1BC), C1B(H1BD,H1BE,H1BF), C1J(H1JA,H1JB,H1JC), C1P(H1PA,H1PB,
 H1PC), C2H(H2HA,H2HB,H2HC), C16(H16A,H16B,H16C), C3W(H3WA,H3WB,H3WC)
5.b Aromatic/amide H refined with riding coordinates:
 C48(H48), C50(H50), C53(H53), C73(H73), C75(H75), C77(H77), C80(H80),
 C86(H86), C96(H96), C98(H98), C114(H114), C115(H115), C117(H117), C127(H127),
 C129(H129), C134(H134), C145(H145), C146(H146), C147(H147), C149(H149),
 C150(H150), C151(H151), C158(H158), C159(H159), C160(H160), C162(H162),
 C165(H165), C170(H170), C177(H177), C182(H182), C184(H184), C185(H185),
 C191(H191), C207(H207), C208(H208), C210(H210), C217(H217), C218(H218),
 C233(H233), C234(H234), C237(H237), C241(H241), C244(H244), C245(H245),
 C246(H246), C248(H248), C253(H253), C256(H256), C258(H258), C262(H262),
 C265(H265), C275(H275), C285(H285), C288(H288), C291(H291), C297(H297),
 C302(H302), C303(H303), C306(H306), C307(H307), C309(H309), C310(H310),
 C316(H316), C317(H317), C321(H321), C323(H323), C324(H324), C326(H326),
 C327(H327), C333(H333), C334(H334), C338(H338), C339(H339), C348(H348),
 C351(H351), C353(H353), C355(H355), C357(H357), C359(H359), C363(H363),
 C365(H365), C369(H369), C370(H370), C371(H371), C372(H372), C374(H374),
 C377(H377), C381(H381), C383(H383), C384(H384), C386(H386), C389(H389),
 C394(H394), C395(H395), C400(H400), C428(H428), C429(H429), C431(H431),
 C437(H437), C448(H448), C453(H453), C456(H456), C462(H462), C472(H472),
 C474(H474), C479(H479), C483(H483), C490(H490), C519(H519), C522(H522),
 C534(H534), C561(H561), C574(H574), C594(H594), C598(H598), C637(H637),
 C690(H690), C707(H707), C749(H749), C141(H141), C156(H156), C186(H186),
 C188(H188), C189(H189), C194(H194), C195(H195), C199(H199), C203(H203),
 C204(H204), C209(H209), C213(H213), C214(H214), C220(H220), C224(H224),
 C226(H226), C232(H232), C239(H239), C242(H242), C249(H249), C252(H252),
 C254(H254), C255(H255), C267(H267), C269(H269), C270(H270), C271(H271),
 C272(H272), C273(H273), C279(H279), C280(H280), C283(H283), C284(H284),
 C287(H287), C289(H289), C292(H292), C296(H296), C298(H298), C313(H313),
 C314(H314), C315(H315), C318(H318), C319(H319), C330(H330), C335(H335),
 C341(H341), C342(H342), C345(H345), C346(H346), C349(H349), C358(H358),
 C360(H360), C362(H362), C366(H366), C367(H367), C368(H368), C376(H376),
 C378(H378), C387(H387), C388(H388), C390(H390), C391(H391), C392(H392),
 C393(H393), C397(H397), C401(H401), C402(H402), C405(H405), C407(H407),
 C409(H409), C411(H411), C412(H412), C415(H415), C416(H416), C420(H420),
 C422(H422), C424(H424), C427(H427), C432(H432), C433(H433), C434(H434),
 C435(H435), C438(H438), C439(H439), C442(H442), C443(H443), C452(H452),
 C455(H455), C463(H463), C465(H465), C466(H466), C469(H469), C470(H470),
 C471(H471), C475(H475), C476(H476), C478(H478), C480(H480), C488(H488),
 C492(H492), C493(H493), C499(H499), C504(H504), C524(H524), C531(H531),
 C532(H532), C541(H541), C556(H556), C559(H559), C570(H570), C572(H572),
 C575(H575), C578(H578), C582(H582), C583(H583), C586(H586), C595(H595),
 C624(H624), C654(H654), C17(H17), C24(H24)
;
_shelx_space_group_comment
;
The symmetry employed for this shelxl refinement is uniquely defined
by the following loop, which should always be used as a source of
symmetry information in preference to the above space-group names.
They are only intended as comments.
;
_shelxl_version_number 2013-2

loop_
_space_group_symop_operation_xyz
'x, y, z'
'-x, y+1/2, -z+1/2'
'-x, -y, -z'
'x, -y-1/2, z-1/2'

loop_
_atom_site_label
_atom_site_type_symbol
_atom_site_fract_x
_atom_site_fract_y
_atom_site_fract_z
_atom_site_U_iso_or_equiv
_atom_site_adp_type
_atom_site_occupancy
_atom_site_site_symmetry_order
_atom_site_calc_flag
_atom_site_refinement_flags_posn
_atom_site_refinement_flags_adp
_atom_site_refinement_flags_occupancy
_atom_site_disorder_assembly
_atom_site_disorder_group
Fe1 Fe 0.46398(3) 0.57803(4) 0.88172(3) 0.0449(3) Uani 1 1 d . . . . .
Fe2 Fe 0.62693(3) 0.96202(4) 0.80504(3) 0.0390(3) Uani 1 1 d . . . . .
Fe3 Fe 0.28261(3) 0.86304(5) 0.60352(3) 0.0424(3) Uani 1 1 d . . . . .
Fe4 Fe 0.36825(3) 1.06806(5) 0.90951(3) 0.0489(3) Uani 1 1 d . . . . .
S1 S 0.53973(7) 0.70501(9) 1.19478(7) 0.0693(7) Uani 1 1 d . . . . .
S2 S 0.5975(4) 0.7577(4) 1.2138(3) 0.061(7) Uani 0.45 1 d . . P A 2
S7 S 0.37961(10) 0.66880(16) 0.62297(10) 0.1110(11) Uiso 1 1 d D . . . .
O14 O 0.41708(12) 0.70006(17) 0.74010(12) 0.0413(12) Uani 1 1 d . . . . .
N17 N 0.59069(14) 0.9455(2) 0.76580(14) 0.0350(13) Uani 1 1 d . . . . .
O18 O 0.45735(11) 0.99035(19) 0.72233(12) 0.0430(12) Uani 1 1 d . . . . .
O19 O 0.52950(15) 0.96786(18) 0.89229(13) 0.0507(14) Uani 1 1 d . . . . .
N22 N 0.65101(15) 0.9222(2) 0.78560(16) 0.0432(15) Uani 1 1 d . . . . .
O24 O 0.45963(12) 1.0631(2) 0.81601(13) 0.0490(13) Uani 1 1 d . . . . .
N26 N 0.60272(15) 1.0070(2) 0.82198(15) 0.0411(15) Uani 1 1 d . . . . .
O27 O 0.52627(13) 0.75848(18) 0.78891(14) 0.0522(15) Uani 1 1 d . . . . .
N28 N 0.29807(15) 0.8004(2) 0.62535(15) 0.0415(15) Uani 1 1 d . . . . .
O29 O 0.45230(12) 0.8318(2) 0.69411(13) 0.0488(14) Uani 1 1 d . . . . .
N30 N 0.26915(15) 0.9226(2) 0.57712(15) 0.0418(15) Uani 1 1 d . . . . .
N34 N 0.32663(14) 0.8908(2) 0.61373(13) 0.0357(13) Uani 1 1 d . . . . .
O35 O 0.32786(15) 0.7471(2) 0.75020(13) 0.0566(15) Uani 1 1 d . . . . .
O37 O 0.54518(14) 0.79734(19) 0.88929(15) 0.0545(15) Uani 1 1 d . . . . .
N38 N 0.27511(15) 0.8973(2) 0.63736(15) 0.0444(15) Uani 1 1 d . . . . .
S39 S 0.5262(3) 0.7471(5) 0.9967(3) 0.2646(19) Uiso 1 1 d D . . B 1
O43 O 0.53219(15) 0.6572(2) 1.19901(15) 0.0593(15) Uani 1 1 d . . . . .
O44 O 0.35884(12) 1.0058(2) 0.73926(14) 0.0566(16) Uani 1 1 d . . . . .
C45 C 0.58422(19) 0.9967(2) 0.83992(17) 0.0384(17) Uani 1 1 d . . . . .
C46 C 0.34045(18) 0.9781(3) 0.71306(19) 0.0406(18) Uani 1 1 d . . . . .
C48 C 0.45904(17) 1.0275(2) 0.77045(17) 0.0362(16) Uani 1 1 d . . . . .
H48 H 0.4814 1.0332 0.7778 0.043 Uiso 1 1 calc R U . . .
N49 N 0.62109(15) 0.9037(2) 0.82710(15) 0.0405(14) Uani 1 1 d . . . . .
C50 C 0.50056(18) 0.9326(3) 0.74213(17) 0.0406(17) Uani 1 1 d . . . . .
H50 H 0.4853 0.9082 0.7399 0.049 Uiso 1 1 calc R U . . .
N51 N 0.42457(16) 0.5895(2) 0.84284(15) 0.0473(16) Uani 1 1 d . . . . .
C52 C 0.55660(17) 0.9581(2) 0.75565(17) 0.0346(16) Uani 1 1 d . . . . .
C53 C 0.53712(18) 0.8808(3) 0.88998(17) 0.0390(17) Uani 1 1 d . . . . .
H53 H 0.5534 0.8846 0.8823 0.047 Uiso 1 1 calc R U . . .
N58 N 0.47470(16) 0.5207(2) 0.86252(15) 0.0449(15) Uani 1 1 d . . . . .
N59 N 0.49567(14) 0.6079(2) 0.86675(14) 0.0395(14) Uani 1 1 d . . . . .
C60 C 0.49027(16) 0.9813(3) 0.73470(16) 0.0350(16) Uani 1 1 d . . . . .
N64 N 0.50082(17) 0.5676(2) 0.92251(16) 0.0496(17) Uani 1 1 d . . . . .
N65 N 0.37008(17) 0.9961(3) 0.91595(15) 0.0523(18) Uani 1 1 d . . . . .
C68 C 0.50832(19) 0.6578(3) 0.87209(18) 0.0428(18) Uani 1 1 d . . . . .
C71 C 0.54854(18) 0.7972(3) 0.79656(19) 0.0426(18) Uani 1 1 d . . . . .
C72 C 0.42013(17) 0.8436(3) 0.67516(18) 0.0390(17) Uani 1 1 d . . . . .
C73 C 0.51321(16) 1.0173(3) 0.73846(16) 0.0319(15) Uani 1 1 d . . . . .
H73 H 0.5065 1.0493 0.7336 0.038 Uiso 1 1 calc R U . . .
C75 C 0.53365(16) 0.9215(2) 0.75284(16) 0.0354(16) Uani 1 1 d . . . . .
H75 H 0.5406 0.8896 0.7582 0.042 Uiso 1 1 calc R U . . .
N76 N 0.43155(19) 0.5424(3) 0.89346(18) 0.062(2) Uani 1 1 d . . . . .
C77 C 0.59829(18) 0.8312(3) 0.79725(18) 0.0436(18) Uani 1 1 d . . . . .
H77 H 0.6160 0.8299 0.7914 0.052 Uiso 1 1 calc R U . . .
C78 C 0.44209(16) 0.7316(2) 0.74194(18) 0.0378(17) Uani 1 1 d . . . . .
N79 N 0.45830(16) 0.6374(3) 0.90370(16) 0.0488(16) Uani 1 1 d . . . . .
C80 C 0.48838(19) 0.7970(3) 0.74182(19) 0.0453(19) Uani 1 1 d . . . . .
H80 H 0.5040 0.8196 0.7420 0.054 Uiso 1 1 calc R U . . .
C82 C 0.44155(19) 1.0409(3) 0.78781(19) 0.0455(19) Uani 1 1 d . . . . .
C83 C 0.35844(16) 0.8728(3) 0.63489(17) 0.0364(16) Uani 1 1 d . . . . .
C85 C 0.45758(18) 0.7976(3) 0.71771(19) 0.0442(19) Uani 1 1 d . . . . .
C86 C 0.47276(18) 0.7300(3) 0.76571(18) 0.0417(18) Uani 1 1 d . . . . .
H86 H 0.4779 0.7071 0.7817 0.050 Uiso 1 1 calc R U . . .
O87 O 0.46577(14) 0.8599(2) 0.92480(19) 0.074(2) Uani 1 1 d . . . . .
N88 N 0.36037(18) 1.1381(3) 0.90055(16) 0.0559(19) Uani 1 1 d . . . . .
O90 O 0.31231(18) 0.9075(2) 0.78208(14) 0.0705(19) Uani 1 1 d . . . . .
C94 C 0.39209(17) 1.0114(3) 0.74861(19) 0.0407(17) Uani 1 1 d . . . . .
C96 C 0.40864(17) 0.9970(3) 0.72971(19) 0.0406(17) Uani 1 1 d . . . . .
H96 H 0.3977 0.9826 0.7102 0.049 Uiso 1 1 calc R U . . .
C98 C 0.3277(2) 0.9977(3) 0.6841(2) 0.057(2) Uani 1 1 d . . . . .
H98 H 0.3332 1.0295 0.6813 0.069 Uiso 1 1 calc R U . . .
N100 N 0.23650(18) 0.8442(3) 0.59367(16) 0.0572(19) Uani 1 1 d . . . . .
C101 C 0.59608(18) 0.8681(2) 0.81588(18) 0.0400(17) Uani 1 1 d . . . . .
C102 C 0.4887(2) 0.8691(3) 0.9123(2) 0.049(2) Uani 1 1 d . . . . .
C103 C 0.42084(17) 0.6724(3) 0.76682(18) 0.0375(16) Uani 1 1 d . . . . .
F105 F 0.63613(16) 0.7953(2) 1.19082(16) 0.0885(19) Uani 1 1 d . . . . .
C106 C 0.44244(18) 1.0055(2) 0.74182(18) 0.0391(17) Uani 1 1 d . . . . .
C107 C 0.29792(19) 0.9249(3) 0.66331(19) 0.0450(18) Uani 1 1 d . . . . .
F109 F 0.63170(17) 0.7182(2) 1.18472(17) 0.092(2) Uani 1 1 d . . . . .
N111 N 0.28671(15) 0.8263(2) 0.56879(15) 0.0448(16) Uani 1 1 d . . . . .
O112 O 0.36748(19) 0.7878(3) 0.85898(14) 0.080(2) Uani 1 1 d . . . . .
C114 C 0.59732(18) 0.9173(2) 0.74673(19) 0.0398(17) Uani 1 1 d . . . . .
H114 H 0.5815 0.9066 0.7278 0.048 Uiso 1 1 calc R U . . .
C115 C 0.50995(18) 0.5785(3) 0.85455(17) 0.0393(17) Uani 1 1 d . . . . .
H115 H 0.5266 0.5883 0.8485 0.047 Uiso 1 1 calc R U . . .
C116 C 0.4978(2) 0.5283(3) 0.85100(18) 0.0462(19) Uani 1 1 d . . . . .
C117 C 0.43851(17) 0.6013(3) 0.79777(17) 0.0364(16) Uani 1 1 d . . . . .
H117 H 0.4498 0.5720 0.8022 0.044 Uiso 1 1 calc R U . . .
N118 N 0.41295(16) 1.0730(3) 0.91159(16) 0.0519(17) Uani 1 1 d . . . . .
N120 N 0.32537(16) 1.0579(3) 0.91211(15) 0.0495(17) Uani 1 1 d . . . . .
F122 F 0.59295(19) 0.7635(3) 1.15624(17) 0.098(2) Uani 1 1 d . . . . .
O124 O 0.58322(19) 0.8014(3) 1.21181(18) 0.081(2) Uani 1 1 d . . . . .
C125 C 0.3203(2) 0.7630(3) 0.71945(18) 0.048(2) Uani 1 1 d . . . . .
N126 N 0.63533(15) 1.0236(2) 0.78791(16) 0.0457(16) Uani 1 1 d . . . . .
C127 C 0.60664(19) 1.0529(3) 0.81666(19) 0.048(2) Uani 1 1 d . . . . .
H127 H 0.5977 1.0775 0.8246 0.057 Uiso 1 1 calc R U . . .
C128 C 0.52181(18) 0.9210(3) 0.89615(16) 0.0382(17) Uani 1 1 d . . . . .
C129 C 0.54666(17) 1.0057(3) 0.74951(17) 0.0372(16) Uani 1 1 d . . . . .
H129 H 0.5620 1.0302 0.7527 0.045 Uiso 1 1 calc R U . . .
C131 C 0.5280(2) 0.8357(3) 0.89530(19) 0.0455(19) Uani 1 1 d . . . . .
C134 C 0.3203(2) 0.8296(3) 0.7661(2) 0.049(2) Uani 1 1 d . . . . .
H134 H 0.3091 0.8397 0.7454 0.058 Uiso 1 1 calc R U . . .
C138 C 0.5315(2) 0.7505(3) 0.8837(2) 0.047(2) Uani 1 1 d . . . . .
N140 N 0.3918(2) 1.0776(3) 0.95550(17) 0.064(2) Uani 1 1 d . . . . .
C144 C 0.63135(18) 0.9038(3) 0.7574(2) 0.047(2) Uani 1 1 d . . . . .
C145 C 0.6515(2) 1.0310(3) 0.7691(2) 0.057(2) Uani 1 1 d . . . . .
H145 H 0.6584 1.0039 0.7613 0.068 Uiso 1 1 calc R U . . .
C146 C 0.57382(19) 0.7948(3) 0.78668(19) 0.0449(18) Uani 1 1 d . . . . .
H146 H 0.5748 0.7700 0.7735 0.054 Uiso 1 1 calc R U . . .
C147 C 0.40813(18) 1.0329(3) 0.7769(2) 0.0471(19) Uani 1 1 d . . . . .
H147 H 0.3967 1.0422 0.7890 0.056 Uiso 1 1 calc R U . . .
C149 C 0.43735(18) 0.6294(3) 0.77265(18) 0.0431(18) Uani 1 1 d . . . . .
H149 H 0.4477 0.6190 0.7599 0.052 Uiso 1 1 calc R U . . .
C150 C 0.32623(18) 0.9305(3) 0.59995(18) 0.0455(19) Uani 1 1 d . . . . .
H150 H 0.3457 0.9466 0.6032 0.055 Uiso 1 1 calc R U . . .
C151 C 0.4939(2) 0.6919(3) 0.8518(2) 0.049(2) Uani 1 1 d . . . . .
H151 H 0.4758 0.6842 0.8337 0.059 Uiso 1 1 calc R U . . .
C152 C 0.30535(19) 0.7877(3) 0.65728(19) 0.0452(19) Uani 1 1 d . . . . .
C153 C 0.5477(2) 0.9759(3) 0.8748(2) 0.050(2) Uani 1 1 d . . . . .
C155 C 0.33709(19) 1.0237(3) 0.84262(17) 0.0446(19) Uani 1 1 d . . . . .
C157 C 0.3319(2) 0.7833(3) 0.77300(19) 0.052(2) Uani 1 1 d . . . . .
C158 C 0.3068(2) 0.9719(3) 0.6585(2) 0.049(2) Uani 1 1 d . . . . .
H158 H 0.2989 0.9854 0.6385 0.058 Uiso 1 1 calc R U . . .
C159 C 0.2803(2) 0.7872(3) 0.66846(19) 0.051(2) Uani 1 1 d . . . . .
H159 H 0.2591 0.7962 0.6555 0.062 Uiso 1 1 calc R U . . .
C160 C 0.56980(19) 0.8695(3) 0.8251(2) 0.0466(19) Uani 1 1 d . . . . .
H160 H 0.5680 0.8944 0.8379 0.056 Uiso 1 1 calc R U . . .
N161 N 0.34555(15) 1.0661(2) 0.86353(15) 0.0435(15) Uani 1 1 d . . . . .
C162 C 0.40607(19) 0.6606(3) 0.8106(2) 0.0477(19) Uani 1 1 d . . . . .
H162 H 0.3955 0.6710 0.8232 0.057 Uiso 1 1 calc R U . . .
C165 C 0.43416(17) 0.7644(2) 0.71717(18) 0.0364(16) Uani 1 1 d . . . . .
H165 H 0.4136 0.7640 0.7007 0.044 Uiso 1 1 calc R U . . .
C170 C 0.54627(19) 0.8330(3) 0.8146(2) 0.0465(19) Uani 1 1 d . . . . .
H170 H 0.5285 0.8338 0.8204 0.056 Uiso 1 1 calc R U . . .
N172 N 0.66534(16) 0.9693(3) 0.84447(18) 0.0579(19) Uani 1 1 d . . . . .
C177 C 0.5052(2) 0.7398(3) 0.8570(2) 0.049(2) Uani 1 1 d . . . . .
H177 H 0.4949 0.7640 0.8424 0.058 Uiso 1 1 calc R U . . .
C180 C 0.2973(2) 0.7802(3) 0.5759(2) 0.055(2) Uani 1 1 d . . . . .
O181 O 0.52714(18) 0.7428(2) 1.20914(19) 0.082(2) Uani 1 1 d . . . . .
C182 C 0.41791(18) 1.1076(3) 0.8653(2) 0.049(2) Uani 1 1 d . . . . .
H182 H 0.4067 1.1351 0.8673 0.059 Uiso 1 1 calc R U . . .
F183 F 0.5238(2) 0.7613(3) 1.14567(19) 0.116(3) Uani 1 1 d . . . . .
C184 C 0.4051(2) 0.6890(3) 0.7856(2) 0.050(2) Uani 1 1 d . . . . .
H184 H 0.3941 0.7187 0.7814 0.060 Uiso 1 1 calc R U . . .
C185 C 0.50396(19) 0.8278(3) 0.90677(19) 0.0472(19) Uani 1 1 d . . . . .
H185 H 0.4983 0.7966 0.9106 0.057 Uiso 1 1 calc R U . . .
C187 C 0.3215(2) 0.9448(3) 0.80356(19) 0.052(2) Uani 1 1 d . . . . .
C190 C 0.42243(17) 0.6175(3) 0.81663(17) 0.0378(16) Uani 1 1 d . . . . .
C191 C 0.23959(18) 0.9364(3) 0.55800(18) 0.0458(19) Uani 1 1 d . . . . .
H191 H 0.2215 0.9176 0.5560 0.055 Uiso 1 1 calc R U . . .
C202 C 0.49591(18) 0.7636(3) 0.76528(19) 0.0429(18) Uani 1 1 d . . . . .
O205 O 0.6246(2) 0.7449(3) 1.24258(19) 0.090(2) Uani 1 1 d . . . . .
C207 C 0.5325(2) 0.9851(4) 0.8433(2) 0.058(2) Uani 1 1 d . . . . .
H207 H 0.5098 0.9844 0.8336 0.070 Uiso 1 1 calc R U . . .
C208 C 0.4622(2) 0.4752(3) 0.8586(2) 0.063(2) Uani 1 1 d . . . . .
H208 H 0.4464 0.4688 0.8666 0.075 Uiso 1 1 calc R U . . .
C210 C 0.5356(2) 0.6675(3) 0.8992(2) 0.056(2) Uani 1 1 d . . . . .
H210 H 0.5462 0.6425 0.9130 0.067 Uiso 1 1 calc R U . . .
C217 C 0.3794(2) 0.7037(4) 0.8752(2) 0.061(2) Uani 1 1 d . . . . .
H217 H 0.3577 0.6987 0.8723 0.073 Uiso 1 1 calc R U . . .
C218 C 0.33569(19) 1.1070(3) 0.8504(2) 0.048(2) Uani 1 1 d . . . . .
H218 H 0.3241 1.1098 0.8289 0.058 Uiso 1 1 calc R U . . .
F225 F 0.5304(2) 0.6883(3) 1.13740(17) 0.118(3) Uani 1 1 d . . . . .
C228 C 0.2228(2) 0.8655(4) 0.6111(2) 0.063(3) Uani 1 1 d . . . . .
C233 C 0.5474(2) 0.7160(3) 0.9055(2) 0.055(2) Uani 1 1 d . . . . .
H233 H 0.5652 0.7239 0.9239 0.066 Uiso 1 1 calc R U . . .
C234 C 0.2910(2) 0.9934(3) 0.5618(2) 0.054(2) Uani 1 1 d . . . . .
H234 H 0.3091 1.0119 0.5636 0.065 Uiso 1 1 calc R U . . .
C235 C 0.44642(18) 1.0651(3) 0.83944(19) 0.049(2) Uani 1 1 d . . . . .
C237 C 0.42876(19) 1.1047(3) 0.8408(2) 0.0471(19) Uani 1 1 d . . . . .
H237 H 0.4240 1.1292 0.8258 0.057 Uiso 1 1 calc R U . . .
C240 C 0.62501(17) 1.0642(3) 0.79841(19) 0.0444(19) Uani 1 1 d . . . . .
C241 C 0.6434(2) 0.8729(3) 0.7406(3) 0.061(2) Uani 1 1 d . . . . .
H241 H 0.6292 0.8598 0.7216 0.073 Uiso 1 1 calc R U . . .
C244 C 0.4975(2) 0.9150(3) 0.90715(18) 0.0473(19) Uani 1 1 d . . . . .
H244 H 0.4871 0.9420 0.9111 0.057 Uiso 1 1 calc R U . . .
C245 C 0.3437(2) 0.7633(3) 0.70873(19) 0.053(2) Uani 1 1 d . . . . .
H245 H 0.3649 0.7544 0.7219 0.063 Uiso 1 1 calc R U . . .
C246 C 0.3417(2) 0.8474(3) 0.8222(2) 0.056(2) Uani 1 1 d . . . . .
H246 H 0.3450 0.8690 0.8386 0.067 Uiso 1 1 calc R U . . .
C248 C 0.4213(3) 0.7559(3) 0.8734(2) 0.065(3) Uani 1 1 d . . . . .
H248 H 0.4280 0.7861 0.8689 0.078 Uiso 1 1 calc R U . . .
C250 C 0.3527(2) 0.7992(4) 0.82784(19) 0.057(2) Uani 1 1 d . . . . .
C253 C 0.3923(2) 0.9346(3) 0.8928(2) 0.061(2) Uani 1 1 d . . . . .
H253 H 0.3738 0.9381 0.8743 0.073 Uiso 1 1 calc R U . . .
C256 C 0.4960(3) 0.4465(3) 0.8345(2) 0.061(2) Uani 1 1 d . . . . .
H256 H 0.5038 0.4210 0.8262 0.073 Uiso 1 1 calc R U . . .
C257 C 0.3257(2) 0.8613(3) 0.7912(2) 0.054(2) Uani 1 1 d . . . . .
C258 C 0.3029(2) 0.7672(3) 0.6085(2) 0.059(2) Uani 1 1 d . . . . .
H258 H 0.3098 0.7362 0.6163 0.071 Uiso 1 1 calc R U . . .
C261 C 0.43409(19) 0.6748(3) 0.89152(18) 0.0433(18) Uani 1 1 d . . . . .
C262 C 0.63271(19) 1.1104(3) 0.7928(2) 0.056(2) Uani 1 1 d . . . . .
H262 H 0.6267 1.1371 0.8016 0.067 Uiso 1 1 calc R U . . .
C263 C 0.3893(3) 0.7485(4) 0.8677(2) 0.066(3) Uani 1 1 d . . . . .
C265 C 0.3478(2) 0.7665(3) 0.8036(2) 0.057(2) Uani 1 1 d . . . . .
H265 H 0.3548 0.7345 0.8077 0.069 Uiso 1 1 calc R U . . .
C275 C 0.6424(2) 0.8981(3) 0.8548(2) 0.063(2) Uani 1 1 d . . . . .
H275 H 0.6415 0.8719 0.8672 0.075 Uiso 1 1 calc R U . . .
C278 C 0.34348(19) 1.1490(3) 0.87080(19) 0.048(2) Uani 1 1 d . . . . .
C281 C 0.4437(2) 0.8956(3) 0.9228(3) 0.062(3) Uani 1 1 d . . . . .
C285 C 0.6893(2) 1.0045(3) 0.8534(2) 0.068(3) Uani 1 1 d . . . . .
H285 H 0.6880 1.0288 0.8390 0.081 Uiso 1 1 calc R U . . .
C286 C 0.3958(2) 0.9628(3) 0.9178(2) 0.050(2) Uani 1 1 d . . . . .
C288 C 0.3369(2) 0.7771(3) 0.6775(2) 0.057(2) Uani 1 1 d . . . . .
H288 H 0.3537 0.7790 0.6706 0.068 Uiso 1 1 calc R U . . .
C291 C 0.5507(2) 0.9955(4) 0.8258(2) 0.057(2) Uani 1 1 d . . . . .
H291 H 0.5402 1.0016 0.8044 0.068 Uiso 1 1 calc R U . . .
C297 C 0.3441(2) 0.9771(4) 0.9192(2) 0.065(3) Uani 1 1 d . . . . .
H297 H 0.3425 0.9442 0.9229 0.078 Uiso 1 1 calc R U . . .
C299 C 0.4238(2) 1.0708(3) 0.8859(2) 0.052(2) Uani 1 1 d . . . . .
C302 C 0.3020(2) 1.0913(4) 0.90934(19) 0.066(3) Uani 1 1 d . . . . .
H302 H 0.3055 1.1237 0.9058 0.079 Uiso 1 1 calc R U . . .
C303 C 0.3329(3) 0.9316(3) 0.7179(2) 0.077(3) Uani 1 1 d . . . . .
H303 H 0.3418 0.9179 0.7379 0.093 Uiso 1 1 calc R U . . .
F304 F 0.48719(18) 0.7119(4) 1.1446(2) 0.139(4) Uani 1 1 d . . . . .
C306 C 0.4444(2) 0.7189(3) 0.8857(2) 0.057(2) Uani 1 1 d . . . . .
H306 H 0.4663 0.7242 0.8898 0.068 Uiso 1 1 calc R U . . .
C307 C 0.3487(3) 0.9700(4) 0.8084(2) 0.068(3) Uani 1 1 d . . . . .
H307 H 0.3622 0.9607 0.7983 0.082 Uiso 1 1 calc R U . . .
C308 C 0.4014(3) 0.5438(4) 0.8714(2) 0.076(3) Uani 1 1 d . . . . .
C309 C 0.5097(2) 0.4919(3) 0.83723(19) 0.050(2) Uani 1 1 d . . . . .
H309 H 0.5261 0.4983 0.8302 0.060 Uiso 1 1 calc R U . . .
C310 C 0.2175(2) 0.8122(4) 0.5708(2) 0.067(3) Uani 1 1 d . . . . .
H310 H 0.2268 0.7967 0.5585 0.080 Uiso 1 1 calc R U . . .
C311 C 0.29502(18) 0.9511(3) 0.57891(18) 0.0422(18) Uani 1 1 d . . . . .
C312 C 0.5049(2) 0.6029(4) 0.9435(2) 0.066(3) Uani 1 1 d . . . . .
C316 C 0.2352(2) 0.9795(4) 0.5406(2) 0.062(2) Uani 1 1 d . . . . .
H316 H 0.2141 0.9885 0.5274 0.074 Uiso 1 1 calc R U . . .
C317 C 0.4363(3) 0.5218(4) 0.9205(2) 0.075(3) Uani 1 1 d . . . . .
H317 H 0.4573 0.5218 0.9363 0.090 Uiso 1 1 calc R U . . .
C321 C 0.5821(3) 0.9777(3) 0.8894(2) 0.069(3) Uani 1 1 d . . . . .
H321 H 0.5928 0.9725 0.9109 0.083 Uiso 1 1 calc R U . . .
C323 C 0.2880(2) 0.7731(3) 0.6995(2) 0.052(2) Uani 1 1 d . . . . .
H323 H 0.2715 0.7705 0.7069 0.063 Uiso 1 1 calc R U . . .
C324 C 0.2867(2) 0.8119(4) 0.5176(2) 0.062(2) Uani 1 1 d . . . . .
H324 H 0.2830 0.8237 0.4976 0.075 Uiso 1 1 calc R U . . .
C326 C 0.2815(2) 0.8420(3) 0.53949(19) 0.054(2) Uani 1 1 d . . . . .
H326 H 0.2742 0.8736 0.5338 0.065 Uiso 1 1 calc R U . . .
C327 C 0.4529(2) 1.0286(4) 0.8602(2) 0.070(3) Uani 1 1 d . . . . .
H327 H 0.4646 1.0017 0.8583 0.084 Uiso 1 1 calc R U . . .
C333 C 0.3744(2) 0.8953(4) 0.6634(2) 0.064(3) Uani 1 1 d . . . . .
H333 H 0.3643 0.9208 0.6692 0.076 Uiso 1 1 calc R U . . .
C334 C 0.6497(2) 1.1166(3) 0.7735(3) 0.068(3) Uani 1 1 d . . . . .
H334 H 0.6552 1.1476 0.7691 0.081 Uiso 1 1 calc R U . . .
C338 C 0.68304(19) 0.9112(3) 0.7974(2) 0.059(2) Uani 1 1 d . . . . .
H338 H 0.6969 0.9241 0.8166 0.070 Uiso 1 1 calc R U . . .
C339 C 0.4704(3) 0.4386(3) 0.8443(2) 0.067(3) Uani 1 1 d . . . . .
H339 H 0.4595 0.4090 0.8409 0.080 Uiso 1 1 calc R U . . .
S347 S 0.3873(3) 0.6833(4) 0.5686(3) 0.247(2) Uiso 1 1 d D . . . .
C348 C 0.4420(2) 1.0306(4) 0.8848(2) 0.068(3) Uani 1 1 d . . . . .
H348 H 0.4469 1.0059 0.8997 0.082 Uiso 1 1 calc R U . . .
N350 N 0.57677(19) 0.7074(3) 1.2029(2) 0.068(2) Uani 1 1 d . . . . .
C351 C 0.3331(2) 1.1960(3) 0.8601(2) 0.061(2) Uani 1 1 d . . . . .
H351 H 0.3208 1.2025 0.8390 0.074 Uiso 1 1 calc R U . . .
C353 C 0.4158(2) 0.9008(4) 0.8946(3) 0.072(3) Uani 1 1 d . . . . .
H353 H 0.4133 0.8816 0.8773 0.087 Uiso 1 1 calc R U . . .
C355 C 0.4796(2) 0.6405(4) 0.9322(2) 0.060(2) Uani 1 1 d . . . . .
H355 H 0.4789 0.6659 0.9452 0.072 Uiso 1 1 calc R U . . .
C357 C 0.4051(2) 0.8806(3) 0.6833(2) 0.061(2) Uani 1 1 d . . . . .
H357 H 0.4155 0.8960 0.7026 0.074 Uiso 1 1 calc R U . . .
C359 C 0.5229(2) 0.5321(3) 0.9311(2) 0.063(2) Uani 1 1 d . . . . .
H359 H 0.5201 0.5064 0.9173 0.076 Uiso 1 1 calc R U . . .
C363 C 0.3019(2) 0.9570(4) 0.8192(2) 0.069(3) Uani 1 1 d . . . . .
H363 H 0.2838 0.9380 0.8171 0.083 Uiso 1 1 calc R U . . .
C365 C 0.2601(2) 1.0083(3) 0.5420(2) 0.056(2) Uani 1 1 d . . . . .
H365 H 0.2567 1.0367 0.5303 0.067 Uiso 1 1 calc R U . . .
C369 C 0.1863(3) 0.8026(5) 0.5653(3) 0.096(4) Uani 1 1 d . . . . .
H369 H 0.1739 0.7814 0.5495 0.115 Uiso 1 1 calc R U . . .
C370 C 0.3731(2) 0.8357(4) 0.6261(2) 0.073(3) Uani 1 1 d . . . . .
H370 H 0.3625 0.8210 0.6066 0.088 Uiso 1 1 calc R U . . .
C371 C 0.6582(2) 1.0757(4) 0.7610(3) 0.078(3) Uani 1 1 d . . . . .
H371 H 0.6684 1.0789 0.7471 0.093 Uiso 1 1 calc R U . . .
C372 C 0.2738(3) 1.0785(5) 0.9116(2) 0.076(3) Uani 1 1 d . . . . .
H372 H 0.2585 1.1026 0.9100 0.092 Uiso 1 1 calc R U . . .
C374 C 0.3119(3) 0.9052(3) 0.6926(2) 0.086(4) Uani 1 1 d . . . . .
H374 H 0.3071 0.8732 0.6956 0.104 Uiso 1 1 calc R U . . .
C377 C 0.5499(2) 0.5313(4) 0.9598(2) 0.068(3) Uani 1 1 d . . . . .
H377 H 0.5647 0.5056 0.9648 0.081 Uiso 1 1 calc R U . . .
C381 C 0.3031(3) 0.7492(4) 0.5549(2) 0.073(3) Uani 1 1 d . . . . .
H381 H 0.3110 0.7178 0.5608 0.088 Uiso 1 1 calc R U . . .
C383 C 0.3975(2) 0.5703(4) 0.8428(2) 0.066(3) Uani 1 1 d . . . . .
H383 H 0.3774 0.5733 0.8259 0.079 Uiso 1 1 calc R U . . .
C384 C 0.6759(3) 0.8617(4) 0.7518(3) 0.083(4) Uani 1 1 d . . . . .
H384 H 0.6847 0.8426 0.7405 0.100 Uiso 1 1 calc R U . . .
C386 C 0.4046(2) 0.8192(4) 0.6466(2) 0.073(3) Uani 1 1 d . . . . .
H386 H 0.4146 0.7931 0.6412 0.087 Uiso 1 1 calc R U . . .
C389 C 0.3574(2) 1.0103(4) 0.8285(2) 0.064(3) Uani 1 1 d . . . . .
H389 H 0.3765 1.0275 0.8321 0.076 Uiso 1 1 calc R U . . .
C394 C 0.2971(2) 0.7661(4) 0.5254(2) 0.068(3) Uani 1 1 d . . . . .
H394 H 0.3001 0.7459 0.5108 0.081 Uiso 1 1 calc R U . . .
C395 C 0.5995(2) 0.9870(4) 0.8717(2) 0.068(3) Uani 1 1 d . . . . .
H395 H 0.6222 0.9870 0.8813 0.082 Uiso 1 1 calc R U . . .
C400 C 0.3794(3) 1.0812(4) 0.9771(2) 0.077(3) Uani 1 1 d . . . . .
H400 H 0.3568 1.0791 0.9707 0.092 Uiso 1 1 calc R U . . .
C406 C 0.5176(4) 0.7164(4) 1.1525(3) 0.092(4) Uani 1 1 d . . . . .
C418 C 0.6156(3) 0.7571(4) 1.1850(3) 0.073(3) Uani 1 1 d . . . . .
C419 C 0.6680(3) 0.9342(4) 0.8665(3) 0.079(3) Uani 1 1 d . . . . .
C428 C 0.4226(2) 0.9582(4) 0.9457(2) 0.069(3) Uani 1 1 d . . . . .
H428 H 0.4248 0.9776 0.9628 0.083 Uiso 1 1 calc R U . . .
C429 C 0.4466(2) 0.9238(4) 0.9478(3) 0.075(3) Uani 1 1 d . . . . .
H429 H 0.4648 0.9203 0.9666 0.089 Uiso 1 1 calc R U . . .
C431 C 0.4021(2) 0.6667(4) 0.8871(2) 0.063(2) Uani 1 1 d . . . . .
H431 H 0.3958 0.6367 0.8919 0.075 Uiso 1 1 calc R U . . .
C437 C 0.6954(2) 0.8809(4) 0.7813(3) 0.074(3) Uani 1 1 d . . . . .
H437 H 0.7175 0.8728 0.7903 0.088 Uiso 1 1 calc R U . . .
C448 C 0.3095(2) 0.9976(4) 0.8380(2) 0.058(2) Uani 1 1 d . . . . .
H448 H 0.2957 1.0073 0.8476 0.069 Uiso 1 1 calc R U . . .
O449 O 0.4937(5) 0.8650(7) 1.0254(5) 0.2646(19) Uiso 1 1 d D . . . .
C453 C 0.3689(3) 1.1759(5) 0.9211(3) 0.092(4) Uani 1 1 d . . . . .
H453 H 0.3818 1.1694 0.9421 0.110 Uiso 1 1 calc R U . . .
C456 C 0.3983(4) 1.0878(5) 1.0083(3) 0.091(4) Uani 1 1 d . . . . .
H456 H 0.3886 1.0891 1.0226 0.109 Uiso 1 1 calc R U . . .
F457 F 0.5715(4) 0.7141(7) 0.9843(4) 0.2646(19) Uiso 1 1 d D . . . .
C459 C 0.3191(2) 1.0109(4) 0.9167(2) 0.068(3) Uani 1 1 d . . . . .
C462 C 0.1737(3) 0.8251(7) 0.5840(3) 0.122(6) Uani 1 1 d . . . . .
H462 H 0.1527 0.8168 0.5820 0.147 Uiso 1 1 calc R U . . .
C472 C 0.5544(3) 0.5687(5) 0.9802(3) 0.082(3) Uani 1 1 d . . . . .
H472 H 0.5733 0.5702 0.9984 0.099 Uiso 1 1 calc R U . . .
C474 C 0.6929(3) 0.9352(5) 0.8971(3) 0.131(7) Uani 1 1 d . . . . .
H474 H 0.6940 0.9116 0.9118 0.157 Uiso 1 1 calc R U . . .
C479 C 0.5304(3) 0.6050(4) 0.9739(2) 0.080(3) Uani 1 1 d . . . . .
H479 H 0.5312 0.6287 0.9885 0.096 Uiso 1 1 calc R U . . .
C483 C 0.2667(3) 1.0309(5) 0.9163(3) 0.087(4) Uani 1 1 d . . . . .
H483 H 0.2467 1.0224 0.9168 0.104 Uiso 1 1 calc R U . . .
C490 C 0.3599(4) 1.2220(5) 0.9128(3) 0.121(6) Uani 1 1 d . . . . .
H490 H 0.3658 1.2464 0.9279 0.145 Uiso 1 1 calc R U . . .
C496 C 0.4240(2) 1.0810(5) 0.9656(2) 0.075(3) Uani 1 1 d . . . . .
C519 C 0.1906(3) 0.8600(6) 0.6059(3) 0.094(4) Uani 1 1 d . . . . .
H519 H 0.1807 0.8786 0.6164 0.113 Uiso 1 1 calc R U . . .
C522 C 0.3424(4) 1.2325(5) 0.8827(3) 0.108(5) Uani 1 1 d . . . . .
H522 H 0.3363 1.2645 0.8768 0.129 Uiso 1 1 calc R U . . .
C534 C 0.4117(3) 0.5005(6) 0.9262(3) 0.111(5) Uani 1 1 d . . . . .
H534 H 0.4159 0.4858 0.9454 0.134 Uiso 1 1 calc R U . . .
C561 C 0.4355(3) 1.0789(4) 0.9400(2) 0.068(3) Uani 1 1 d . . . . .
H561 H 0.4575 1.0816 0.9437 0.081 Uiso 1 1 calc R U . . .
C574 C 0.4448(3) 1.0883(6) 0.9948(3) 0.114(5) Uani 1 1 d . . . . .
H574 H 0.4672 1.0908 1.0007 0.137 Uiso 1 1 calc R U . . .
C594 C 0.7155(4) 0.9724(5) 0.9045(4) 0.156(9) Uani 1 1 d . . . . .
H594 H 0.7312 0.9748 0.9249 0.187 Uiso 1 1 calc R U . . .
C598 C 0.2906(2) 0.9963(5) 0.9202(2) 0.075(3) Uani 1 1 d . . . . .
H598 H 0.2879 0.9643 0.9250 0.090 Uiso 1 1 calc R U . . .
C637 C 0.7154(3) 1.0055(5) 0.8828(3) 0.110(5) Uani 1 1 d . . . . .
H637 H 0.7321 1.0282 0.8873 0.132 Uiso 1 1 calc R U . . .
C690 C 0.4289(5) 1.0921(6) 1.0176(3) 0.126(6) Uani 1 1 d . . . . .
H690 H 0.4416 1.0976 1.0388 0.151 Uiso 1 1 calc R U . . .
C707 C 0.3812(4) 0.5010(8) 0.9036(4) 0.168(9) Uani 1 1 d . . . . .
H707 H 0.3641 0.4865 0.9073 0.202 Uiso 1 1 calc R U . . .
C749 C 0.3752(3) 0.5222(6) 0.8757(3) 0.118(6) Uani 1 1 d . . . . .
H749 H 0.3542 0.5225 0.8599 0.142 Uiso 1 1 calc R U . . .
Fe5 Fe 0.16267(3) 0.40794(5) 0.19964(3) 0.0490(3) Uani 1 1 d . . . . .
Fe6 Fe 0.16378(3) 0.20734(5) 0.48560(3) 0.0516(3) Uani 1 1 d . . . . .
Fe7 Fe 0.09415(4) 0.71259(5) 0.41715(3) 0.0570(4) Uani 1 1 d . . . . .
Fe8 Fe -0.13326(3) 0.33823(7) 0.23978(4) 0.0713(5) Uani 1 1 d . . . . .
O23 O 0.02157(12) 0.3034(2) 0.23768(13) 0.0523(14) Uani 1 1 d . . . . .
O33 O 0.07713(14) 0.5798(2) 0.28117(14) 0.0591(16) Uani 1 1 d . . . . .
O40 O 0.16870(15) 0.4800(2) 0.43697(14) 0.0646(18) Uani 1 1 d . . . . .
O41 O 0.12986(13) 0.2540(2) 0.30333(14) 0.0624(17) Uani 1 1 d . . . . .
O54 O -0.01046(15) 0.5096(2) 0.38162(16) 0.0654(17) Uani 1 1 d . . . . .
N55 N 0.11884(15) 0.3779(3) 0.19021(16) 0.0543(19) Uani 1 1 d . . . . .
N56 N 0.05064(17) 0.6893(3) 0.38970(16) 0.0482(16) Uani 1 1 d . . . . .
O61 O -0.02660(15) 0.5375(2) 0.28027(15) 0.0631(16) Uani 1 1 d . . . . .
N62 N 0.11616(17) 0.2131(3) 0.46349(17) 0.0551(18) Uani 1 1 d . . . . .
N66 N 0.20779(16) 0.4305(3) 0.20925(15) 0.0489(17) Uani 1 1 d . . . . .
N70 N 0.16772(16) 0.3482(3) 0.17934(15) 0.0504(17) Uani 1 1 d . . . . .
O74 O 0.17589(16) 0.5183(2) 0.33992(13) 0.0593(15) Uani 1 1 d . . . . .
N81 N 0.18489(15) 0.3748(3) 0.23987(14) 0.0450(16) Uani 1 1 d . . . . .
O89 O 0.19211(19) 0.3553(2) 0.37723(16) 0.074(2) Uani 1 1 d . . . . .
N91 N 0.14211(18) 0.4458(3) 0.15963(17) 0.063(2) Uani 1 1 d . . . . .
O92 O 0.04195(14) 0.2209(3) 0.33441(13) 0.071(2) Uani 1 1 d . . . . .
N93 N 0.0779(2) 0.7729(3) 0.39061(19) 0.062(2) Uani 1 1 d . . . . .
N95 N 0.10743(17) 0.6538(3) 0.44494(17) 0.0544(18) Uani 1 1 d . . . . .
N97 N 0.17269(17) 0.2779(3) 0.49398(17) 0.0514(17) Uani 1 1 d . . . . .
C99 C -0.0105(2) 0.3146(3) 0.2334(2) 0.053(2) Uani 1 1 d . . . . .
C104 C 0.04228(19) 0.2806(3) 0.26597(19) 0.0444(18) Uani 1 1 d . . . . .
N110 N 0.0781(2) 0.7328(3) 0.44954(19) 0.064(2) Uani 1 1 d . . . . .
N113 N 0.15144(18) 0.2059(3) 0.52210(18) 0.0563(19) Uani 1 1 d . . . . .
C119 C 0.17009(18) 0.3422(3) 0.25594(19) 0.048(2) Uani 1 1 d . . . . .
O123 O 0.01348(13) 0.4582(2) 0.21092(15) 0.0619(16) Uani 1 1 d . . . . .
C130 C 0.1181(2) 0.2101(4) 0.51412(19) 0.055(2) Uani 1 1 d . . . . .
N132 N 0.15505(16) 0.4697(3) 0.21655(16) 0.0532(18) Uani 1 1 d . . . . .
C135 C 0.1734(2) 0.4665(4) 0.4100(2) 0.055(2) Uani 1 1 d . . . . .
C137 C -0.0500(2) 0.5022(4) 0.2758(2) 0.060(2) Uani 1 1 d . . . . .
C141 C 0.02804(19) 0.6279(3) 0.41272(19) 0.0478(19) Uani 1 1 d . . . . .
H141 H 0.0333 0.6469 0.4306 0.057 Uiso 1 1 calc R U . . .
C142 C 0.0353(2) 0.6432(3) 0.3889(2) 0.052(2) Uani 1 1 d . . . . .
N143 N -0.10052(18) 0.2950(3) 0.2701(2) 0.064(2) Uani 1 1 d . . . . .
N148 N 0.21142(19) 0.2045(3) 0.5123(2) 0.064(2) Uani 1 1 d . . . . .
C156 C 0.1839(2) 0.4345(3) 0.3586(2) 0.051(2) Uani 1 1 d . . . . .
H156 H 0.1876 0.4237 0.3413 0.061 Uiso 1 1 calc R U . . .
C163 C 0.0193(2) 0.4913(4) 0.2343(2) 0.057(2) Uani 1 1 d . . . . .
N164 N 0.17206(17) 0.2024(3) 0.44688(18) 0.0569(19) Uani 1 1 d . . . . .
N167 N -0.10699(17) 0.3541(3) 0.2151(2) 0.063(2) Uani 1 1 d . . . . .
C169 C 0.1607(2) 0.4821(3) 0.24851(19) 0.050(2) Uani 1 1 d . . . . .
C171 C 0.0076(2) 0.4680(3) 0.3946(2) 0.054(2) Uani 1 1 d . . . . .
C173 C 0.1774(2) 0.2417(4) 0.4291(2) 0.063(3) Uani 1 1 d . . . . .
C174 C 0.09164(19) 0.4002(3) 0.19583(18) 0.0462(19) Uani 1 1 d . . . . .
O176 O 0.08526(17) 0.4328(2) 0.4542(2) 0.084(2) Uani 1 1 d . . . . .
C179 C 0.1417(2) 0.3175(4) 0.1702(2) 0.060(2) Uani 1 1 d . . . . .
C186 C 0.19253(18) 0.4857(3) 0.27087(18) 0.0455(19) Uani 1 1 d . . . . .
H186 H 0.2101 0.4815 0.2651 0.055 Uiso 1 1 calc R U . . .
C188 C 0.2628(2) 0.4220(4) 0.2479(2) 0.059(2) Uani 1 1 d . . . . .
H188 H 0.2775 0.4075 0.2662 0.071 Uiso 1 1 calc R U . . .
C189 C -0.0664(2) 0.2934(4) 0.2160(2) 0.058(2) Uani 1 1 d . . . . .
H189 H -0.0831 0.2707 0.2075 0.070 Uiso 1 1 calc R U . . .
O192 O -0.00419(19) 0.3366(2) 0.38842(19) 0.081(2) Uani 1 1 d . . . . .
C194 C 0.0244(2) 0.5585(4) 0.2817(2) 0.059(2) Uani 1 1 d . . . . .
H194 H 0.0259 0.5803 0.2976 0.071 Uiso 1 1 calc R U . . .
C195 C 0.1978(2) 0.4954(3) 0.3015(2) 0.051(2) Uani 1 1 d . . . . .
H195 H 0.2191 0.4966 0.3167 0.062 Uiso 1 1 calc R U . . .
C196 C -0.0972(2) 0.4329(4) 0.2699(3) 0.063(3) Uani 1 1 d . . . . .
C199 C 0.2186(2) 0.4626(4) 0.1944(2) 0.065(3) Uani 1 1 d . . . . .
H199 H 0.2035 0.4766 0.1761 0.078 Uiso 1 1 calc R U . . .
C200 C 0.0496(2) 0.5543(3) 0.2705(2) 0.057(2) Uani 1 1 d . . . . .
N201 N -0.12147(18) 0.3951(3) 0.2668(2) 0.069(2) Uani 1 1 d . . . . .
C203 C 0.0729(2) 0.6536(3) 0.3083(2) 0.059(2) Uani 1 1 d . . . . .
H203 H 0.0581 0.6668 0.2896 0.071 Uiso 1 1 calc R U . . .
C204 C 0.1716(2) 0.5632(5) 0.4521(2) 0.075(3) Uani 1 1 d . . . . .
H204 H 0.1943 0.5607 0.4609 0.090 Uiso 1 1 calc R U . . .
C206 C 0.1710(2) 0.5037(3) 0.3101(2) 0.057(2) Uani 1 1 d . . . . .
C209 C -0.0066(3) 0.4247(3) 0.3839(2) 0.064(2) Uani 1 1 d . . . . .
H209 H -0.0272 0.4236 0.3676 0.077 Uiso 1 1 calc R U . . .
C211 C 0.0613(2) 0.2191(4) 0.3658(2) 0.058(2) Uani 1 1 d . . . . .
C212 C 0.1772(2) 0.4825(3) 0.3616(2) 0.051(2) Uani 1 1 d . . . . .
C213 C 0.0611(2) 0.7728(3) 0.4501(2) 0.063(3) Uani 1 1 d . . . . .
H213 H 0.0525 0.7919 0.4322 0.076 Uiso 1 1 calc R U . . .
C214 C 0.21633(19) 0.3789(3) 0.25205(18) 0.0451(19) Uani 1 1 d . . . . .
H214 H 0.2291 0.3622 0.2702 0.054 Uiso 1 1 calc R U . . .
C215 C -0.0742(2) 0.3395(4) 0.2221(2) 0.058(2) Uani 1 1 d . . . . .
C219 C 0.23076(19) 0.4104(3) 0.2365(2) 0.048(2) Uani 1 1 d . . . . .
C220 C -0.0174(2) 0.3611(4) 0.2400(3) 0.067(3) Uani 1 1 d . . . . .
H220 H -0.0006 0.3836 0.2486 0.081 Uiso 1 1 calc R U . . .
N222 N 0.15899(18) 0.1365(3) 0.47948(17) 0.0573(19) Uani 1 1 d . . . . .
C223 C 0.1848(2) 0.4027(4) 0.3820(2) 0.061(2) Uani 1 1 d . . . . .
C224 C 0.17198(19) 0.4996(4) 0.38751(18) 0.053(2) Uani 1 1 d . . . . .
H224 H 0.1677 0.5323 0.3894 0.064 Uiso 1 1 calc R U . . .
C226 C 0.1193(2) 0.5282(4) 0.4231(2) 0.068(3) Uani 1 1 d . . . . .
H226 H 0.1067 0.5017 0.4125 0.082 Uiso 1 1 calc R U . . .
N227 N 0.11816(19) 0.6889(3) 0.39150(19) 0.064(2) Uani 1 1 d . . . . .
C229 C 0.04098(19) 0.4392(4) 0.2067(2) 0.053(2) Uani 1 1 d . . . . .
C230 C 0.09654(18) 0.2587(3) 0.2971(2) 0.053(2) Uani 1 1 d . . . . .
C232 C 0.0825(2) 0.6794(3) 0.3353(2) 0.055(2) Uani 1 1 d . . . . .
H232 H 0.0736 0.7100 0.3351 0.066 Uiso 1 1 calc R U . . .
C236 C 0.1495(2) 0.3165(3) 0.4838(2) 0.057(2) Uani 1 1 d . . . . .
C238 C 0.0091(2) 0.3819(3) 0.3969(2) 0.065(3) Uani 1 1 d . . . . .
C239 C 0.0391(2) 0.4707(3) 0.4183(2) 0.061(2) Uani 1 1 d . . . . .
H239 H 0.0490 0.5006 0.4253 0.073 Uiso 1 1 calc R U . . .
C242 C 0.0745(2) 0.2791(3) 0.27021(19) 0.049(2) Uani 1 1 d . . . . .
H242 H 0.0812 0.2916 0.2551 0.059 Uiso 1 1 calc R U . . .
C249 C 0.0314(3) 0.8063(3) 0.3501(2) 0.065(3) Uani 1 1 d . . . . .
H249 H 0.0098 0.8025 0.3360 0.078 Uiso 1 1 calc R U . . .
C251 C 0.0471(3) 0.7697(4) 0.3696(2) 0.065(3) Uani 1 1 d . . . . .
C252 C 0.2018(2) 0.2868(3) 0.5137(2) 0.063(2) Uani 1 1 d . . . . .
H252 H 0.2081 0.3180 0.5215 0.075 Uiso 1 1 calc R U . . .
C254 C 0.1796(2) 0.4183(4) 0.4075(2) 0.055(2) Uani 1 1 d . . . . .
H254 H 0.1802 0.3965 0.4231 0.066 Uiso 1 1 calc R U . . .
C255 C 0.0465(2) 0.5195(4) 0.2467(2) 0.056(2) Uani 1 1 d . . . . .
H255 H 0.0632 0.5160 0.2397 0.068 Uiso 1 1 calc R U . . .
C259 C 0.0963(2) 0.2158(3) 0.42954(19) 0.047(2) Uani 1 1 d . . . . .
C260 C -0.0750(2) 0.3084(3) 0.3014(2) 0.059(2) Uani 1 1 d . . . . .
C267 C 0.2103(2) 0.3091(3) 0.4256(2) 0.062(2) Uani 1 1 d . . . . .
H267 H 0.2288 0.3287 0.4344 0.075 Uiso 1 1 calc R U . . .
C269 C -0.0346(2) 0.2797(3) 0.2221(2) 0.052(2) Uani 1 1 d . . . . .
H269 H -0.0296 0.2479 0.2188 0.063 Uiso 1 1 calc R U . . .
C270 C 0.0867(2) 0.2594(4) 0.4158(2) 0.060(2) Uani 1 1 d . . . . .
H270 H 0.0920 0.2879 0.4276 0.072 Uiso 1 1 calc R U . . .
C271 C 0.0996(2) 0.2132(3) 0.4805(2) 0.062(2) Uani 1 1 d . . . . .
H271 H 0.0769 0.2152 0.4718 0.075 Uiso 1 1 calc R U . . .
C272 C 0.0327(2) 0.7203(3) 0.3696(2) 0.059(2) Uani 1 1 d . . . . .
H272 H 0.0117 0.7126 0.3555 0.070 Uiso 1 1 calc R U . . .
C273 C 0.1074(2) 0.5880(4) 0.3366(2) 0.068(3) Uani 1 1 d . . . . .
H273 H 0.1151 0.5564 0.3371 0.082 Uiso 1 1 calc R U . . .
C274 C 0.14187(19) 0.2854(3) 0.2867(2) 0.050(2) Uani 1 1 d . . . . .
C279 C 0.0892(2) 0.1741(4) 0.4129(2) 0.065(3) Uani 1 1 d . . . . .
H279 H 0.0958 0.1444 0.4229 0.078 Uiso 1 1 calc R U . . .
C280 C 0.1639(2) 0.2956(3) 0.2476(2) 0.059(2) Uani 1 1 d . . . . .
H280 H 0.1689 0.2831 0.2314 0.071 Uiso 1 1 calc R U . . .
C282 C 0.0061(2) 0.5536(3) 0.3846(2) 0.054(2) Uani 1 1 d . . . . .
C283 C 0.1936(2) 0.3320(4) 0.1738(2) 0.063(3) Uani 1 1 d . . . . .
H283 H 0.2118 0.3521 0.1790 0.075 Uiso 1 1 calc R U . . .
C284 C -0.0494(2) 0.3739(4) 0.2337(3) 0.069(3) Uani 1 1 d . . . . .
H284 H -0.0544 0.4056 0.2373 0.083 Uiso 1 1 calc R U . . .
C287 C 0.0312(2) 0.2627(3) 0.28702(19) 0.053(2) Uani 1 1 d . . . . .
H287 H 0.0092 0.2648 0.2837 0.064 Uiso 1 1 calc R U . . .
C289 C -0.1227(2) 0.3779(4) 0.1895(3) 0.068(3) Uani 1 1 d . . . . .
H289 H -0.1128 0.3854 0.1758 0.082 Uiso 1 1 calc R U . . .
N290 N -0.16623(19) 0.3773(4) 0.2053(2) 0.095(3) Uani 1 1 d . . . . .
C292 C 0.2058(2) 0.2709(4) 0.4427(3) 0.067(3) Uani 1 1 d . . . . .
H292 H 0.2211 0.2644 0.4628 0.080 Uiso 1 1 calc R U . . .
C294 C -0.0027(2) 0.5290(3) 0.2680(2) 0.058(2) Uani 1 1 d . . . . .
C296 C 0.2508(2) 0.4764(4) 0.2044(2) 0.069(3) Uani 1 1 d . . . . .
H296 H 0.2572 0.4989 0.1930 0.082 Uiso 1 1 calc R U . . .
C298 C 0.1052(2) 0.5700(4) 0.4254(3) 0.070(3) Uani 1 1 d . . . . .
H298 H 0.0825 0.5722 0.4162 0.083 Uiso 1 1 calc R U . . .
C300 C 0.1232(2) 0.6107(4) 0.4413(2) 0.058(2) Uani 1 1 d . . . . .
C301 C 0.2248(2) 0.2461(4) 0.5238(2) 0.063(3) Uani 1 1 d . . . . .
C305 C 0.0852(2) 0.6070(4) 0.3089(2) 0.063(3) Uani 1 1 d . . . . .
C313 C 0.0122(2) 0.5824(3) 0.4104(2) 0.059(2) Uani 1 1 d . . . . .
H313 H 0.0060 0.5722 0.4264 0.071 Uiso 1 1 calc R U . . .
C314 C 0.0602(2) 0.4052(4) 0.2263(2) 0.066(3) Uani 1 1 d . . . . .
H314 H 0.0564 0.3952 0.2437 0.079 Uiso 1 1 calc R U . . .
C315 C -0.0070(2) 0.4951(3) 0.2449(2) 0.057(2) Uani 1 1 d . . . . .
H315 H -0.0257 0.4760 0.2366 0.069 Uiso 1 1 calc R U . . .
C318 C 0.1498(2) 0.2655(4) 0.2634(2) 0.065(3) Uani 1 1 d . . . . .
H318 H 0.1460 0.2328 0.2582 0.078 Uiso 1 1 calc R U . . .
C319 C 0.1330(2) 0.4277(4) 0.1300(2) 0.068(3) Uani 1 1 d . . . . .
H319 H 0.1385 0.3961 0.1268 0.081 Uiso 1 1 calc R U . . .
C325 C 0.1536(2) 0.5251(3) 0.43689(19) 0.050(2) Uani 1 1 d . . . . .
N329 N -0.1462(2) 0.2755(4) 0.2165(3) 0.082(3) Uani 1 1 d . . . . .
C330 C 0.0682(2) 0.2609(4) 0.3824(2) 0.066(3) Uani 1 1 d . . . . .
H330 H 0.0610 0.2905 0.3724 0.079 Uiso 1 1 calc R U . . .
N331 N -0.1624(2) 0.3274(4) 0.2619(3) 0.082(3) Uani 1 1 d . . . . .
C332 C 0.0541(2) 0.2409(4) 0.3141(2) 0.056(2) Uani 1 1 d . . . . .
C335 C 0.1396(2) 0.4995(4) 0.2875(2) 0.067(3) Uani 1 1 d . . . . .
H335 H 0.1219 0.5040 0.2929 0.081 Uiso 1 1 calc R U . . .
C340 C 0.1875(3) 0.3186(3) 0.3956(2) 0.060(2) Uani 1 1 d . . . . .
C341 C 0.0816(3) 0.7133(4) 0.5007(3) 0.086(3) Uani 1 1 d . . . . .
H341 H 0.0884 0.6919 0.5176 0.103 Uiso 1 1 calc R U . . .
C342 C 0.1708(2) 0.2026(4) 0.5523(2) 0.067(3) Uani 1 1 d . . . . .
H342 H 0.1933 0.1993 0.5581 0.081 Uiso 1 1 calc R U . . .
N343 N 0.1372(2) 0.7410(4) 0.4413(2) 0.080(3) Uani 1 1 d . . . . .
C345 C 0.08682(19) 0.2376(4) 0.3191(2) 0.058(2) Uani 1 1 d . . . . .
H345 H 0.1018 0.2217 0.3366 0.070 Uiso 1 1 calc R U . . .
C346 C 0.1513(3) 0.1021(4) 0.4964(3) 0.071(3) Uani 1 1 d . . . . .
H346 H 0.1489 0.1119 0.5145 0.085 Uiso 1 1 calc R U . . .
C349 C 0.0472(4) 0.8485(4) 0.3512(3) 0.082(3) Uani 1 1 d . . . . .
H349 H 0.0370 0.8741 0.3378 0.099 Uiso 1 1 calc R U . . .
C354 C 0.1626(2) 0.1204(4) 0.4536(3) 0.066(3) Uani 1 1 d . . . . .
C358 C -0.0792(2) 0.5007(4) 0.2480(3) 0.069(3) Uani 1 1 d . . . . .
H358 H -0.0828 0.5231 0.2320 0.083 Uiso 1 1 calc R U . . .
C360 C 0.1599(3) 0.2903(4) 0.3823(2) 0.077(3) Uani 1 1 d . . . . .
H360 H 0.1445 0.2973 0.3623 0.092 Uiso 1 1 calc R U . . .
C362 C 0.2738(2) 0.4565(4) 0.2318(2) 0.065(3) Uani 1 1 d . . . . .
H362 H 0.2956 0.4656 0.2392 0.079 Uiso 1 1 calc R U . . .
C364 C 0.1060(2) 0.6608(4) 0.3639(2) 0.061(2) Uani 1 1 d . . . . .
C366 C 0.1945(3) 0.2876(5) 0.1610(2) 0.074(3) Uani 1 1 d . . . . .
H366 H 0.2129 0.2781 0.1578 0.089 Uiso 1 1 calc R U . . .
C367 C 0.1324(3) 0.3301(4) 0.5013(3) 0.072(3) Uani 1 1 d . . . . .
H367 H 0.1352 0.3136 0.5196 0.087 Uiso 1 1 calc R U . . .
C368 C 0.0122(3) 0.5696(3) 0.3596(3) 0.074(3) Uani 1 1 d . . . . .
H368 H 0.0060 0.5511 0.3414 0.088 Uiso 1 1 calc R U . . .
C373 C 0.1054(2) 0.3931(3) 0.4634(3) 0.069(3) Uani 1 1 d . . . . .
C376 C -0.1010(2) 0.2509(5) 0.2632(2) 0.068(3) Uani 1 1 d . . . . .
H376 H -0.0863 0.2283 0.2762 0.081 Uiso 1 1 calc R U . . .
C378 C 0.0274(3) 0.6137(3) 0.3618(2) 0.069(3) Uani 1 1 d . . . . .
H378 H 0.0327 0.6243 0.3453 0.082 Uiso 1 1 calc R U . . .
C387 C 0.1140(2) 0.3374(3) 0.1768(2) 0.056(2) Uani 1 1 d . . . . .
H387 H 0.0943 0.3209 0.1712 0.067 Uiso 1 1 calc R U . . .
C388 C 0.2636(3) 0.1678(4) 0.5351(3) 0.099(5) Uani 1 1 d . . . . .
H388 H 0.2768 0.1406 0.5376 0.119 Uiso 1 1 calc R U . . .
C390 C 0.1700(2) 0.1594(4) 0.4362(3) 0.075(3) Uani 1 1 d . . . . .
H390 H 0.1730 0.1531 0.4179 0.090 Uiso 1 1 calc R U . . .
C391 C 0.1183(2) 0.6158(4) 0.3637(2) 0.068(3) Uani 1 1 d . . . . .
H391 H 0.1342 0.6033 0.3821 0.081 Uiso 1 1 calc R U . . .
C392 C 0.1629(2) 0.3625(4) 0.2801(2) 0.066(3) Uani 1 1 d . . . . .
H392 H 0.1672 0.3950 0.2859 0.080 Uiso 1 1 calc R U . . .
C393 C 0.1039(2) 0.6588(4) 0.4713(2) 0.068(3) Uani 1 1 d . . . . .
H393 H 0.1116 0.6356 0.4871 0.082 Uiso 1 1 calc R U . . .
C397 C 0.1344(2) 0.4885(5) 0.2567(2) 0.073(3) Uani 1 1 d . . . . .
H397 H 0.1132 0.4855 0.2416 0.088 Uiso 1 1 calc R U . . .
C398 C 0.0552(2) 0.4276(3) 0.4313(3) 0.061(2) Uani 1 1 d . . . . .
C399 C 0.0870(3) 0.7035(4) 0.4746(2) 0.064(2) Uani 1 1 d . . . . .
C401 C 0.0735(2) 0.4355(5) 0.1764(2) 0.086(4) Uani 1 1 d . . . . .
H401 H 0.0786 0.4463 0.1598 0.103 Uiso 1 1 calc R U . . .
C402 C -0.0192(3) 0.3259(4) 0.3336(3) 0.074(3) Uani 1 1 d . . . . .
H402 H 0.0024 0.3307 0.3360 0.088 Uiso 1 1 calc R U . . .
C405 C 0.2577(2) 0.2520(4) 0.5428(2) 0.075(3) Uani 1 1 d . . . . .
H405 H 0.2656 0.2827 0.5506 0.089 Uiso 1 1 calc R U . . .
C407 C 0.1687(2) 0.2576(4) 0.1531(3) 0.075(3) Uani 1 1 d . . . . .
H407 H 0.1696 0.2271 0.1449 0.090 Uiso 1 1 calc R U . . .
C409 C 0.1587(3) 0.2039(4) 0.5754(3) 0.078(3) Uani 1 1 d . . . . .
H409 H 0.1732 0.2020 0.5963 0.094 Uiso 1 1 calc R U . . .
C411 C 0.1552(3) 0.2503(4) 0.3993(2) 0.072(3) Uani 1 1 d . . . . .
H411 H 0.1371 0.2301 0.3902 0.087 Uiso 1 1 calc R U . . .
C412 C 0.0407(2) 0.3833(3) 0.4208(2) 0.066(3) Uani 1 1 d . . . . .
H412 H 0.0517 0.3547 0.4295 0.079 Uiso 1 1 calc R U . . .
C414 C -0.0278(2) 0.3301(3) 0.3588(3) 0.066(3) Uani 1 1 d . . . . .
C415 C 0.0941(3) 0.8133(4) 0.3925(3) 0.072(3) Uani 1 1 d . . . . .
H415 H 0.1157 0.8163 0.4068 0.086 Uiso 1 1 calc R U . . .
C416 C 0.2312(2) 0.1647(4) 0.5176(3) 0.080(3) Uani 1 1 d . . . . .
H416 H 0.2222 0.1349 0.5090 0.096 Uiso 1 1 calc R U . . .
C420 C 0.0560(3) 0.7862(4) 0.4757(3) 0.078(3) Uani 1 1 d . . . . .
H420 H 0.0461 0.8158 0.4760 0.094 Uiso 1 1 calc R U . . .
C422 C 0.1412(2) 0.2713(4) 0.1569(2) 0.065(3) Uani 1 1 d . . . . .
H422 H 0.1229 0.2512 0.1510 0.078 Uiso 1 1 calc R U . . .
C423 C -0.1267(3) 0.2378(5) 0.2327(3) 0.080(3) Uani 1 1 d . . . . .
C424 C 0.1453(3) 0.3415(4) 0.4556(2) 0.075(3) Uani 1 1 d . . . . .
H424 H 0.1571 0.3321 0.4439 0.090 Uiso 1 1 calc R U . . .
C427 C -0.0438(2) 0.3142(4) 0.3039(3) 0.076(3) Uani 1 1 d . . . . .
H427 H -0.0387 0.3106 0.2865 0.092 Uiso 1 1 calc R U . . .
C432 C 0.1426(3) 0.5042(4) 0.1956(2) 0.075(3) Uani 1 1 d . . . . .
H432 H 0.1397 0.5357 0.2013 0.090 Uiso 1 1 calc R U . . .
C433 C 0.0716(2) 0.1762(4) 0.3802(2) 0.071(3) Uani 1 1 d . . . . .
H433 H 0.0670 0.1477 0.3685 0.085 Uiso 1 1 calc R U . . .
C434 C 0.0657(3) 0.7557(4) 0.5016(3) 0.087(4) Uani 1 1 d . . . . .
H434 H 0.0616 0.7637 0.5191 0.104 Uiso 1 1 calc R U . . .
C435 C 0.1502(3) 0.0394(4) 0.4617(3) 0.089(4) Uani 1 1 d . . . . .
H435 H 0.1469 0.0069 0.4557 0.107 Uiso 1 1 calc R U . . .
C438 C -0.0688(2) 0.4346(4) 0.2972(3) 0.070(3) Uani 1 1 d . . . . .
H438 H -0.0656 0.4131 0.3136 0.084 Uiso 1 1 calc R U . . .
C439 C -0.0457(3) 0.4689(4) 0.2993(2) 0.070(3) Uani 1 1 d . . . . .
H439 H -0.0265 0.4697 0.3173 0.083 Uiso 1 1 calc R U . . .
C442 C -0.1024(2) 0.4649(4) 0.2454(3) 0.069(3) Uani 1 1 d . . . . .
H442 H -0.1213 0.4626 0.2271 0.083 Uiso 1 1 calc R U . . .
C443 C -0.0596(3) 0.3215(4) 0.3561(3) 0.081(3) Uani 1 1 d . . . . .
H443 H -0.0648 0.3229 0.3736 0.097 Uiso 1 1 calc R U . . .
C450 C 0.1607(3) 0.7280(6) 0.4314(3) 0.096(4) Uani 1 1 d . . . . .
C452 C 0.1256(3) 0.2079(5) 0.5684(3) 0.089(4) Uani 1 1 d . . . . .
H452 H 0.1175 0.2083 0.5840 0.107 Uiso 1 1 calc R U . . .
C455 C 0.1570(2) 0.6066(4) 0.4549(2) 0.072(3) Uani 1 1 d . . . . .
H455 H 0.1698 0.6327 0.4657 0.087 Uiso 1 1 calc R U . . .
C463 C 0.0861(2) 0.3848(4) 0.2202(2) 0.064(3) Uani 1 1 d . . . . .
H463 H 0.0992 0.3606 0.2332 0.077 Uiso 1 1 calc R U . . .
C465 C 0.0467(3) 0.4560(5) 0.1814(3) 0.090(4) Uani 1 1 d . . . . .
H465 H 0.0335 0.4798 0.1681 0.108 Uiso 1 1 calc R U . . .
C466 C 0.1107(3) 0.3694(4) 0.4911(3) 0.081(3) Uani 1 1 d . . . . .
H466 H 0.0996 0.3797 0.5033 0.098 Uiso 1 1 calc R U . . .
C469 C -0.1366(3) 0.3995(5) 0.2855(3) 0.083(3) Uani 1 1 d . . . . .
H469 H -0.1325 0.4255 0.2994 0.099 Uiso 1 1 calc R U . . .
C470 C -0.0832(2) 0.3108(4) 0.3266(3) 0.072(3) Uani 1 1 d . . . . .
H470 H -0.1047 0.3053 0.3240 0.087 Uiso 1 1 calc R U . . .
C471 C 0.1582(3) 0.0723(4) 0.4445(3) 0.080(3) Uani 1 1 d . . . . .
H471 H 0.1607 0.0627 0.4263 0.096 Uiso 1 1 calc R U . . .
C475 C 0.1471(3) 0.0559(4) 0.4888(3) 0.079(3) Uani 1 1 d . . . . .
H475 H 0.1420 0.0340 0.5015 0.094 Uiso 1 1 calc R U . . .
C476 C 0.1166(4) 0.5210(5) 0.1386(3) 0.114(5) Uani 1 1 d . . . . .
H476 H 0.1114 0.5528 0.1415 0.137 Uiso 1 1 calc R U . . .
C478 C 0.2781(3) 0.2133(5) 0.5502(3) 0.086(4) Uani 1 1 d . . . . .
H478 H 0.3000 0.2157 0.5640 0.103 Uiso 1 1 calc R U . . .
C480 C 0.1047(3) 0.2113(5) 0.5362(2) 0.085(4) Uani 1 1 d . . . . .
H480 H 0.0822 0.2143 0.5301 0.102 Uiso 1 1 calc R U . . .
C481 C -0.1595(3) 0.3631(5) 0.2838(4) 0.093(4) Uani 1 1 d . . . . .
C485 C 0.1339(3) 0.4904(4) 0.1641(2) 0.076(3) Uani 1 1 d . . . . .
C488 C 0.1479(3) 0.6981(5) 0.4030(2) 0.079(3) Uani 1 1 d . . . . .
H488 H 0.1616 0.6864 0.3938 0.095 Uiso 1 1 calc R U . . .
C492 C 0.1490(2) 0.3318(4) 0.2948(2) 0.068(3) Uani 1 1 d . . . . .
H492 H 0.1443 0.3440 0.3113 0.081 Uiso 1 1 calc R U . . .
C493 C -0.1995(4) 0.2854(7) 0.2795(5) 0.138(7) Uani 1 1 d . . . . .
H493 H -0.2114 0.2571 0.2786 0.166 Uiso 1 1 calc R U . . .
C497 C -0.1557(3) 0.3926(5) 0.1827(3) 0.081(3) Uani 1 1 d . . . . .
C499 C 0.0783(4) 0.8524(4) 0.3724(3) 0.083(3) Uani 1 1 d . . . . .
H499 H 0.0896 0.8813 0.3738 0.100 Uiso 1 1 calc R U . . .
C504 C -0.1311(3) 0.1913(5) 0.2207(3) 0.091(4) Uani 1 1 d . . . . .
H504 H -0.1180 0.1660 0.2322 0.110 Uiso 1 1 calc R U . . .
C524 C -0.2139(3) 0.4258(8) 0.1792(6) 0.180(10) Uani 1 1 d . . . . .
H524 H -0.2335 0.4385 0.1788 0.216 Uiso 1 1 calc R U . . .
C531 C -0.1948(3) 0.3942(7) 0.2044(4) 0.133(7) Uani 1 1 d . . . . .
H531 H -0.2021 0.3855 0.2199 0.160 Uiso 1 1 calc R U . . .
C532 C 0.1077(4) 0.5012(6) 0.1085(3) 0.128(6) Uani 1 1 d . . . . .
H532 H 0.0959 0.5200 0.0911 0.154 Uiso 1 1 calc R U . . .
C541 C -0.1763(4) 0.3603(5) 0.3040(4) 0.115(5) Uani 1 1 d . . . . .
H541 H -0.1738 0.3838 0.3192 0.139 Uiso 1 1 calc R U . . .
C556 C -0.1741(2) 0.4226(6) 0.1580(4) 0.111(5) Uani 1 1 d . . . . .
H556 H -0.1663 0.4325 0.1431 0.133 Uiso 1 1 calc R U . . .
C559 C 0.1155(3) 0.4571(5) 0.1047(2) 0.091(4) Uani 1 1 d . . . . .
H559 H 0.1093 0.4449 0.0845 0.109 Uiso 1 1 calc R U . . .
C570 C -0.1560(3) 0.1825(5) 0.1906(3) 0.091(4) Uani 1 1 d . . . . .
H570 H -0.1594 0.1521 0.1812 0.109 Uiso 1 1 calc R U . . .
C572 C 0.2016(5) 0.7705(10) 0.4716(4) 0.177(8) Uani 1 1 d . U . . .
H572 H 0.2235 0.7776 0.4835 0.212 Uiso 1 1 calc R U . . .
C575 C -0.1833(3) 0.2925(5) 0.2583(4) 0.102(4) Uani 1 1 d . . . . .
H575 H -0.1880 0.2714 0.2415 0.122 Uiso 1 1 calc R U . . .
C578 C 0.1932(3) 0.7432(7) 0.4460(3) 0.128(6) Uani 1 1 d . U . . .
H578 H 0.2085 0.7345 0.4379 0.154 Uiso 1 1 calc R U . . .
C582 C 0.1471(3) 0.7706(6) 0.4677(3) 0.113(5) Uani 1 1 d . U . . .
H582 H 0.1318 0.7768 0.4763 0.135 Uiso 1 1 calc R U . . .
C583 C -0.2041(3) 0.4372(7) 0.1563(4) 0.145(7) Uani 1 1 d . . . . .
H583 H -0.2177 0.4551 0.1391 0.174 Uiso 1 1 calc R U . . .
C586 C -0.1693(3) 0.2684(7) 0.1896(4) 0.112(5) Uani 1 1 d . . . . .
H586 H -0.1825 0.2941 0.1787 0.135 Uiso 1 1 calc R U . . .
C595 C -0.1745(3) 0.2218(7) 0.1766(4) 0.113(5) Uani 1 1 d . . . . .
H595 H -0.1917 0.2174 0.1571 0.135 Uiso 1 1 calc R U . . .
C624 C -0.1972(4) 0.3193(6) 0.2999(5) 0.138(7) Uani 1 1 d . . . . .
H624 H -0.2095 0.3168 0.3121 0.165 Uiso 1 1 calc R U . . .
C654 C 0.1751(4) 0.7900(9) 0.4811(4) 0.154(7) Uani 1 1 d . U . . .
H654 H 0.1791 0.8146 0.4959 0.184 Uiso 1 1 calc R U . . .
S3 S 0.35664(6) 0.37659(9) 0.06576(6) 0.0627(6) Uani 1 1 d . . . . .
S4 S 0.39448(5) 0.45369(8) 0.10001(6) 0.0585(6) Uani 1 1 d . . . . .
O32 O 0.37077(14) 0.4876(2) 0.08099(15) 0.0623(16) Uani 1 1 d . . . . .
O42 O 0.32741(14) 0.4059(2) 0.05721(17) 0.0716(19) Uani 1 1 d . . . . .
F133 F 0.3711(2) 0.4200(3) 0.02230(18) 0.106(2) Uani 1 1 d . . . . .
F136 F 0.39128(18) 0.3495(3) 0.03409(19) 0.122(3) Uani 1 1 d . . . . .
F154 F 0.34033(18) 0.3583(3) 0.00618(17) 0.110(2) Uani 1 1 d . . . . .
F178 F 0.41010(18) 0.4245(3) 0.15728(16) 0.102(2) Uani 1 1 d . . . . .
O197 O 0.35527(19) 0.3267(2) 0.0732(2) 0.090(2) Uani 1 1 d . . . . .
F221 F 0.35937(19) 0.4410(3) 0.13236(17) 0.108(2) Uani 1 1 d . . . . .
O243 O 0.42813(14) 0.4651(3) 0.10917(18) 0.080(2) Uani 1 1 d . . . . .
F277 F 0.39482(18) 0.4993(3) 0.14857(15) 0.103(2) Uani 1 1 d . . . . .
C320 C 0.3662(3) 0.3768(5) 0.0303(3) 0.085(3) Uani 1 1 d . . . . .
C396 C 0.3886(3) 0.4537(4) 0.1356(3) 0.074(3) Uani 1 1 d . . . . .
N404 N 0.38892(18) 0.3990(3) 0.0906(2) 0.066(2) Uani 1 1 d . . . . .
S5 S 0.11963(8) 0.40799(12) 0.84097(8) 0.0859(8) Uani 1 1 d . . . . .
S6 S 0.10026(9) 0.50099(12) 0.85092(9) 0.0922(9) Uani 1 1 d . . . . .
F268 F 0.0489(2) 0.5265(3) 0.8596(2) 0.119(3) Uani 1 1 d . . . . .
N293 N 0.1222(3) 0.4552(4) 0.8617(3) 0.100(3) Uani 1 1 d . . . . .
O336 O 0.1314(3) 0.3676(4) 0.8603(3) 0.131(4) Uani 1 1 d . . . . .
F385 F 0.1456(2) 0.4588(5) 0.8093(3) 0.189(6) Uani 1 1 d . . . . .
F413 F 0.0487(2) 0.4549(4) 0.8465(3) 0.158(4) Uani 1 1 d . . . . .
F477 F 0.1529(3) 0.3819(4) 0.8093(3) 0.158(4) Uani 1 1 d . . . . .
O482 O 0.0872(3) 0.5143(5) 0.8213(3) 0.149(5) Uani 1 1 d . . . . .
C501 C 0.0681(4) 0.4904(5) 0.8634(3) 0.097(4) Uani 1 1 d . . . . .
F507 F 0.1800(2) 0.4196(5) 0.8478(3) 0.170(5) Uani 1 1 d . . . . .
F508 F 0.0784(2) 0.4716(5) 0.8916(2) 0.171(5) Uani 1 1 d . . . . .
C577 C 0.1516(4) 0.4171(6) 0.8269(4) 0.112(5) Uani 1 1 d . . . . .
S8 S 0.20534(8) 0.62527(13) 0.19894(9) 0.0920(9) Uani 1 1 d . . . . .
S10 S 0.14522(10) 0.66705(17) 0.19016(9) 0.1095(12) Uani 1 1 d D . . . .
F356 F 0.2363(2) 0.5653(4) 0.2441(2) 0.145(4) Uani 1 1 d . . . . .
F445 F 0.0968(3) 0.6977(7) 0.1423(2) 0.215(7) Uani 1 1 d D U . . .
O447 O 0.1916(2) 0.5846(3) 0.1801(2) 0.114(3) Uani 1 1 d . . . . .
C451 C 0.2190(4) 0.6073(9) 0.2391(4) 0.131(6) Uani 1 1 d . . . . .
F467 F 0.1958(3) 0.5940(5) 0.2468(2) 0.179(5) Uani 1 1 d . . . . .
F473 F 0.2378(2) 0.6388(4) 0.2590(2) 0.141(3) Uani 1 1 d . . . . .
N596 N 0.1843(3) 0.6712(5) 0.1977(3) 0.121(4) Uani 1 1 d . . . . .
S9 S 0.19872(11) 0.41972(18) 0.09003(11) 0.0490(10) Uiso 0.5 1 d . . P C 2
S67 S 0.22181(17) 0.4576(3) 0.11486(17) 0.0946(18) Uiso 0.5 1 d . . P C 1
O121 O 0.2132(6) 0.4116(9) 0.0666(6) 0.094(9) Uiso 0.5 1 d . . P C 2
O175 O 0.1697(4) 0.4008(7) 0.0870(4) 0.086(6) Uiso 0.5 1 d . . P C 2
F337 F 0.1840(3) 0.4936(4) 0.1180(2) 0.059(3) Uiso 0.5 1 d . . P C 2
F380 F 0.1795(3) 0.5088(5) 0.0723(3) 0.072(3) Uiso 0.5 1 d . . P C 2
N444 N 0.2236(3) 0.4013(4) 0.1254(3) 0.100(3) Uiso 1 1 d . . . . .
S11 S 0.04830(16) 0.3429(3) 0.07777(16) 0.1728(10) Uiso 1 1 d D . . . .
S47 S 0.03580(16) 0.2478(3) 0.08659(16) 0.1728(10) Uiso 1 1 d D . . . .
O328 O 0.0097(3) 0.2378(6) 0.0958(3) 0.1728(10) Uiso 1 1 d . . . . .
C454 C 0.0305(5) 0.2074(6) 0.0564(4) 0.1728(10) Uiso 1 1 d D . . . .
F510 F 0.0019(3) 0.2065(5) 0.0342(3) 0.1728(10) Uiso 1 1 d D . . . .
F593 F 0.0505(3) 0.2076(5) 0.0406(3) 0.1728(10) Uiso 1 1 d D . . . .
N601 N 0.0313(4) 0.2947(7) 0.0633(4) 0.1728(10) Uiso 1 1 d . . . . .
F733 F 0.0348(3) 0.1586(5) 0.0678(3) 0.1728(10) Uiso 1 1 d D . . . .
S12 S 0.20665(11) 0.32931(18) 0.60249(11) 0.1258(13) Uiso 1 1 d D . . . .
S20 S 0.15745(11) 0.39484(19) 0.59779(11) 0.1272(14) Uiso 1 1 d D . . . .
F441 F 0.1239(4) 0.3458(7) 0.6175(4) 0.259(4) Uiso 1 1 d D . . . .
N748 N 0.1855(4) 0.3571(6) 0.6175(3) 0.143(5) Uiso 1 1 d . . . . .
S13 S 0.25674(12) 0.26030(18) 0.25831(12) 0.0856(12) Uiso 0.6667 1 d D . P D 1
S21 S 0.27313(12) 0.18173(19) 0.29929(12) 0.0887(13) Uiso 0.6667 1 d D . P D 1
F193 F 0.31036(19) 0.2692(3) 0.24694(18) 0.110(2) Uiso 1 1 d . . . . .
S264 S 0.2269(2) 0.1813(3) 0.2580(2) 0.076(2) Uiso 0.3333 1 d . . P D 2
F361 F 0.2701(2) 0.3131(4) 0.2228(2) 0.130(3) Uiso 1 1 d . . . . .
F403 F 0.26992(19) 0.2346(3) 0.21480(19) 0.119(2) Uiso 1 1 d . . . . .
O408 O 0.2735(2) 0.2980(3) 0.2850(2) 0.106(3) Uiso 1 1 d D . . . .
C410 C 0.2793(3) 0.2700(4) 0.2385(3) 0.076(3) Uiso 1 1 d . . . . .
F436 F 0.2368(4) 0.1369(6) 0.3215(3) 0.142(5) Uiso 0.6667 1 d D . P D 1
N614 N 0.2686(3) 0.2052(5) 0.2681(3) 0.083(4) Uiso 0.6667 1 d . . P D 1
S15 S 0.22984(14) 0.6332(2) 0.39776(13) 0.1445(16) Uiso 1 1 d D . . . .
S16 S 0.30234(17) 0.3134(3) 0.46574(16) 0.176(2) Uiso 1 1 d D . . . .
S25 S 0.2788(2) 0.3657(3) 0.5066(2) 0.2040(19) Uiso 1 1 d D . . . .
F446 F 0.3167(3) 0.2449(5) 0.5090(3) 0.203(5) Uiso 1 1 d . . . . .
N727 N 0.2736(4) 0.3340(7) 0.4783(4) 0.173(6) Uiso 1 1 d . . . . .
S31 S 0.3004(2) 0.6304(4) 0.80788(16) 0.2387(17) Uiso 1 1 d D . . . .
S166 S 0.2654(3) 0.7043(4) 0.8283(3) 0.2387(17) Uiso 1 1 d D . . . .
N884 N 0.2983(5) 0.6832(7) 0.8246(5) 0.2387(17) Uiso 1 1 d D . . . .
S36 S 0.2394(2) 0.5614(4) 0.9525(3) 0.2366(17) Uiso 1 1 d . . . . .
S63 S 0.2411(2) 0.4596(4) 0.9516(2) 0.2366(17) Uiso 1 1 d D . . . .
N670 N 0.2291(6) 0.5157(11) 0.9647(6) 0.2366(17) Uiso 1 1 d . . . . .
N108 N 0.47407(18) 0.3741(3) 0.20368(19) 0.0585(19) Uani 1 1 d . . . . .
C168 C 0.4628(2) 0.3607(3) 0.2196(2) 0.053(2) Uani 1 1 d . . . . .
C266 C 0.4495(3) 0.3448(3) 0.2427(3) 0.075(3) Uani 1 1 d . . . . .
H26A H 0.4263 0.3399 0.2322 0.112 Uiso 1 1 calc R U . . .
H26B H 0.4538 0.3693 0.2586 0.112 Uiso 1 1 calc R U . . .
H26C H 0.4597 0.3149 0.2522 0.112 Uiso 1 1 calc R U . . .
N139 N 0.46529(19) 0.6103(3) 0.71315(19) 0.062(2) Uani 1 1 d . . . . .
C295 C 0.4720(2) 0.6335(4) 0.6976(3) 0.071(3) Uani 1 1 d . . . . .
C585 C 0.4822(4) 0.6620(7) 0.6752(4) 0.163(9) Uani 1 1 d . . . . .
H58A H 0.4785 0.6428 0.6569 0.244 Uiso 1 1 calc R U . . .
H58B H 0.5050 0.6700 0.6853 0.244 Uiso 1 1 calc R U . . .
H58C H 0.4696 0.6914 0.6692 0.244 Uiso 1 1 calc R U . . .
N216 N 0.34123(19) 0.3931(3) 0.2795(2) 0.068(2) Uani 1 1 d . . . . .
C247 C 0.3446(2) 0.3801(4) 0.2573(3) 0.058(2) Uani 1 1 d . . . . .
C421 C 0.3487(3) 0.3650(4) 0.2295(2) 0.071(3) Uani 1 1 d . . . . .
H42A H 0.3286 0.3700 0.2116 0.106 Uiso 1 1 calc R U . . .
H42B H 0.3544 0.3312 0.2311 0.106 Uiso 1 1 calc R U . . .
H42C H 0.3658 0.3838 0.2272 0.106 Uiso 1 1 calc R U . . .
N322 N 0.0376(2) 0.6799(4) 0.2298(2) 0.087(3) Uani 1 1 d . . . . .
C440 C 0.0164(3) 0.6539(5) 0.2173(3) 0.079(3) Uani 1 1 d . . . . .
C549 C -0.0078(3) 0.6215(6) 0.2028(4) 0.134(7) Uani 1 1 d . . . . .
H54A H -0.0123 0.6207 0.1808 0.201 Uiso 1 1 calc R U . . .
H54B H -0.0272 0.6310 0.2057 0.201 Uiso 1 1 calc R U . . .
H54C H -0.0010 0.5898 0.2117 0.201 Uiso 1 1 calc R U . . .
N344 N 0.0081(3) 0.3222(4) 0.7099(3) 0.085(3) Uani 1 1 d . . . . .
C461 C 0.0329(4) 0.3326(4) 0.7259(3) 0.081(3) Uani 1 1 d . . . . .
C536 C 0.0677(4) 0.3482(6) 0.7449(4) 0.126(5) Uani 1 1 d . . . . .
H53A H 0.0712 0.3801 0.7385 0.189 Uiso 1 1 calc R U . . .
H53B H 0.0825 0.3257 0.7415 0.189 Uiso 1 1 calc R U . . .
H53C H 0.0716 0.3486 0.7668 0.189 Uiso 1 1 calc R U . . .
N379 N 0.2537(2) 0.3939(5) 0.3310(2) 0.089(3) Uani 1 1 d . . . . .
C458 C 0.2488(3) 0.3556(5) 0.3376(3) 0.074(3) Uani 1 1 d . . . . .
C468 C 0.2425(3) 0.3067(5) 0.3453(3) 0.096(4) Uani 1 1 d . . . . .
H46A H 0.2443 0.2843 0.3302 0.145 Uiso 1 1 calc R U . . .
H46B H 0.2208 0.3051 0.3450 0.145 Uiso 1 1 calc R U . . .
H46C H 0.2582 0.2984 0.3659 0.145 Uiso 1 1 calc R U . . .
N382 N 0.3781(2) 0.3174(5) 0.1798(3) 0.101(3) Uani 1 1 d . . . . .
S14 S 0.27447(15) 0.2538(2) 0.27732(15) 0.0471(14) Uiso 0.3333 1 d D . P D 2
O3 O 0.0902(2) 0.4038(4) 0.8133(2) 0.119(3) Uani 1 1 d . . . . .
C6 C 0.2452(6) 0.6158(9) 0.3678(5) 0.261(2) Uiso 1 1 d D . . . .
O7 O 0.1183(3) 0.5388(4) 0.8721(3) 0.151(5) Uani 1 1 d . . . . .
F9 F 0.1347(3) 0.6679(6) 0.1313(2) 0.193(6) Uani 1 1 d D U . . .
O10 O 0.2241(2) 0.2656(4) 0.2374(3) 0.083(3) Uiso 0.6667 1 d D . P D 1
O11 O 0.2355(3) 0.6442(5) 0.1976(3) 0.144(4) Uani 1 1 d . . . . .
C12 C 0.4062(3) 0.2903(4) 0.1434(3) 0.083(3) Uani 1 1 d . . . . .
H12A H 0.3950 0.3044 0.1230 0.124 Uiso 1 1 calc R U . . .
H12B H 0.4051 0.2555 0.1418 0.124 Uiso 1 1 calc R U . . .
H12C H 0.4287 0.3005 0.1518 0.124 Uiso 1 1 calc R U . . .
C14 C 0.3907(3) 0.3064(5) 0.1642(3) 0.086(4) Uani 1 1 d . . . . .
O15 O 0.1325(3) 0.6223(5) 0.1885(3) 0.162(5) Uani 1 1 d . . . . .
O16 O 0.2248(3) 0.2906(6) 0.6276(3) 0.173(5) Uiso 1 1 d . . . . .
C17 C 0.1239(3) 0.3789(4) 0.4460(3) 0.082(3) Uani 1 1 d . . . . .
H17 H 0.1213 0.3956 0.4277 0.098 Uiso 1 1 calc R U . . .
F19 F 0.3476(13) 0.5771(11) 0.6181(8) 0.247(2) Uiso 0.4 1 d D . P E 2
F20 F 0.2495(4) 0.4389(5) 0.4746(3) 0.2040(19) Uiso 1 1 d D . . . .
O21 O 0.1532(3) 0.4127(5) 0.5655(3) 0.164(5) Uiso 1 1 d . . . . .
F22 F 0.1414(4) 0.7363(6) 0.1531(3) 0.205(6) Uani 1 1 d D U . . .
O1 O 0.1397(3) 0.7036(4) 0.2085(3) 0.144(4) Uani 1 1 d . . . . .
C24 C 0.2459(2) 0.8951(4) 0.6350(2) 0.060(2) Uani 1 1 d . . . . .
H24 H 0.2394 0.9127 0.6487 0.072 Uiso 1 1 calc R U . . .
F26 F 0.2784(4) 0.2263(6) 0.4653(4) 0.223(6) Uiso 1 1 d . . . . .
O2 O 0.1906(3) 0.3171(5) 0.5694(3) 0.164(5) Uiso 1 1 d . . . . .
F28 F 0.2234(4) 0.6236(7) 0.3397(4) 0.261(2) Uiso 1 1 d D . . . .
F29 F 0.2265(3) 0.5061(5) 0.1082(3) 0.077(3) Uiso 0.5 1 d . . P C 2
F30 F 0.2284(3) 0.4090(6) 0.5914(3) 0.204(3) Uiso 1 1 d D . . . .
F31 F 0.3276(4) 0.2306(6) 0.4699(3) 0.214(6) Uiso 1 1 d . . . . .
F32 F 0.2487(4) 0.5681(7) 0.3637(4) 0.261(2) Uiso 1 1 d D . . . .
O4 O 0.1964(4) 0.6156(8) 0.3870(5) 0.261(2) Uiso 1 1 d D . . . .
F34 F 0.2739(4) 0.6336(7) 0.3747(4) 0.261(2) Uiso 1 1 d D . . . .
F37 F 0.2118(5) 0.1984(7) 0.2930(5) 0.196(9) Uiso 0.6667 1 d D . P D 1
S38 S 0.2546(3) 0.6032(4) 0.4587(3) 0.261(2) Uiso 1 1 d D . . . .
O8 O 0.0780(3) 0.3404(6) 0.1052(3) 0.1728(10) Uiso 1 1 d . . . . .
F1 F 0.2574(3) 0.3463(5) 0.5958(3) 0.204(3) Uiso 1 1 d D . . . .
F3 F 0.1222(4) 0.3209(7) 0.5725(4) 0.259(4) Uiso 1 1 d D . . . .
F4 F 0.2578(3) 0.3798(5) 0.6372(3) 0.204(3) Uiso 1 1 d D . . . .
F1U F 0.2781(3) 0.4564(6) 0.5200(3) 0.2040(19) Uiso 1 1 d D . . . .
F7 F 0.0298(3) 0.4179(5) 0.0988(3) 0.1728(10) Uiso 1 1 d D . . . .
O9 O 0.5066(5) 0.7454(9) 0.9630(4) 0.2646(19) Uiso 1 1 d D . . B 1
O1I O 0.3311(4) 0.6356(8) 0.8047(4) 0.2387(17) Uiso 1 1 d D . . . .
O12 O 0.0716(3) 0.2349(6) 0.1076(3) 0.1728(10) Uiso 1 1 d . . . . .
F1E F 0.2107(7) 0.1844(12) 0.3072(8) 0.152(12) Uiso 0.3333 1 d D . P D 2
O13 O 0.4064(4) 0.6367(7) 0.6369(4) 0.247(2) Uiso 1 1 d D . . . .
N3 N 0.4830(4) 0.9784(7) 1.0343(4) 0.159(6) Uiso 1 1 d . . . . .
O17 O 0.2891(3) 0.3030(6) 0.4307(3) 0.177(5) Uiso 1 1 d D . . . .
F16 F 0.3456(6) 0.5951(10) 0.5816(5) 0.247(2) Uiso 0.6 1 d D . P E 1
F17 F 0.3042(3) 0.4362(5) 0.4890(3) 0.2040(19) Uiso 1 1 d D . . . .
O20 O 0.2839(4) 0.2126(5) 0.3255(3) 0.117(5) Uiso 0.6667 1 d D . P D 1
C21 C 0.0638(4) 0.2157(7) 0.1709(4) 0.132(6) Uiso 1 1 d . . . . .
N1 N -0.1565(5) 0.3042(8) 0.1301(4) 0.185(7) Uiso 1 1 d . . . . .
N27 N 0.0629(4) 0.2509(7) 0.1851(4) 0.165(6) Uiso 1 1 d . . . . .
N2 N 0.6673(4) 0.7849(7) 0.8769(4) 0.172(6) Uiso 1 1 d . . . . .
C1B C 0.6693(5) 0.9890(8) 0.7095(5) 0.157(7) Uiso 1 1 d D . . . .
H1BA H 0.6565 0.9899 0.6873 0.235 Uiso 0.5 1 calc R U P F 1
H1BB H 0.6673 1.0194 0.7187 0.235 Uiso 0.5 1 calc R U P F 1
H1BC H 0.6617 0.9631 0.7188 0.235 Uiso 0.5 1 calc R U P F 1
H1BD H 0.6763 0.9960 0.6929 0.235 Uiso 0.5 1 calc R U P F 2
H1BE H 0.6816 0.9619 0.7216 0.235 Uiso 0.5 1 calc R U P F 2
H1BF H 0.6729 1.0169 0.7229 0.235 Uiso 0.5 1 calc R U P F 2
C30 C 0.4714(5) 0.9602(8) 1.0477(5) 0.137(6) Uiso 1 1 d . . . . .
F6 F 0.1772(4) 0.5382(6) 0.9243(4) 0.2366(17) Uiso 1 1 d D . . . .
F8 F 0.1907(4) 0.5749(6) 0.9681(4) 0.2366(17) Uiso 1 1 d D . . . .
O1C O 0.0471(3) 0.3726(6) 0.0500(3) 0.1728(10) Uiso 1 1 d . . . . .
O34 O 0.1526(4) 0.4322(6) 0.6200(4) 0.194(6) Uiso 1 1 d . . . . .
O1D O 0.3086(4) 0.3566(6) 0.5387(3) 0.2040(19) Uiso 1 1 d D . . . .
F38 F 0.0956(4) 0.3857(7) 0.5753(4) 0.259(4) Uiso 1 1 d D . . . .
F1A F 0.4350(4) 0.7179(6) 0.6108(4) 0.247(2) Uiso 1 1 d D . . . .
F11 F 0.0218(3) 0.3543(4) 0.1179(3) 0.1728(10) Uiso 1 1 d D . . . .
O5 O 0.2985(4) 0.2194(6) 0.2916(4) 0.052(4) Uiso 0.3333 1 d D . P D 2
O1E O 0.2248(5) 0.4574(8) 0.9167(5) 0.2366(17) Uiso 1 1 d . . . . .
F1D F 0.2830(3) 0.6666(4) 0.7519(2) 0.2387(17) Uiso 1 1 d D . . . .
O1F O 0.2411(5) 0.5696(8) 0.9210(5) 0.2366(17) Uiso 1 1 d . . . . .
C1E C 0.5641(5) 0.7559(9) 0.9926(6) 0.2646(19) Uiso 1 1 d D . . . .
F10 F 0.3128(5) 0.6409(9) 0.5933(6) 0.247(2) Uiso 0.6 1 d D . P E 1
C1G C -0.1841(5) 0.3083(7) 0.1168(5) 0.141(6) Uiso 1 1 d . . . . .
F1H F 0.2193(6) 0.1338(9) 0.2711(5) 0.221(9) Uiso 0.6667 1 d D . P D 1
N1I N 0.1491(5) 0.1751(8) 0.2071(5) 0.133(7) Uiso 0.6667 1 d . . P G 1
F14 F -0.0082(3) 0.3759(5) 0.0695(3) 0.1728(10) Uiso 1 1 d D . . . .
C1J C 0.6832(5) 0.7609(8) 0.8250(4) 0.157(7) Uiso 1 1 d . . . . .
H1JA H 0.6655 0.7714 0.8062 0.235 Uiso 1 1 calc R U . . .
H1JB H 0.6850 0.7262 0.8248 0.235 Uiso 1 1 calc R U . . .
H1JC H 0.7032 0.7754 0.8261 0.235 Uiso 1 1 calc R U . . .
F15 F 0.5620(4) 0.7878(7) 0.9713(4) 0.2646(19) Uiso 1 1 d D . . . .
O1L O 0.2504(4) 0.3690(6) 0.5143(4) 0.2040(19) Uiso 1 1 d D . . . .
F12 F 0.5094(4) 0.8188(7) 1.0868(3) 0.2646(19) Uiso 1 1 d D . . . .
C1O C 0.2381(4) 0.3684(7) 0.6083(5) 0.204(3) Uiso 1 1 d D . . . .
C1P C 0.0643(4) 0.1657(6) 0.1615(4) 0.131(5) Uiso 1 1 d . . . . .
H1PA H 0.0457 0.1597 0.1423 0.196 Uiso 1 1 calc R U . . .
H1PB H 0.0635 0.1446 0.1776 0.196 Uiso 1 1 calc R U . . .
H1PC H 0.0840 0.1597 0.1583 0.196 Uiso 1 1 calc R U . . .
F1Q F 0.24336(19) 0.6380(5) 0.7619(3) 0.2387(17) Uiso 1 1 d D . . . .
F13 F 0.1866(4) 0.6120(6) 0.9290(4) 0.2366(17) Uiso 1 1 d D . . . .
C29 C 0.6763(5) 0.7773(8) 0.8550(5) 0.146(6) Uiso 1 1 d . . . . .
F1B F 0.2823(4) 0.6829(6) 0.4584(4) 0.261(2) Uiso 1 1 d D . . . .
O1J O 0.2906(5) 0.5929(7) 0.8216(4) 0.2387(17) Uiso 1 1 d D . . . .
S33 S 0.5978(3) 0.7552(4) 1.2137(3) 0.068(6) Uani 0.55 1 d . . P A 1
F1C F 0.3018(4) 0.4492(6) 0.9884(4) 0.2366(17) Uiso 1 1 d D . . . .
O1T O 0.2922(4) 0.1388(6) 0.3020(4) 0.147(6) Uiso 0.6667 1 d D . P D 1
O1Y O 0.2330(5) 0.6866(6) 0.3982(5) 0.261(2) Uiso 1 1 d D . . . .
O1K O 0.2354(4) 0.6823(7) 0.8078(4) 0.2387(17) Uiso 1 1 d D . . . .
O1Q O 0.3350(4) 0.3338(7) 0.4844(4) 0.218(7) Uiso 1 1 d D . . . .
O2C O 0.2332(5) 0.4289(8) 0.9750(5) 0.2366(17) Uiso 1 1 d . . . . .
O2D O 0.2391(5) 0.6436(8) 0.4730(5) 0.261(2) Uiso 1 1 d D . . . .
O1G O 0.2578(5) 0.5950(8) 0.9772(5) 0.2366(17) Uiso 1 1 d . . . . .
C2F C 0.3051(5) 0.2514(7) 0.4756(4) 0.122(5) Uiso 1 1 d . . . . .
C2H C 0.2001(5) 0.1471(9) 0.1975(6) 0.124(8) Uiso 0.6667 1 d . . P G 1
H2HA H 0.1936 0.1277 0.1789 0.186 Uiso 0.6667 1 calc R U P G 1
H2HB H 0.2137 0.1281 0.2153 0.186 Uiso 0.6667 1 calc R U P G 1
H2HC H 0.2120 0.1750 0.1954 0.186 Uiso 0.6667 1 calc R U P G 1
C16 C -0.2213(7) 0.3136(11) 0.1053(6) 0.244(13) Uiso 1 1 d . . . . .
H16A H -0.2291 0.3358 0.0879 0.365 Uiso 1 1 calc R U . . .
H16B H -0.2266 0.3260 0.1220 0.365 Uiso 1 1 calc R U . . .
H16C H -0.2314 0.2825 0.0987 0.365 Uiso 1 1 calc R U . . .
N4 N 0.3759(6) 0.7080(7) 0.5957(4) 0.247(2) Uiso 1 1 d D . . . .
C2J C 0.1965(4) 0.4879(6) 0.0973(4) 0.052(4) Uiso 0.5 1 d . . P C 2
N2K N 0.2377(6) 0.2398(9) 0.2638(6) 0.062(6) Uiso 0.3333 1 d . . P D 2
F2M F 0.1791(4) 0.4789(6) 0.0636(4) 0.131(6) Uiso 0.5 1 d D . P C 1
N2N N 0.6083(6) 0.9786(12) 0.6939(7) 0.154(11) Uiso 0.5 1 d D . P H 2
F1F F 0.5890(5) 0.7801(7) 1.0140(4) 0.2646(19) Uiso 1 1 d D . . . .
C2O C 0.1294(4) 0.6908(7) 0.1531(3) 0.165(9) Uani 1 1 d D U . . .
O2Q O 0.5185(5) 0.7057(8) 1.0094(5) 0.2646(19) Uiso 1 1 d D . . . .
O1B O 0.3785(5) 0.7016(7) 0.6472(4) 0.247(2) Uiso 1 1 d D . . . .
C1Z C 0.1984(6) 0.5692(9) 0.9441(6) 0.2366(17) Uiso 1 1 d D . . . .
F1G F 0.2320(4) 0.7765(6) 0.8042(4) 0.2387(17) Uiso 1 1 d D . . . .
F33 F 0.2791(4) 0.7916(7) 0.8170(4) 0.2387(17) Uiso 1 1 d D . . . .
F39 F 0.2763(3) 0.5895(4) 0.7528(2) 0.2387(17) Uiso 1 1 d D . . . .
O2Y O 0.2500(5) 0.1489(7) 0.2524(5) 0.067(5) Uiso 0.3333 1 d . . P D 2
F18 F 0.2568(4) 0.7551(6) 0.7738(4) 0.2387(17) Uiso 1 1 d D . . . .
N14 N 0.5206(6) 0.8022(8) 1.0057(6) 0.2646(19) Uiso 1 1 d D . . . .
C3H C 0.1704(5) 0.1633(8) 0.2022(5) 0.100(6) Uiso 0.6667 1 d . . P G 1
F3L F 0.2930(4) 0.4760(6) 0.9453(4) 0.2366(17) Uiso 1 1 d D . . . .
O3R O 0.2443(4) 0.4863(6) 0.1085(4) 0.090(5) Uiso 0.5 1 d . . P C 1
N7 N 0.2452(6) 0.5909(8) 0.4218(4) 0.261(2) Uiso 1 1 d D . . . .
F1I F 0.5142(4) 0.7536(6) 1.0753(3) 0.2646(19) Uiso 1 1 d D . . . .
O3S O 0.2667(5) 0.5772(8) 0.4891(5) 0.261(2) Uiso 1 1 d D . . . .
F3T F 0.2826(4) 0.3989(6) 0.9498(4) 0.2366(17) Uiso 1 1 d D . . . .
C3W C 0.4644(6) 0.9299(10) 1.0692(6) 0.211(11) Uiso 1 1 d . . . . .
H3WA H 0.4472 0.9076 1.0578 0.316 Uiso 1 1 calc R U . . .
H3WB H 0.4576 0.9497 1.0826 0.316 Uiso 1 1 calc R U . . .
H3WC H 0.4837 0.9120 1.0818 0.316 Uiso 1 1 calc R U . . .
F43 F 0.4050(4) 0.7706(6) 0.5797(4) 0.247(2) Uiso 1 1 d D . . . .
F47 F 0.5561(4) 0.8074(7) 1.0755(4) 0.2646(19) Uiso 1 1 d D . . . .
O4G O 0.3624(5) 0.6978(8) 0.5373(4) 0.247(2) Uiso 1 1 d D . . . .
N4J N 0.7307(7) 0.9833(17) 0.7244(10) 0.216(17) Uiso 0.5 1 d D . P I 1
C4L C 0.1238(5) 0.3588(8) 0.5900(6) 0.259(4) Uiso 1 1 d D . . . .
C4Q C 0.7023(6) 0.9810(13) 0.7151(8) 0.122(10) Uiso 0.5 1 d D . P I 1
C4Y C 0.2302(4) 0.1616(6) 0.2952(4) 0.132(6) Uiso 1 1 d D . . . .
O51 O 0.2026(4) 0.4880(5) 0.1267(3) 0.066(3) Uiso 0.5 1 d . . P C 1
C38 C 0.2784(5) 0.4283(6) 0.4968(5) 0.2040(19) Uiso 1 1 d D . . . .
C58 C 0.6348(6) 0.9769(14) 0.6963(8) 0.139(12) Uiso 0.5 1 d D . P H 2
O1O O 0.2777(5) 0.7193(8) 0.8601(4) 0.2387(17) Uiso 1 1 d D . . . .
F5I F 0.3119(4) 0.6209(6) 0.4688(4) 0.261(2) Uiso 1 1 d D . . . .
F5K F 0.4298(4) 0.7316(6) 0.5574(4) 0.247(2) Uiso 1 1 d D . . . .
O1S O 0.4063(5) 0.6434(7) 0.5757(5) 0.247(2) Uiso 1 1 d D . . . .
F1K F 0.2922(4) 0.6459(6) 0.5040(4) 0.261(2) Uiso 1 1 d D . . . .
F1L F 0.3294(10) 0.6170(14) 0.5747(4) 0.247(2) Uiso 0.4 1 d D . P E 2
F1T F 0.3219(7) 0.6422(13) 0.6146(9) 0.247(2) Uiso 0.4 1 d D . P E 2
F1O F 0.3430(8) 0.5886(10) 0.6265(5) 0.247(2) Uiso 0.6 1 d D . P E 1
C3 C 0.2868(4) 0.6416(7) 0.4727(4) 0.261(2) Uiso 1 1 d D . . . .
S1D S 0.5039(3) 0.8150(4) 1.0299(2) 0.2646(19) Uiso 1 1 d D . . . .
C19 C 0.1924(3) 0.4368(5) 0.0811(4) 0.036(4) Uiso 0.5 1 d D . P C 1
C800 C 0.2808(5) 0.4438(8) 0.9599(5) 0.2366(17) Uiso 1 1 d D . . . .
C700 C 0.2759(4) 0.6334(6) 0.7686(4) 0.2387(17) Uiso 1 1 d D . . . .
C900 C 0.2575(6) 0.7547(7) 0.8026(5) 0.2387(17) Uiso 1 1 d D . . . .
C600 C 0.5250(5) 0.7979(8) 1.0711(5) 0.2646(19) Uiso 1 1 d D . . . .
C750 C 0.0208(4) 0.3720(7) 0.0910(4) 0.1728(10) Uiso 1 1 d D . . . .
C850 C 0.4182(5) 0.7265(8) 0.5809(5) 0.247(2) Uiso 1 1 d D . . . .
O1X O 0.1931(7) 0.1800(11) 0.2386(6) 0.106(8) Uiso 0.3333 1 d . . P D 2
F1J F 0.2075(4) 0.4204(6) 0.0624(4) 0.061(5) Uiso 0.5 1 d D . P C 1
F1M F 0.1649(3) 0.4132(4) 0.0766(3) 0.063(3) Uiso 0.5 1 d D . P C 1
F1N F 0.2582(6) 0.1613(12) 0.3179(7) 0.164(12) Uiso 0.3333 1 d D . P D 2
FNT7 F 0.2181(8) 0.1164(9) 0.2919(10) 0.187(14) Uiso 0.3333 1 d D . P D 2
O1P O 0.4722(5) 0.7961(8) 1.0313(5) 0.2646(19) Uiso 1 1 d D . . . .
S17 S 0.26057(15) 0.3894(2) 0.14084(15) 0.0842(13) Uiso 0.5 1 d D . P C 2
S18 S 0.24947(16) 0.3543(3) 0.12851(16) 0.0899(17) Uiso 0.5 1 d D . P C 1
O6 O 0.2604(3) 0.3394(4) 0.1621(3) 0.136(4) Uiso 1 1 d . . . . .
O1A O 0.2414(4) 0.3199(6) 0.1038(4) 0.075(4) Uiso 0.5 1 d . . P C 1
O1H O 0.2882(4) 0.4176(6) 0.1608(4) 0.0842(13) Uiso 0.5 1 d . . P C 2
F2 F 0.3011(2) 0.3382(4) 0.1273(2) 0.151(2) Uiso 1 1 d D . . . .
F5 F 0.2786(2) 0.3986(4) 0.0996(2) 0.151(2) Uiso 1 1 d D . . . .
F1P F 0.3030(7) 0.4066(9) 0.1507(5) 0.201(11) Uiso 0.5 1 d D . P C 1
C1R C 0.2716(4) 0.3585(6) 0.1139(4) 0.0842(13) Uiso 0.5 1 d D . P C 2
FNT8 F 0.2484(3) 0.3331(5) 0.0930(3) 0.0842(13) Uiso 0.5 1 d D . P C 2
CNT8 C 0.2853(4) 0.3790(7) 0.1278(4) 0.089(7) Uiso 0.5 1 d D . P C 1
C1 C 0.3411(2) 0.6184(4) 0.6037(2) 0.069(3) Uiso 1 1 d D . . . .

loop_
_atom_site_aniso_label
_atom_site_aniso_U_11
_atom_site_aniso_U_22
_atom_site_aniso_U_33
_atom_site_aniso_U_23
_atom_site_aniso_U_13
_atom_site_aniso_U_12
Fe1 0.0564(7) 0.0365(6) 0.0454(7) 0.0076(6) 0.0242(6) -0.0024(6)
Fe2 0.0385(6) 0.0260(6) 0.0506(7) 0.0029(5) 0.0157(5) -0.0030(5)
Fe3 0.0436(7) 0.0444(7) 0.0373(7) 0.0019(6) 0.0140(5) -0.0117(5)
Fe4 0.0491(7) 0.0595(8) 0.0391(7) -0.0084(6) 0.0185(6) 0.0162(6)
S1 0.0782(16) 0.0464(13) 0.0811(17) 0.0034(12) 0.0293(14) -0.0107(11)
S2 0.098(13) 0.030(6) 0.062(10) 0.012(5) 0.040(8) -0.020(6)
O14 0.044(3) 0.031(3) 0.049(3) 0.010(2) 0.018(2) -0.002(2)
N17 0.039(3) 0.022(3) 0.048(4) 0.009(3) 0.022(3) 0.001(2)
O18 0.036(3) 0.051(3) 0.046(3) -0.002(3) 0.020(2) 0.005(2)
O19 0.090(4) 0.025(3) 0.051(3) 0.003(2) 0.041(3) 0.007(3)
N22 0.039(3) 0.035(3) 0.059(4) 0.009(3) 0.023(3) 0.001(3)
O24 0.041(3) 0.052(3) 0.057(3) -0.019(3) 0.022(3) -0.007(2)
N26 0.044(3) 0.030(3) 0.043(4) -0.003(3) 0.011(3) 0.000(3)
O27 0.046(3) 0.030(3) 0.068(4) 0.016(3) 0.010(3) -0.010(2)
N28 0.046(4) 0.039(3) 0.040(4) 0.000(3) 0.018(3) -0.013(3)
O29 0.043(3) 0.048(3) 0.059(3) 0.024(3) 0.024(3) 0.004(2)
N30 0.045(4) 0.041(3) 0.042(4) 0.005(3) 0.020(3) -0.002(3)
N34 0.043(3) 0.025(3) 0.035(3) 0.003(3) 0.012(3) -0.003(2)
O35 0.084(4) 0.040(3) 0.047(3) 0.007(3) 0.028(3) 0.014(3)
O37 0.057(3) 0.032(3) 0.086(4) -0.013(3) 0.041(3) -0.007(2)
N38 0.043(4) 0.046(4) 0.043(4) 0.001(3) 0.016(3) -0.012(3)
O43 0.077(4) 0.034(3) 0.075(4) 0.005(3) 0.038(3) -0.003(3)
O44 0.041(3) 0.063(4) 0.073(4) -0.033(3) 0.030(3) -0.011(3)
C45 0.061(5) 0.022(3) 0.040(4) -0.001(3) 0.028(4) -0.003(3)
C46 0.039(4) 0.040(4) 0.048(5) -0.017(4) 0.024(4) -0.004(3)
C48 0.037(4) 0.027(3) 0.048(4) -0.001(3) 0.020(3) 0.000(3)
N49 0.050(4) 0.027(3) 0.041(4) -0.006(3) 0.014(3) -0.001(3)
C50 0.041(4) 0.035(4) 0.042(4) 0.006(3) 0.013(3) -0.007(3)
N51 0.053(4) 0.049(4) 0.046(4) 0.001(3) 0.025(3) -0.003(3)
C52 0.040(4) 0.027(3) 0.041(4) 0.002(3) 0.021(3) 0.003(3)
C53 0.051(4) 0.036(4) 0.037(4) 0.001(3) 0.025(4) -0.003(3)
N58 0.062(4) 0.031(3) 0.041(4) 0.006(3) 0.020(3) -0.005(3)
N59 0.044(3) 0.030(3) 0.040(3) 0.003(3) 0.012(3) 0.003(3)
C60 0.037(4) 0.042(4) 0.031(4) 0.000(3) 0.018(3) 0.001(3)
N64 0.064(4) 0.043(4) 0.049(4) 0.012(3) 0.030(3) 0.004(3)
N65 0.053(4) 0.059(4) 0.040(4) 0.005(3) 0.013(3) 0.019(3)
C68 0.057(5) 0.030(4) 0.046(5) 0.013(3) 0.026(4) 0.000(3)
C71 0.045(4) 0.029(4) 0.053(5) 0.009(4) 0.018(4) -0.002(3)
C72 0.039(4) 0.030(4) 0.046(4) 0.011(3) 0.015(3) -0.001(3)
C73 0.037(4) 0.032(4) 0.036(4) 0.001(3) 0.024(3) 0.003(3)
C75 0.037(4) 0.026(3) 0.039(4) 0.005(3) 0.011(3) -0.001(3)
N76 0.070(5) 0.060(5) 0.063(5) 0.014(4) 0.033(4) -0.006(4)
C77 0.042(4) 0.046(4) 0.052(5) 0.000(4) 0.027(4) 0.007(3)
C78 0.028(4) 0.029(4) 0.059(5) -0.007(3) 0.021(3) -0.009(3)
N79 0.050(4) 0.049(4) 0.051(4) -0.004(3) 0.024(3) -0.005(3)
C80 0.044(4) 0.027(4) 0.058(5) 0.000(4) 0.013(4) -0.004(3)
C82 0.051(5) 0.041(4) 0.048(5) -0.010(4) 0.024(4) 0.007(4)
C83 0.032(4) 0.037(4) 0.045(4) -0.007(3) 0.021(3) -0.003(3)
C85 0.044(4) 0.033(4) 0.054(5) 0.015(4) 0.017(4) 0.005(3)
C86 0.053(5) 0.030(4) 0.046(4) 0.004(3) 0.024(4) -0.004(3)
O87 0.055(3) 0.045(3) 0.146(6) 0.014(4) 0.065(4) 0.012(3)
N88 0.072(5) 0.050(4) 0.044(4) -0.005(3) 0.020(4) 0.020(4)
O90 0.105(5) 0.045(3) 0.045(3) -0.009(3) 0.013(3) 0.003(3)
C94 0.034(4) 0.035(4) 0.055(5) -0.010(4) 0.019(4) -0.002(3)
C96 0.040(4) 0.033(4) 0.049(4) -0.006(3) 0.018(4) 0.002(3)
C98 0.081(6) 0.031(4) 0.076(7) -0.017(4) 0.049(5) -0.007(4)
N100 0.061(4) 0.061(5) 0.045(4) 0.015(4) 0.017(4) -0.021(4)
C101 0.052(4) 0.023(3) 0.045(4) 0.011(3) 0.020(4) 0.001(3)
C102 0.053(5) 0.032(4) 0.061(5) 0.014(4) 0.023(4) 0.005(4)
C103 0.041(4) 0.029(4) 0.045(4) -0.001(3) 0.020(3) -0.002(3)
F105 0.109(5) 0.072(4) 0.109(5) -0.021(4) 0.069(4) -0.041(4)
C106 0.047(4) 0.023(3) 0.050(5) 0.002(3) 0.021(4) 0.009(3)
C107 0.047(4) 0.043(4) 0.048(5) 0.002(4) 0.022(4) -0.007(4)
F109 0.116(5) 0.062(4) 0.133(6) -0.013(4) 0.087(5) -0.010(4)
N111 0.041(3) 0.039(4) 0.043(4) -0.006(3) 0.005(3) -0.016(3)
O112 0.109(5) 0.087(5) 0.047(4) 0.010(4) 0.034(4) 0.047(4)
C114 0.041(4) 0.025(3) 0.057(5) 0.001(3) 0.023(4) 0.000(3)
C115 0.044(4) 0.040(4) 0.037(4) 0.004(3) 0.020(3) 0.000(3)
C116 0.062(5) 0.035(4) 0.039(4) 0.008(3) 0.018(4) 0.002(4)
C117 0.041(4) 0.027(3) 0.043(4) -0.001(3) 0.019(3) 0.001(3)
N118 0.050(4) 0.062(4) 0.053(4) -0.001(4) 0.030(4) 0.016(3)
N120 0.050(4) 0.062(5) 0.042(4) 0.000(3) 0.025(3) 0.020(3)
F122 0.133(6) 0.097(5) 0.090(5) -0.008(4) 0.073(5) -0.021(4)
O124 0.104(5) 0.068(5) 0.098(5) 0.002(4) 0.070(5) -0.007(4)
C125 0.069(6) 0.033(4) 0.039(4) -0.002(3) 0.019(4) -0.005(4)
N126 0.049(4) 0.031(3) 0.058(4) 0.006(3) 0.022(3) 0.000(3)
C127 0.050(5) 0.029(4) 0.047(5) -0.011(3) 0.000(4) -0.005(3)
C128 0.052(4) 0.031(4) 0.028(4) 0.000(3) 0.013(3) 0.002(3)
C129 0.038(4) 0.029(4) 0.042(4) 0.005(3) 0.013(3) 0.002(3)
C131 0.057(5) 0.028(4) 0.048(5) -0.004(3) 0.018(4) 0.006(3)
C134 0.063(5) 0.037(4) 0.047(5) -0.002(4) 0.023(4) -0.001(4)
C138 0.064(5) 0.022(4) 0.065(5) -0.001(4) 0.037(5) -0.001(3)
N140 0.077(5) 0.066(5) 0.049(4) -0.007(4) 0.025(4) 0.020(4)
C144 0.042(4) 0.031(4) 0.080(6) 0.005(4) 0.037(4) 0.005(3)
C145 0.054(5) 0.044(5) 0.079(6) -0.005(5) 0.033(5) -0.012(4)
C146 0.055(5) 0.026(4) 0.051(5) -0.003(3) 0.018(4) -0.004(3)
C147 0.041(4) 0.041(4) 0.060(5) -0.013(4) 0.020(4) 0.005(3)
C149 0.043(4) 0.042(4) 0.047(5) 0.001(4) 0.021(4) -0.005(3)
C150 0.033(4) 0.055(5) 0.044(5) -0.016(4) 0.011(3) -0.009(4)
C151 0.048(4) 0.037(4) 0.060(5) 0.006(4) 0.018(4) -0.007(4)
C152 0.050(5) 0.034(4) 0.048(5) -0.003(4) 0.015(4) -0.007(3)
C153 0.082(6) 0.024(4) 0.054(5) -0.004(4) 0.037(5) 0.000(4)
C155 0.047(4) 0.052(5) 0.035(4) -0.008(4) 0.016(4) 0.009(4)
C157 0.065(5) 0.054(5) 0.036(4) 0.002(4) 0.021(4) 0.010(4)
C158 0.073(5) 0.028(4) 0.051(5) 0.001(4) 0.032(4) 0.004(4)
C159 0.057(5) 0.052(5) 0.047(5) 0.009(4) 0.023(4) -0.010(4)
C160 0.052(5) 0.030(4) 0.067(5) -0.008(4) 0.033(4) 0.002(3)
N161 0.048(4) 0.044(4) 0.047(4) -0.014(3) 0.028(3) 0.006(3)
C162 0.045(4) 0.042(4) 0.059(5) -0.005(4) 0.024(4) 0.000(4)
C165 0.039(4) 0.028(4) 0.046(4) 0.002(3) 0.021(3) 0.007(3)
C170 0.052(5) 0.027(4) 0.065(5) 0.004(4) 0.029(4) -0.004(3)
N172 0.044(4) 0.046(4) 0.069(5) 0.014(4) 0.008(3) -0.013(3)
C177 0.055(5) 0.032(4) 0.057(5) 0.012(4) 0.020(4) 0.002(4)
C180 0.061(5) 0.057(5) 0.043(5) 0.001(4) 0.017(4) -0.011(4)
O181 0.099(5) 0.051(4) 0.119(6) -0.018(4) 0.069(5) -0.008(4)
C182 0.039(4) 0.049(5) 0.057(5) -0.009(4) 0.017(4) 0.006(4)
F183 0.136(6) 0.099(6) 0.120(6) 0.048(5) 0.059(5) 0.036(5)
C184 0.050(5) 0.036(4) 0.060(5) 0.014(4) 0.018(4) 0.009(4)
C185 0.047(4) 0.040(4) 0.060(5) -0.008(4) 0.027(4) 0.001(4)
C187 0.068(6) 0.037(4) 0.041(5) -0.006(4) 0.011(4) 0.002(4)
C190 0.040(4) 0.038(4) 0.034(4) 0.005(3) 0.013(3) -0.004(3)
C191 0.034(4) 0.055(5) 0.043(4) 0.006(4) 0.009(3) 0.001(4)
C202 0.038(4) 0.027(4) 0.059(5) 0.008(4) 0.014(4) -0.005(3)
O205 0.105(6) 0.079(5) 0.093(6) 0.007(5) 0.047(5) 0.002(5)
C207 0.051(5) 0.077(6) 0.049(5) 0.006(5) 0.022(4) 0.003(5)
C208 0.074(6) 0.038(5) 0.079(7) 0.015(5) 0.034(5) -0.011(4)
C210 0.068(6) 0.031(4) 0.067(6) -0.002(4) 0.024(5) -0.007(4)
C217 0.053(5) 0.075(7) 0.053(5) 0.003(5) 0.018(4) 0.005(5)
C218 0.046(4) 0.046(5) 0.056(5) -0.014(4) 0.023(4) 0.001(4)
F225 0.169(7) 0.098(5) 0.078(5) 0.000(4) 0.039(5) -0.001(5)
C228 0.055(5) 0.103(8) 0.041(5) 0.000(5) 0.029(4) -0.028(5)
C233 0.072(6) 0.040(5) 0.052(5) 0.002(4) 0.024(4) -0.002(4)
C234 0.059(5) 0.048(5) 0.061(5) 0.017(4) 0.029(4) 0.005(4)
C235 0.036(4) 0.067(6) 0.049(5) -0.015(4) 0.024(4) -0.009(4)
C237 0.049(4) 0.046(5) 0.052(5) -0.014(4) 0.026(4) 0.001(4)
C240 0.028(4) 0.051(5) 0.047(5) 0.000(4) 0.008(3) -0.006(3)
C241 0.064(6) 0.038(4) 0.098(7) 0.004(5) 0.050(5) -0.001(4)
C244 0.059(5) 0.041(4) 0.045(5) -0.007(4) 0.024(4) 0.007(4)
C245 0.057(5) 0.061(5) 0.041(5) 0.010(4) 0.021(4) 0.008(4)
C246 0.066(5) 0.061(6) 0.038(5) 0.003(4) 0.018(4) 0.005(4)
C248 0.100(8) 0.044(5) 0.073(6) 0.009(5) 0.057(6) 0.008(5)
C250 0.067(6) 0.068(6) 0.037(5) 0.001(4) 0.021(4) 0.007(5)
C253 0.064(5) 0.064(6) 0.050(5) -0.004(5) 0.016(4) 0.019(5)
C256 0.094(7) 0.035(4) 0.047(5) -0.005(4) 0.023(5) -0.002(5)
C257 0.070(6) 0.042(5) 0.050(5) -0.006(4) 0.024(4) 0.000(4)
C258 0.087(7) 0.043(5) 0.042(5) 0.001(4) 0.020(5) -0.016(5)
C261 0.050(4) 0.041(4) 0.040(4) -0.003(3) 0.018(4) 0.006(4)
C262 0.038(4) 0.050(5) 0.066(6) 0.003(4) 0.006(4) -0.004(4)
C263 0.081(7) 0.072(7) 0.047(5) -0.003(5) 0.029(5) 0.029(6)
C265 0.069(6) 0.055(5) 0.055(5) 0.005(4) 0.032(5) 0.015(4)
C275 0.070(6) 0.047(5) 0.064(6) 0.013(5) 0.018(5) -0.010(4)
C278 0.048(4) 0.054(5) 0.048(5) -0.008(4) 0.026(4) 0.011(4)
C281 0.053(5) 0.045(5) 0.096(8) 0.018(5) 0.037(5) 0.012(4)
C285 0.059(5) 0.045(5) 0.078(7) 0.016(5) 0.004(5) -0.007(4)
C286 0.052(5) 0.055(5) 0.051(5) 0.008(4) 0.029(4) 0.016(4)
C288 0.058(5) 0.063(6) 0.057(5) -0.002(5) 0.031(5) 0.004(4)
C291 0.043(5) 0.076(6) 0.047(5) 0.008(5) 0.012(4) 0.018(4)
C297 0.067(6) 0.078(7) 0.061(6) 0.021(5) 0.035(5) 0.011(5)
C299 0.049(5) 0.054(5) 0.047(5) -0.012(4) 0.011(4) 0.008(4)
C302 0.068(6) 0.104(8) 0.040(5) -0.009(5) 0.036(4) 0.029(6)
C303 0.119(9) 0.042(5) 0.044(5) 0.006(4) 0.004(5) -0.012(5)
F304 0.069(4) 0.171(9) 0.143(7) 0.058(7) 0.005(5) 0.003(5)
C306 0.074(6) 0.039(5) 0.064(6) -0.014(4) 0.034(5) -0.004(4)
C307 0.086(7) 0.059(6) 0.072(6) -0.023(5) 0.046(6) -0.015(5)
C308 0.077(7) 0.088(8) 0.067(6) 0.022(6) 0.034(6) -0.033(6)
C309 0.071(5) 0.033(4) 0.043(5) 0.004(4) 0.020(4) -0.007(4)
C310 0.058(5) 0.084(7) 0.048(5) -0.006(5) 0.010(4) -0.036(5)
C311 0.043(4) 0.041(4) 0.039(4) 0.005(3) 0.013(3) -0.008(3)
C312 0.073(6) 0.061(6) 0.068(6) 0.010(5) 0.030(5) 0.002(5)
C316 0.062(6) 0.080(7) 0.047(5) 0.003(5) 0.024(4) 0.022(5)
C317 0.096(7) 0.086(7) 0.052(6) 0.031(5) 0.038(5) -0.011(6)
C321 0.099(8) 0.052(5) 0.054(6) -0.010(5) 0.029(6) -0.013(5)
C323 0.063(5) 0.044(5) 0.056(5) 0.007(4) 0.031(5) 0.000(4)
C324 0.066(6) 0.070(6) 0.050(5) -0.008(5) 0.022(5) -0.005(5)
C326 0.057(5) 0.063(5) 0.038(5) -0.003(4) 0.015(4) -0.019(4)
C327 0.075(6) 0.064(6) 0.083(7) 0.011(6) 0.044(6) 0.021(5)
C333 0.060(5) 0.070(6) 0.046(5) -0.022(5) 0.006(4) 0.021(5)
C334 0.054(5) 0.047(5) 0.102(8) 0.023(5) 0.031(5) -0.012(4)
C338 0.035(4) 0.054(5) 0.084(7) 0.002(5) 0.022(4) -0.002(4)
C339 0.101(8) 0.036(5) 0.059(6) 0.002(4) 0.028(6) -0.022(5)
C348 0.071(6) 0.070(6) 0.074(7) 0.009(5) 0.040(5) 0.030(5)
N350 0.069(5) 0.056(5) 0.079(6) -0.007(4) 0.031(4) -0.019(4)
C351 0.069(6) 0.045(5) 0.068(6) 0.001(5) 0.026(5) 0.001(4)
C353 0.078(7) 0.060(6) 0.096(8) -0.006(6) 0.052(6) 0.019(5)
C355 0.065(6) 0.068(6) 0.045(5) 0.001(5) 0.020(5) 0.002(5)
C357 0.057(5) 0.062(6) 0.046(5) -0.011(4) 0.000(4) 0.013(4)
C359 0.091(7) 0.050(5) 0.054(6) 0.012(4) 0.034(5) 0.011(5)
C363 0.061(6) 0.088(7) 0.057(6) -0.026(6) 0.022(5) -0.023(5)
C365 0.056(5) 0.052(5) 0.059(5) 0.016(4) 0.024(4) 0.006(4)
C369 0.082(8) 0.146(12) 0.058(7) -0.008(7) 0.026(6) -0.063(8)
C370 0.061(6) 0.098(8) 0.057(6) -0.019(6) 0.020(5) 0.006(6)
C371 0.061(6) 0.075(7) 0.105(9) 0.021(7) 0.042(6) -0.005(5)
C372 0.083(7) 0.094(8) 0.074(7) -0.012(6) 0.054(6) 0.034(6)
C374 0.154(11) 0.031(5) 0.053(6) 0.005(4) 0.019(6) -0.033(6)
C377 0.070(6) 0.062(6) 0.069(7) 0.013(5) 0.024(5) 0.015(5)
C381 0.085(7) 0.064(6) 0.066(7) -0.006(5) 0.026(6) 0.007(5)
C383 0.051(5) 0.071(6) 0.070(6) 0.010(5) 0.019(5) -0.022(5)
C384 0.063(6) 0.062(6) 0.148(11) 0.013(7) 0.066(7) 0.016(5)
C386 0.062(6) 0.080(7) 0.078(7) -0.008(6) 0.029(5) 0.025(5)
C389 0.060(5) 0.067(6) 0.076(6) -0.025(5) 0.040(5) -0.007(5)
C394 0.080(7) 0.081(7) 0.037(5) 0.000(5) 0.019(5) 0.005(6)
C395 0.063(6) 0.061(6) 0.071(7) 0.002(5) 0.016(5) -0.015(5)
C400 0.086(7) 0.091(8) 0.052(6) -0.011(6) 0.025(6) 0.020(6)
C406 0.137(12) 0.057(7) 0.098(9) 0.004(7) 0.064(9) 0.035(7)
C418 0.075(7) 0.066(7) 0.078(8) -0.012(6) 0.032(6) -0.015(6)
C419 0.069(6) 0.047(5) 0.088(8) 0.011(5) -0.004(6) -0.013(5)
C428 0.068(6) 0.076(7) 0.062(6) 0.006(5) 0.025(5) 0.029(5)
C429 0.064(6) 0.078(7) 0.082(7) 0.016(6) 0.030(6) 0.025(5)
C431 0.069(6) 0.061(6) 0.072(6) 0.013(5) 0.043(5) 0.008(5)
C437 0.048(5) 0.062(6) 0.118(9) 0.011(6) 0.041(6) 0.005(5)
C448 0.047(5) 0.078(6) 0.050(5) -0.015(5) 0.023(4) -0.009(5)
C453 0.122(10) 0.086(9) 0.053(6) -0.012(6) 0.021(6) 0.010(7)
C456 0.118(10) 0.100(9) 0.046(7) -0.011(6) 0.024(7) 0.008(8)
C459 0.054(5) 0.092(8) 0.062(6) -0.004(6) 0.027(5) 0.016(5)
C462 0.063(7) 0.230(19) 0.069(8) 0.015(10) 0.021(6) -0.057(10)
C472 0.060(6) 0.113(10) 0.063(7) 0.018(7) 0.013(5) 0.000(6)
C474 0.130(11) 0.090(9) 0.080(8) 0.051(7) -0.055(8) -0.051(8)
C479 0.109(9) 0.062(6) 0.050(6) 0.009(5) 0.012(6) 0.010(6)
C483 0.067(7) 0.120(11) 0.086(8) 0.007(8) 0.043(6) 0.027(7)
C490 0.204(16) 0.061(8) 0.058(8) -0.015(6) 0.011(9) 0.022(9)
C496 0.058(6) 0.109(9) 0.041(5) -0.001(6) 0.001(5) 0.004(6)
C519 0.066(7) 0.158(13) 0.067(7) -0.023(8) 0.036(6) -0.046(8)
C522 0.141(12) 0.060(7) 0.111(11) -0.030(7) 0.038(9) 0.018(7)
C534 0.084(8) 0.141(12) 0.104(10) 0.059(9) 0.032(8) -0.035(8)
C561 0.068(6) 0.079(7) 0.048(6) 0.008(5) 0.014(5) 0.006(5)
C574 0.081(8) 0.183(16) 0.046(7) -0.007(8) -0.010(6) 0.008(9)
C594 0.120(11) 0.095(10) 0.134(13) 0.040(10) -0.075(10) -0.056(9)
C598 0.053(5) 0.097(8) 0.077(7) 0.024(6) 0.028(5) 0.011(5)
C637 0.080(8) 0.080(8) 0.110(10) 0.022(8) -0.025(7) -0.037(7)
C690 0.169(15) 0.148(14) 0.025(6) -0.004(7) 0.001(8) 0.007(12)
C707 0.145(14) 0.23(2) 0.121(12) 0.056(14) 0.044(11) -0.113(15)
C749 0.089(8) 0.178(15) 0.084(8) 0.056(9) 0.030(7) -0.055(9)
Fe5 0.0434(7) 0.0691(9) 0.0420(7) 0.0061(6) 0.0250(6) 0.0108(6)
Fe6 0.0544(8) 0.0488(8) 0.0538(8) 0.0194(6) 0.0238(6) 0.0097(6)
Fe7 0.0643(9) 0.0566(8) 0.0549(8) -0.0016(7) 0.0287(7) -0.0026(7)
Fe8 0.0443(8) 0.0850(11) 0.0981(12) 0.0152(10) 0.0425(8) 0.0086(8)
O23 0.037(3) 0.071(4) 0.063(4) 0.009(3) 0.034(3) 0.009(3)
O33 0.056(3) 0.074(4) 0.060(4) -0.009(3) 0.036(3) 0.005(3)
O40 0.080(4) 0.080(4) 0.051(3) 0.015(3) 0.044(3) 0.035(4)
O41 0.047(3) 0.085(4) 0.069(4) 0.030(4) 0.038(3) 0.016(3)
O54 0.062(4) 0.050(4) 0.087(5) 0.009(3) 0.034(3) 0.002(3)
N55 0.033(3) 0.088(6) 0.043(4) 0.018(4) 0.017(3) 0.006(4)
N56 0.059(4) 0.050(4) 0.047(4) 0.008(3) 0.032(3) 0.013(3)
O61 0.063(4) 0.064(4) 0.081(4) 0.002(3) 0.047(3) 0.003(3)
N62 0.061(4) 0.055(4) 0.056(4) 0.014(4) 0.030(4) 0.007(4)
N66 0.056(4) 0.061(4) 0.038(4) 0.013(3) 0.027(3) 0.009(3)
N70 0.044(4) 0.068(5) 0.041(4) -0.002(3) 0.020(3) 0.007(3)
O74 0.084(4) 0.057(4) 0.049(3) 0.006(3) 0.038(3) 0.007(3)
N81 0.044(4) 0.062(4) 0.039(4) 0.001(3) 0.027(3) 0.005(3)
O89 0.119(6) 0.062(4) 0.072(4) 0.016(4) 0.072(4) 0.019(4)
N91 0.060(4) 0.093(6) 0.046(4) 0.025(4) 0.032(4) 0.022(4)
O92 0.045(3) 0.130(6) 0.041(3) 0.017(4) 0.021(3) -0.016(4)
N93 0.077(5) 0.052(4) 0.065(5) -0.002(4) 0.038(4) -0.013(4)
N95 0.061(4) 0.060(4) 0.051(4) 0.005(4) 0.032(4) 0.011(4)
N97 0.057(4) 0.045(4) 0.058(4) 0.017(3) 0.029(4) 0.003(3)
C99 0.045(5) 0.061(5) 0.063(6) 0.001(4) 0.032(4) -0.003(4)
C104 0.049(4) 0.041(4) 0.050(5) 0.001(4) 0.027(4) -0.001(4)
N110 0.076(5) 0.057(5) 0.067(5) -0.020(4) 0.036(4) -0.017(4)
N113 0.063(4) 0.046(4) 0.064(5) 0.023(4) 0.030(4) 0.004(3)
C119 0.040(4) 0.059(5) 0.052(5) 0.001(4) 0.026(4) 0.012(4)
O123 0.048(3) 0.077(4) 0.070(4) -0.006(4) 0.034(3) 0.012(3)
C130 0.062(5) 0.073(6) 0.038(5) 0.014(4) 0.027(4) -0.006(5)
N132 0.052(4) 0.070(5) 0.046(4) 0.005(4) 0.028(3) 0.015(4)
C135 0.047(5) 0.080(7) 0.048(5) 0.020(5) 0.028(4) 0.018(4)
C137 0.064(6) 0.068(6) 0.062(6) 0.009(5) 0.040(5) 0.030(5)
C141 0.055(5) 0.050(5) 0.044(5) 0.011(4) 0.026(4) 0.002(4)
C142 0.050(5) 0.043(5) 0.061(5) 0.010(4) 0.021(4) 0.007(4)
N143 0.055(5) 0.073(6) 0.081(6) 0.008(5) 0.046(4) 0.009(4)
N148 0.067(5) 0.049(4) 0.080(6) 0.029(4) 0.035(4) 0.007(4)
C156 0.064(5) 0.057(5) 0.047(5) -0.001(4) 0.039(4) 0.000(4)
C163 0.060(5) 0.070(6) 0.051(5) 0.008(5) 0.032(4) 0.030(5)
N164 0.055(4) 0.052(4) 0.070(5) 0.014(4) 0.031(4) 0.016(3)
N167 0.039(4) 0.070(5) 0.088(6) 0.002(5) 0.035(4) 0.001(4)
C169 0.051(5) 0.064(5) 0.040(4) 0.013(4) 0.022(4) 0.006(4)
C171 0.060(5) 0.027(4) 0.083(6) 0.015(4) 0.037(5) 0.006(4)
C173 0.075(6) 0.057(6) 0.072(7) 0.020(5) 0.046(6) 0.021(5)
C174 0.046(4) 0.070(5) 0.038(4) 0.008(4) 0.032(4) 0.003(4)
O176 0.063(4) 0.052(4) 0.120(6) -0.001(4) 0.019(4) 0.013(3)
C179 0.063(6) 0.073(6) 0.055(5) 0.009(5) 0.034(5) 0.016(5)
C186 0.043(4) 0.054(5) 0.048(5) -0.008(4) 0.028(4) -0.002(4)
C188 0.042(5) 0.077(6) 0.061(6) 0.019(5) 0.024(4) -0.001(4)
C189 0.045(5) 0.081(7) 0.063(6) 0.004(5) 0.037(4) 0.000(4)
O192 0.098(5) 0.045(4) 0.095(5) 0.020(4) 0.034(5) -0.005(4)
C194 0.050(5) 0.081(7) 0.049(5) 0.007(5) 0.024(4) 0.020(5)
C195 0.060(5) 0.047(5) 0.052(5) 0.012(4) 0.027(4) 0.013(4)
C196 0.051(5) 0.069(6) 0.091(7) -0.003(6) 0.052(6) 0.001(5)
C199 0.065(6) 0.102(8) 0.049(5) 0.001(5) 0.045(5) -0.002(5)
C200 0.058(5) 0.051(5) 0.071(6) 0.013(5) 0.035(5) 0.013(4)
N201 0.058(4) 0.075(5) 0.093(6) 0.021(5) 0.049(5) 0.031(4)
C203 0.057(5) 0.060(6) 0.067(6) 0.010(5) 0.031(5) 0.024(4)
C204 0.055(6) 0.114(9) 0.050(6) -0.006(6) 0.014(5) 0.018(6)
C206 0.077(6) 0.051(5) 0.056(5) 0.017(4) 0.041(5) 0.018(4)
C209 0.084(7) 0.053(6) 0.064(6) 0.001(5) 0.037(5) -0.003(5)
C211 0.049(5) 0.063(6) 0.075(7) 0.017(5) 0.040(5) 0.001(4)
C212 0.055(5) 0.055(5) 0.056(5) 0.021(4) 0.034(4) 0.015(4)
C213 0.094(7) 0.031(4) 0.061(6) -0.012(4) 0.027(5) -0.003(4)
C214 0.047(5) 0.053(5) 0.040(4) 0.009(4) 0.023(4) 0.005(4)
C215 0.041(4) 0.069(6) 0.071(6) 0.005(5) 0.030(4) 0.006(4)
C219 0.044(4) 0.045(4) 0.058(5) 0.007(4) 0.022(4) 0.005(4)
C220 0.049(5) 0.067(6) 0.099(8) -0.002(6) 0.043(5) -0.002(5)
N222 0.059(4) 0.053(4) 0.055(4) 0.009(4) 0.017(4) -0.001(4)
C223 0.068(6) 0.069(6) 0.064(6) 0.012(5) 0.045(5) 0.010(5)
C224 0.052(5) 0.072(6) 0.042(5) -0.005(4) 0.025(4) 0.014(4)
C226 0.056(5) 0.078(7) 0.075(7) 0.011(6) 0.030(5) 0.019(5)
N227 0.059(5) 0.073(5) 0.063(5) 0.004(4) 0.028(4) 0.006(4)
C229 0.041(4) 0.080(6) 0.047(5) 0.001(5) 0.026(4) 0.009(4)
C230 0.036(4) 0.062(5) 0.068(6) 0.008(5) 0.028(4) -0.004(4)
C232 0.063(5) 0.052(5) 0.057(5) 0.005(4) 0.031(5) 0.018(4)
C236 0.061(5) 0.046(5) 0.068(6) 0.015(4) 0.029(5) 0.010(4)
C238 0.075(7) 0.047(5) 0.078(7) 0.011(5) 0.036(6) -0.002(5)
C239 0.056(5) 0.047(5) 0.092(7) 0.002(5) 0.042(5) 0.008(4)
C242 0.052(5) 0.058(5) 0.043(5) 0.005(4) 0.024(4) -0.001(4)
C249 0.097(7) 0.054(6) 0.051(5) 0.003(5) 0.038(5) 0.003(5)
C251 0.087(7) 0.052(5) 0.066(6) -0.009(5) 0.042(6) 0.000(5)
C252 0.069(6) 0.051(5) 0.072(6) 0.027(5) 0.032(5) 0.002(5)
C254 0.060(5) 0.071(6) 0.045(5) 0.019(4) 0.032(4) 0.014(5)
C255 0.041(5) 0.076(6) 0.059(5) 0.011(5) 0.029(4) 0.018(4)
C259 0.054(5) 0.051(5) 0.046(5) 0.013(4) 0.028(4) 0.010(4)
C260 0.055(5) 0.049(5) 0.088(7) 0.014(5) 0.046(5) 0.003(4)
C267 0.078(6) 0.053(5) 0.077(7) 0.000(5) 0.054(6) 0.004(5)
C269 0.054(5) 0.053(5) 0.059(5) 0.004(4) 0.032(4) 0.003(4)
C270 0.067(6) 0.055(5) 0.056(6) 0.001(5) 0.022(5) 0.009(4)
C271 0.063(6) 0.056(5) 0.071(6) 0.012(5) 0.029(5) 0.001(4)
C272 0.073(6) 0.045(5) 0.065(6) -0.010(5) 0.036(5) -0.011(5)
C273 0.072(6) 0.074(7) 0.053(6) 0.006(5) 0.018(5) 0.029(5)
C274 0.043(4) 0.057(5) 0.056(5) 0.013(4) 0.027(4) 0.004(4)
C279 0.066(6) 0.058(6) 0.066(6) 0.013(5) 0.021(5) -0.003(5)
C280 0.076(6) 0.046(5) 0.072(6) 0.010(5) 0.048(5) 0.017(4)
C282 0.062(5) 0.041(4) 0.067(6) 0.017(4) 0.033(5) 0.007(4)
C283 0.050(5) 0.092(7) 0.056(5) -0.002(5) 0.032(4) 0.015(5)
C284 0.057(5) 0.065(6) 0.105(8) -0.003(6) 0.053(6) -0.007(5)
C287 0.051(5) 0.065(6) 0.042(5) 0.004(4) 0.016(4) -0.002(4)
C289 0.041(5) 0.082(7) 0.089(7) 0.007(6) 0.033(5) 0.007(5)
N290 0.044(5) 0.132(9) 0.102(7) 0.033(7) 0.022(5) 0.016(5)
C292 0.071(6) 0.057(6) 0.087(7) 0.016(5) 0.047(6) 0.020(5)
C294 0.055(5) 0.061(6) 0.072(6) 0.020(5) 0.040(5) 0.025(5)
C296 0.074(6) 0.076(7) 0.076(7) 0.026(6) 0.051(6) 0.007(5)
C298 0.058(6) 0.059(6) 0.085(7) -0.001(5) 0.021(5) 0.005(5)
C300 0.063(5) 0.076(6) 0.040(5) 0.004(5) 0.025(4) 0.016(5)
C301 0.057(6) 0.077(7) 0.058(6) 0.028(5) 0.026(5) 0.017(5)
C305 0.052(5) 0.083(7) 0.064(6) 0.006(5) 0.035(5) 0.013(5)
C313 0.066(6) 0.063(6) 0.053(5) 0.021(5) 0.028(5) 0.014(5)
C314 0.058(5) 0.104(8) 0.055(5) 0.017(6) 0.042(5) 0.011(5)
C315 0.054(5) 0.059(5) 0.076(6) 0.000(5) 0.043(5) 0.008(4)
C318 0.064(6) 0.060(6) 0.081(7) 0.015(5) 0.039(5) 0.003(5)
C319 0.078(6) 0.086(7) 0.049(6) 0.009(5) 0.034(5) 0.015(6)
C325 0.063(5) 0.062(5) 0.039(4) 0.005(4) 0.035(4) 0.020(4)
N329 0.055(5) 0.094(7) 0.115(8) 0.020(6) 0.054(6) 0.003(5)
C330 0.072(6) 0.076(7) 0.062(6) 0.031(6) 0.041(5) 0.020(5)
N331 0.061(5) 0.081(6) 0.124(8) 0.010(6) 0.059(5) 0.008(5)
C332 0.053(5) 0.075(6) 0.053(5) -0.002(5) 0.034(4) -0.015(4)
C335 0.043(5) 0.101(8) 0.067(6) -0.020(6) 0.031(5) 0.006(5)
C340 0.080(6) 0.054(5) 0.057(6) 0.012(5) 0.040(5) 0.017(5)
C341 0.113(9) 0.080(8) 0.058(7) -0.001(6) 0.027(6) 0.017(7)
C342 0.059(5) 0.086(7) 0.051(6) 0.036(5) 0.015(5) -0.003(5)
N343 0.080(6) 0.111(8) 0.055(5) -0.016(5) 0.035(5) -0.020(5)
C345 0.040(4) 0.083(7) 0.052(5) 0.013(5) 0.019(4) 0.006(4)
C346 0.078(7) 0.060(6) 0.070(7) 0.012(5) 0.024(5) -0.004(5)
C349 0.145(11) 0.041(5) 0.075(7) -0.003(5) 0.060(8) -0.005(6)
C354 0.063(6) 0.063(6) 0.081(7) 0.016(5) 0.039(5) 0.012(5)
C358 0.065(6) 0.071(6) 0.092(8) 0.016(6) 0.053(6) 0.013(5)
C360 0.100(8) 0.089(8) 0.053(6) 0.030(6) 0.042(6) 0.026(7)
C362 0.055(5) 0.070(6) 0.086(7) 0.028(6) 0.043(5) 0.010(5)
C364 0.060(5) 0.074(6) 0.062(6) 0.014(5) 0.036(5) 0.006(5)
C366 0.067(6) 0.107(9) 0.057(6) -0.003(6) 0.032(5) 0.021(6)
C367 0.093(7) 0.070(7) 0.076(7) 0.013(6) 0.057(6) 0.018(6)
C368 0.124(9) 0.039(5) 0.079(7) -0.007(5) 0.062(7) -0.003(5)
C373 0.067(6) 0.039(5) 0.100(8) -0.002(5) 0.034(6) 0.012(4)
C376 0.054(6) 0.102(9) 0.059(6) 0.002(6) 0.035(5) 0.001(6)
C378 0.100(7) 0.051(5) 0.078(7) 0.006(5) 0.059(6) -0.003(5)
C387 0.051(5) 0.056(6) 0.064(6) 0.001(5) 0.026(4) 0.004(4)
C388 0.055(6) 0.066(7) 0.163(13) 0.053(8) 0.028(7) 0.008(5)
C390 0.073(6) 0.073(7) 0.095(8) 0.007(6) 0.051(6) 0.016(6)
C391 0.069(6) 0.091(8) 0.046(5) 0.020(5) 0.027(5) 0.034(6)
C392 0.089(7) 0.076(6) 0.060(6) -0.015(5) 0.058(5) -0.028(5)
C393 0.069(6) 0.068(6) 0.061(6) -0.003(5) 0.020(5) 0.012(5)
C397 0.058(5) 0.121(9) 0.048(5) 0.000(6) 0.029(5) 0.014(6)
C398 0.064(6) 0.046(5) 0.087(7) 0.002(5) 0.043(6) 0.012(4)
C399 0.084(7) 0.059(6) 0.043(5) -0.001(5) 0.020(5) 0.007(5)
C401 0.050(5) 0.167(12) 0.059(6) 0.034(7) 0.041(5) 0.041(7)
C402 0.063(6) 0.093(8) 0.082(7) 0.016(6) 0.048(6) -0.002(6)
C405 0.062(6) 0.081(7) 0.075(7) 0.034(6) 0.022(5) 0.002(5)
C407 0.056(6) 0.092(8) 0.080(7) -0.019(6) 0.031(5) 0.008(6)
C409 0.090(8) 0.083(8) 0.059(6) 0.020(6) 0.027(6) -0.011(6)
C411 0.075(6) 0.089(8) 0.066(7) 0.008(6) 0.041(6) 0.018(6)
C412 0.080(7) 0.045(5) 0.083(7) 0.017(5) 0.044(6) 0.026(5)
C414 0.061(6) 0.041(5) 0.079(7) 0.005(5) 0.009(5) 0.004(4)
C415 0.091(7) 0.055(6) 0.084(7) -0.009(6) 0.050(6) -0.017(5)
C416 0.057(6) 0.064(6) 0.120(9) 0.045(7) 0.034(6) 0.014(5)
C420 0.110(9) 0.057(6) 0.074(7) -0.012(6) 0.044(6) 0.012(6)
C422 0.062(6) 0.055(5) 0.080(7) -0.016(5) 0.030(5) 0.004(4)
C423 0.076(7) 0.089(8) 0.111(9) -0.008(8) 0.073(7) -0.010(7)
C424 0.087(7) 0.080(7) 0.068(6) 0.024(6) 0.041(6) 0.038(6)
C427 0.061(6) 0.097(8) 0.091(8) 0.021(7) 0.050(6) 0.002(6)
C432 0.096(8) 0.075(7) 0.056(6) 0.011(5) 0.032(6) 0.028(6)
C433 0.063(6) 0.087(8) 0.064(7) -0.011(6) 0.026(5) -0.011(5)
C434 0.129(10) 0.065(7) 0.065(7) -0.008(6) 0.036(7) 0.022(7)
C435 0.085(8) 0.051(6) 0.126(11) 0.007(7) 0.037(8) 0.010(6)
C438 0.070(6) 0.066(6) 0.085(7) 0.016(6) 0.044(6) 0.009(5)
C439 0.070(6) 0.080(7) 0.060(6) 0.002(6) 0.026(5) 0.012(6)
C442 0.051(5) 0.084(7) 0.080(7) 0.018(6) 0.035(5) 0.024(5)
C443 0.093(8) 0.073(7) 0.087(8) 0.024(6) 0.047(7) 0.011(6)
C450 0.067(7) 0.156(13) 0.056(7) -0.009(8) 0.015(6) -0.017(8)
C452 0.110(9) 0.101(9) 0.071(7) -0.001(7) 0.052(7) -0.027(8)
C455 0.055(6) 0.085(7) 0.075(7) -0.012(6) 0.023(5) 0.014(5)
C463 0.047(5) 0.073(6) 0.078(7) 0.022(5) 0.032(5) 0.021(5)
C465 0.076(7) 0.121(10) 0.094(8) 0.032(8) 0.055(7) 0.038(7)
C466 0.089(7) 0.061(6) 0.132(10) 0.017(7) 0.083(8) 0.021(6)
C469 0.070(6) 0.096(8) 0.106(9) 0.017(7) 0.061(7) 0.026(6)
C470 0.051(5) 0.084(7) 0.088(8) 0.005(6) 0.033(6) -0.003(5)
C471 0.103(8) 0.054(6) 0.084(8) -0.013(6) 0.039(7) 0.001(6)
C475 0.091(8) 0.054(6) 0.090(8) 0.010(6) 0.035(7) -0.011(6)
C476 0.160(13) 0.112(11) 0.056(7) 0.013(7) 0.027(8) 0.071(10)
C478 0.056(6) 0.100(9) 0.102(9) 0.052(8) 0.033(6) 0.017(6)
C480 0.072(7) 0.135(11) 0.050(6) 0.006(7) 0.027(5) -0.012(7)
C481 0.073(7) 0.096(9) 0.144(11) 0.023(9) 0.080(8) 0.018(7)
C485 0.100(8) 0.095(8) 0.040(5) 0.020(5) 0.034(5) 0.043(7)
C488 0.066(7) 0.117(10) 0.060(6) 0.011(6) 0.030(5) 0.016(6)
C492 0.069(6) 0.091(8) 0.063(6) 0.010(6) 0.047(5) 0.005(6)
C493 0.124(12) 0.121(13) 0.24(2) 0.043(14) 0.153(14) 0.028(10)
C497 0.060(6) 0.097(8) 0.096(8) 0.016(7) 0.041(6) 0.006(6)
C499 0.138(11) 0.060(7) 0.070(7) -0.013(6) 0.061(8) -0.025(7)
C504 0.080(8) 0.111(10) 0.111(10) -0.010(8) 0.067(8) -0.008(7)
C524 0.071(9) 0.22(2) 0.27(2) 0.13(2) 0.083(13) 0.035(11)
C531 0.052(7) 0.182(17) 0.168(15) 0.065(14) 0.046(8) 0.020(9)
C532 0.214(18) 0.121(12) 0.043(7) 0.024(7) 0.045(9) 0.059(12)
C541 0.134(11) 0.086(9) 0.182(15) 0.026(10) 0.121(12) 0.026(9)
C556 0.045(6) 0.139(12) 0.141(12) 0.058(10) 0.028(7) 0.016(7)
C559 0.111(9) 0.120(11) 0.039(6) -0.008(6) 0.028(6) 0.020(8)
C570 0.069(7) 0.104(10) 0.110(10) -0.026(8) 0.046(7) -0.008(7)
C572 0.114(12) 0.29(2) 0.109(12) -0.043(14) 0.030(10) -0.065(14)
C575 0.081(8) 0.096(9) 0.161(13) 0.002(9) 0.083(9) -0.002(7)
C578 0.069(8) 0.224(19) 0.079(9) -0.021(11) 0.017(7) -0.042(10)
C582 0.080(8) 0.182(15) 0.072(8) -0.003(9) 0.026(7) -0.054(9)
C583 0.072(9) 0.198(19) 0.159(15) 0.087(15) 0.041(9) 0.040(10)
C586 0.054(7) 0.173(17) 0.106(11) -0.032(11) 0.028(7) -0.009(9)
C595 0.064(8) 0.164(16) 0.108(11) -0.018(12) 0.031(7) -0.009(10)
C624 0.131(12) 0.100(11) 0.26(2) 0.038(13) 0.161(15) 0.033(10)
C654 0.107(11) 0.25(2) 0.088(10) -0.042(12) 0.024(9) -0.052(13)
S3 0.0539(12) 0.0513(13) 0.0778(16) -0.0097(12) 0.0207(12) 0.0008(10)
S4 0.0441(11) 0.0554(13) 0.0723(15) -0.0099(11) 0.0191(11) 0.0041(10)
O32 0.052(3) 0.056(4) 0.073(4) -0.017(3) 0.019(3) 0.006(3)
O42 0.048(3) 0.061(4) 0.100(5) -0.016(4) 0.023(3) 0.005(3)
F133 0.133(6) 0.091(5) 0.103(5) 0.000(4) 0.057(5) -0.011(5)
F136 0.103(5) 0.142(7) 0.129(6) -0.035(6) 0.055(5) 0.038(5)
F154 0.113(5) 0.104(5) 0.090(5) -0.030(4) 0.016(4) 0.015(4)
F178 0.110(5) 0.100(5) 0.082(4) 0.013(4) 0.022(4) 0.030(4)
O197 0.099(5) 0.040(4) 0.112(6) -0.001(4) 0.023(5) -0.002(4)
F221 0.115(6) 0.138(7) 0.095(5) 0.012(5) 0.066(4) 0.022(5)
O243 0.041(3) 0.078(5) 0.107(6) -0.009(4) 0.015(3) -0.003(3)
F277 0.127(6) 0.095(5) 0.074(4) -0.018(4) 0.026(4) 0.031(4)
C320 0.082(8) 0.082(8) 0.089(8) -0.036(7) 0.034(7) 0.007(6)
C396 0.062(6) 0.075(7) 0.075(7) 0.014(6) 0.016(5) 0.024(5)
N404 0.056(4) 0.047(4) 0.086(6) -0.003(4) 0.019(4) 0.005(4)
S5 0.097(2) 0.0780(19) 0.091(2) 0.0157(17) 0.0462(18) 0.0062(16)
S6 0.109(2) 0.0713(18) 0.107(2) 0.0167(18) 0.054(2) 0.0056(17)
F268 0.120(6) 0.092(5) 0.164(8) 0.000(5) 0.075(6) 0.010(5)
N293 0.106(8) 0.094(8) 0.092(7) -0.011(6) 0.031(6) -0.001(6)
O336 0.173(10) 0.099(7) 0.150(9) 0.041(7) 0.096(8) 0.015(7)
F385 0.133(7) 0.265(14) 0.204(10) 0.155(11) 0.104(7) 0.080(8)
F413 0.137(7) 0.115(7) 0.233(12) -0.037(8) 0.084(8) -0.026(6)
F477 0.160(9) 0.164(9) 0.190(10) 0.001(8) 0.112(8) 0.043(8)
O482 0.183(10) 0.173(11) 0.115(8) 0.059(8) 0.084(8) 0.075(9)
C501 0.141(12) 0.060(7) 0.091(9) 0.000(7) 0.046(9) -0.008(8)
F507 0.071(5) 0.251(14) 0.176(9) 0.086(10) 0.036(5) 0.036(7)
F508 0.139(7) 0.241(13) 0.151(8) 0.094(9) 0.076(7) 0.026(8)
C577 0.134(13) 0.112(11) 0.112(11) 0.043(10) 0.072(11) 0.060(10)
S8 0.099(2) 0.094(2) 0.108(2) 0.011(2) 0.067(2) 0.0250(18)
S10 0.118(3) 0.121(3) 0.107(3) -0.005(2) 0.063(2) 0.043(2)
F356 0.125(7) 0.125(7) 0.145(8) 0.017(6) 0.012(6) 0.053(6)
F445 0.126(8) 0.38(2) 0.121(8) 0.048(11) 0.036(6) 0.050(11)
O447 0.108(7) 0.082(6) 0.124(7) 0.011(6) 0.016(6) 0.010(5)
C451 0.080(9) 0.19(2) 0.114(12) -0.005(13) 0.031(9) -0.042(12)
F467 0.134(8) 0.238(13) 0.147(8) 0.090(9) 0.038(6) -0.022(8)
F473 0.116(6) 0.149(8) 0.144(8) -0.022(7) 0.036(6) -0.004(6)
N596 0.128(10) 0.101(9) 0.137(10) 0.003(8) 0.056(8) 0.029(8)
N108 0.062(5) 0.034(4) 0.073(5) 0.006(4) 0.020(4) -0.009(3)
C168 0.063(5) 0.028(4) 0.069(6) 0.001(4) 0.028(5) -0.004(4)
C266 0.098(8) 0.045(5) 0.100(8) -0.015(5) 0.059(7) -0.020(5)
N139 0.072(5) 0.044(4) 0.066(5) 0.008(4) 0.024(4) -0.005(4)
C295 0.062(6) 0.054(6) 0.092(8) 0.008(6) 0.025(6) -0.005(5)
C585 0.122(12) 0.179(18) 0.173(16) 0.120(15) 0.043(11) -0.013(12)
N216 0.061(5) 0.058(5) 0.094(7) 0.025(5) 0.039(5) 0.006(4)
C247 0.047(5) 0.057(5) 0.081(7) 0.016(5) 0.035(5) -0.003(4)
C421 0.091(7) 0.063(6) 0.075(7) 0.006(5) 0.051(6) -0.002(5)
N322 0.079(6) 0.105(8) 0.080(7) 0.012(6) 0.034(5) 0.013(6)
C440 0.084(8) 0.078(8) 0.062(7) 0.018(6) 0.015(6) 0.013(7)
C549 0.081(9) 0.133(13) 0.140(13) 0.058(11) -0.005(9) -0.013(9)
N344 0.090(7) 0.087(7) 0.091(7) 0.025(6) 0.049(6) 0.020(6)
C461 0.110(10) 0.060(7) 0.079(8) 0.015(6) 0.046(8) 0.011(7)
C536 0.130(12) 0.101(11) 0.112(11) -0.004(9) 0.010(10) 0.008(10)
N379 0.082(7) 0.111(9) 0.070(6) -0.012(6) 0.026(5) 0.011(6)
C458 0.065(6) 0.100(9) 0.060(7) -0.013(7) 0.029(5) 0.011(7)
C468 0.078(8) 0.117(11) 0.110(10) -0.018(9) 0.054(7) 0.007(7)
N382 0.081(6) 0.134(10) 0.103(8) -0.002(7) 0.052(6) 0.016(6)
O3 0.096(6) 0.141(9) 0.106(7) -0.044(6) 0.024(5) 0.001(6)
O7 0.126(8) 0.109(8) 0.239(14) -0.048(9) 0.094(9) -0.042(7)
F9 0.168(9) 0.310(17) 0.122(7) 0.016(9) 0.079(7) 0.110(11)
O11 0.123(8) 0.161(10) 0.189(11) -0.063(9) 0.106(8) -0.036(7)
C12 0.098(8) 0.087(8) 0.073(7) 0.009(6) 0.045(6) 0.023(7)
C14 0.068(7) 0.112(10) 0.083(8) 0.017(7) 0.033(6) 0.025(7)
O15 0.128(9) 0.119(9) 0.204(13) 0.041(9) 0.027(8) 0.005(8)
C17 0.110(9) 0.063(6) 0.072(7) 0.022(6) 0.034(7) 0.028(6)
F22 0.247(15) 0.181(12) 0.202(12) 0.058(11) 0.107(11) 0.083(12)
O1 0.135(8) 0.139(9) 0.170(10) -0.056(8) 0.071(8) 0.013(7)
C24 0.048(5) 0.085(7) 0.044(5) 0.002(5) 0.017(4) -0.008(5)
S33 0.065(8) 0.067(8) 0.083(10) -0.045(5) 0.040(7) -0.025(5)
C2O 0.166(19) 0.152(18) 0.154(18) 0.029(15) 0.037(15) 0.111(16)

loop_
_atom_type_symbol
_atom_type_description
_atom_type_scat_dispersion_real
_atom_type_scat_dispersion_imag
_atom_type_scat_source
C C 0.0181 0.0091 'International Tables Vol C Tables 4.2.6.8 and 6.1.1.4'
H H 0.0000 0.0000 'International Tables Vol C Tables 4.2.6.8 and 6.1.1.4'
F F 0.0727 0.0534 'International Tables Vol C Tables 4.2.6.8 and 6.1.1.4'
Fe Fe -1.1336 3.1974 'International Tables Vol C Tables 4.2.6.8 and 6.1.1.4'
N N 0.0311 0.0180 'International Tables Vol C Tables 4.2.6.8 and 6.1.1.4'
O O 0.0492 0.0322 'International Tables Vol C Tables 4.2.6.8 and 6.1.1.4'
S S 0.3331 0.5567 'International Tables Vol C Tables 4.2.6.8 and 6.1.1.4'

loop_
_geom_angle_atom_site_label_1
_geom_angle_atom_site_label_2
_geom_angle_atom_site_label_3
_geom_angle
N51 Fe1 N59 96.4(3)
N51 Fe1 N76 81.5(3)
N51 Fe1 N79 95.1(3)
N58 Fe1 N51 90.1(3)
N58 Fe1 N59 80.7(3)
N58 Fe1 N64 93.4(3)
N58 Fe1 N76 93.5(3)
N58 Fe1 N79 173.8(3)
N59 Fe1 N76 173.9(3)
N59 Fe1 N79 95.3(3)
N64 Fe1 N51 175.0(3)
N64 Fe1 N59 87.7(3)
N64 Fe1 N76 94.7(3)
N64 Fe1 N79 81.6(3)
N76 Fe1 N79 90.6(3)
N17 Fe2 N22 80.9(3)
N17 Fe2 N26 97.8(2)
N17 Fe2 N49 93.7(2)
N17 Fe2 N126 92.5(3)
N17 Fe2 N172 172.1(3)
N22 Fe2 N26 174.8(3)
N49 Fe2 N22 89.6(3)
N49 Fe2 N26 95.5(3)
N126 Fe2 N22 93.9(3)
N126 Fe2 N26 81.1(3)
N126 Fe2 N49 173.3(3)
N172 Fe2 N22 93.0(3)
N172 Fe2 N26 88.6(3)
N172 Fe2 N49 81.1(3)
N172 Fe2 N126 93.1(3)
N28 Fe3 N30 172.1(3)
N28 Fe3 N100 90.5(3)
N34 Fe3 N28 95.9(2)
N34 Fe3 N30 81.8(2)
N34 Fe3 N100 172.4(3)
N38 Fe3 N28 98.2(3)
N38 Fe3 N30 89.6(3)
N38 Fe3 N34 95.2(3)
N38 Fe3 N100 79.7(3)
N38 Fe3 N111 175.5(3)
N100 Fe3 N30 92.4(3)
N111 Fe3 N28 81.2(3)
N111 Fe3 N30 91.2(3)
N111 Fe3 N34 89.3(3)
N111 Fe3 N100 95.8(3)
N88 Fe4 N65 172.7(3)
N88 Fe4 N120 93.2(3)
N88 Fe4 N140 94.1(3)
N118 Fe4 N65 94.6(3)
N118 Fe4 N88 92.0(3)
N118 Fe4 N120 172.8(3)
N118 Fe4 N140 81.1(3)
N118 Fe4 N161 97.5(3)
N120 Fe4 N65 80.4(3)
N120 Fe4 N140 93.6(3)
N140 Fe4 N65 89.9(3)
N161 Fe4 N65 96.2(3)
N161 Fe4 N88 80.0(3)
N161 Fe4 N120 88.3(3)
N161 Fe4 N140 173.9(3)
O43 S1 O181 116.8(4)
O43 S1 N350 107.6(4)
O43 S1 C406 104.8(5)
O181 S1 N350 115.2(5)
O181 S1 C406 103.0(5)
N350 S1 C406 108.8(6)
O124 S2 O205 118.6(13)
O124 S2 N350 122.9(13)
O124 S2 C418 107.1(7)
O205 S2 N350 104.0(8)
O205 S2 C418 103.2(11)
N350 S2 C418 97.3(9)
O13 S7 N4 125.3(12)
O13 S7 O1B 108.4(11)
O13 S7 C1 100.2(9)
N4 S7 C1 107.0(9)
O1B S7 N4 99.6(11)
O1B S7 C1 117.5(9)
C78 O14 C103 118.1(6)
C52 N17 Fe2 128.6(5)
C114 N17 Fe2 116.7(5)
C114 N17 C52 114.6(6)
C60 O18 C106 119.5(6)
C128 O19 C153 117.9(6)
C144 N22 Fe2 112.8(5)
C338 N22 Fe2 128.1(6)
C338 N22 C144 119.0(7)
C82 O24 C235 118.6(6)
C45 N26 Fe2 129.8(5)
C127 N26 Fe2 112.9(6)
C127 N26 C45 117.1(7)
C202 O27 C71 120.0(6)
C152 N28 Fe3 129.3(5)
C258 N28 Fe3 114.6(5)
C258 N28 C152 116.0(7)
C72 O29 C85 117.8(6)
C191 N30 Fe3 128.9(5)
C191 N30 C311 117.8(7)
C311 N30 Fe3 113.2(5)
C83 N34 Fe3 129.7(5)
C150 N34 Fe3 113.5(5)
C150 N34 C83 116.8(6)
C125 O35 C157 116.8(6)
C131 O37 C138 119.8(6)
C107 N38 Fe3 129.1(5)
C24 N38 Fe3 113.8(6)
C24 N38 C107 117.1(7)
O9 S39 C1E 94.6(14)
O9 S39 N14 102.6(16)
O2Q S39 O9 106.6(17)
O2Q S39 C1E 124.0(16)
O2Q S39 N14 124.7(16)
N14 S39 C1E 98.6(14)
C94 O44 C46 121.5(6)
C291 C45 N26 120.1(7)
C291 C45 C395 119.0(8)
C395 C45 N26 120.9(8)
C98 C46 O44 121.3(7)
C98 C46 C303 120.5(8)
C303 C46 O44 117.9(8)
C82 C48 H48 120.9
C82 C48 C106 118.1(7)
C106 C48 H48 120.9
C101 N49 Fe2 128.0(5)
C275 N49 Fe2 115.1(6)
C275 N49 C101 116.8(7)
C60 C50 H50 120.3
C75 C50 H50 120.3
C75 C50 C60 119.4(6)
C190 N51 Fe1 127.2(5)
C383 N51 Fe1 114.6(6)
C383 N51 C190 118.1(7)
C75 C52 N17 119.5(6)
C129 C52 N17 120.4(6)
C129 C52 C75 120.1(6)
C128 C53 H53 120.6
C131 C53 H53 120.6
C131 C53 C128 118.9(7)
C116 N58 Fe1 114.6(5)
C208 N58 Fe1 130.0(6)
C208 N58 C116 115.4(8)
C68 N59 Fe1 127.5(5)
C115 N59 Fe1 115.9(5)
C115 N59 C68 116.0(6)
O18 C60 C50 117.6(6)
O18 C60 C73 122.6(6)
C73 C60 C50 119.7(6)
C312 N64 Fe1 114.5(6)
C359 N64 Fe1 129.0(6)
C359 N64 C312 116.4(8)
C286 N65 Fe4 128.5(6)
C297 N65 Fe4 114.9(6)
C297 N65 C286 116.6(8)
C151 C68 N59 120.3(7)
C151 C68 C210 121.4(8)
C210 C68 N59 118.3(7)
C146 C71 O27 118.0(7)
C170 C71 O27 120.1(7)
C170 C71 C146 121.7(7)
O29 C72 C386 118.9(7)
C357 C72 O29 120.0(7)
C357 C72 C386 120.9(7)
C60 C73 H73 119.8
C60 C73 C129 120.5(6)
C129 C73 H73 119.8
C50 C75 C52 120.4(6)
C50 C75 H75 119.8
C52 C75 H75 119.8
C308 N76 Fe1 113.2(6)
C317 N76 Fe1 127.8(7)
C317 N76 C308 118.7(8)
C101 C77 H77 119.8
C101 C77 C146 120.5(7)
C146 C77 H77 119.8
O14 C78 C165 114.8(6)
C86 C78 O14 123.2(7)
C86 C78 C165 121.9(6)
C261 N79 Fe1 127.9(5)
C355 N79 Fe1 112.9(6)
C355 N79 C261 119.3(8)
C85 C80 H80 119.9
C202 C80 H80 119.9
C202 C80 C85 120.3(7)
O24 C82 C147 123.7(7)
C48 C82 O24 115.0(7)
C48 C82 C147 121.3(7)
C333 C83 N34 119.4(6)
C370 C83 N34 120.5(7)
C370 C83 C333 120.0(8)
C80 C85 O29 116.6(7)
C165 C85 O29 122.9(7)
C165 C85 C80 120.5(7)
C78 C86 H86 120.9
C78 C86 C202 118.3(7)
C202 C86 H86 120.9
C281 O87 C102 118.0(7)
C278 N88 Fe4 114.9(6)
C278 N88 C453 116.6(8)
C453 N88 Fe4 128.4(7)
C187 O90 C257 119.4(6)
O44 C94 C96 122.4(7)
C147 C94 O44 116.2(7)
C147 C94 C96 121.4(7)
C94 C96 H96 121.7
C106 C96 C94 116.6(7)
C106 C96 H96 121.7
C46 C98 H98 119.1
C46 C98 C158 121.7(8)
C158 C98 H98 119.1
C228 N100 Fe3 115.3(6)
C228 N100 C310 117.4(8)
C310 N100 Fe3 127.3(7)
C77 C101 N49 120.2(7)
C77 C101 C160 119.7(7)
C160 C101 N49 120.0(7)
O87 C102 C185 115.0(7)
C244 C102 O87 123.5(7)
C244 C102 C185 121.4(8)
C149 C103 O14 120.7(7)
C149 C103 C184 121.7(7)
C184 C103 O14 117.5(6)
O18 C106 C96 114.0(7)
C48 C106 O18 123.4(6)
C48 C106 C96 122.6(7)
C158 C107 N38 120.2(7)
C374 C107 N38 120.9(7)
C374 C107 C158 118.9(8)
C180 N111 Fe3 114.7(6)
C180 N111 C326 116.6(8)
C326 N111 Fe3 128.6(6)
C250 O112 C263 118.0(7)
N17 C114 H114 122.8
N17 C114 C144 114.3(7)
C144 C114 H114 122.8
N59 C115 H115 122.7
N59 C115 C116 114.6(7)
C116 C115 H115 122.7
N58 C116 C115 113.9(7)
N58 C116 C309 123.7(7)
C309 C116 C115 122.4(7)
C149 C117 H117 120.3
C149 C117 C190 119.4(7)
C190 C117 H117 120.3
C299 N118 Fe4 128.1(5)
C561 N118 Fe4 114.5(6)
C561 N118 C299 117.3(7)
C302 N120 Fe4 128.3(7)
C459 N120 Fe4 114.1(6)
C459 N120 C302 117.6(8)
C245 C125 O35 118.6(8)
C245 C125 C323 120.6(8)
C323 C125 O35 120.5(8)
C145 N126 Fe2 128.7(6)
C145 N126 C240 116.7(7)
C240 N126 Fe2 114.4(5)
N26 C127 H127 121.0
N26 C127 C240 118.1(8)
C240 C127 H127 121.0
O19 C128 C53 123.9(7)
O19 C128 C244 115.9(7)
C244 C128 C53 120.2(7)
C52 C129 C73 119.9(7)
C52 C129 H129 120.1
C73 C129 H129 120.1
C53 C131 O37 115.2(7)
C53 C131 C185 123.0(7)
C185 C131 O37 121.8(7)
C157 C134 H134 121.2
C157 C134 C257 117.5(8)
C257 C134 H134 121.2
C177 C138 O37 121.6(7)
C177 C138 C233 122.2(7)
C233 C138 O37 116.1(8)
C400 N140 Fe4 128.4(7)
C400 N140 C496 116.5(9)
C496 N140 Fe4 115.0(7)
N22 C144 C114 115.1(7)
N22 C144 C241 121.6(7)
C241 C144 C114 123.2(8)
N126 C145 H145 118.3
N126 C145 C371 123.3(9)
C371 C145 H145 118.3
C71 C146 C77 118.0(7)
C71 C146 H146 121.0
C77 C146 H146 121.0
C82 C147 H147 120.0
C94 C147 C82 119.9(7)
C94 C147 H147 120.0
C103 C149 C117 119.3(7)
C103 C149 H149 120.3
C117 C149 H149 120.3
N34 C150 H150 120.2
N34 C150 C311 119.5(7)
C311 C150 H150 120.2
C68 C151 H151 119.6
C68 C151 C177 120.8(8)
C177 C151 H151 119.6
C159 C152 N28 120.0(7)
C288 C152 N28 120.7(7)
C288 C152 C159 119.3(8)
O19 C153 C321 120.3(8)
C207 C153 O19 120.3(8)
C207 C153 C321 119.3(8)
C389 C155 N161 119.2(8)
C389 C155 C448 120.7(8)
C448 C155 N161 120.1(7)
C134 C157 O35 123.9(7)
C134 C157 C265 122.8(8)
C265 C157 O35 113.2(7)
C98 C158 C107 118.4(8)
C98 C158 H158 120.8
C107 C158 H158 120.8
C152 C159 H159 120.7
C323 C159 C152 118.6(8)
C323 C159 H159 120.7
C101 C160 H160 120.7
C170 C160 C101 118.6(7)
C170 C160 H160 120.7
C155 N161 Fe4 128.8(5)
C218 N161 Fe4 115.1(5)
C218 N161 C155 116.0(7)
C184 C162 H162 119.9
C190 C162 H162 119.9
C190 C162 C184 120.1(8)
C78 C165 H165 120.9
C85 C165 C78 118.2(7)
C85 C165 H165 120.9
C71 C170 C160 121.5(8)
C71 C170 H170 119.2
C160 C170 H170 119.2
C285 N172 Fe2 129.6(6)
C285 N172 C419 116.2(7)
C419 N172 Fe2 114.1(6)
C138 C177 C151 119.0(7)
C138 C177 H177 120.5
C151 C177 H177 120.5
N111 C180 C258 112.4(8)
N111 C180 C381 123.2(8)
C381 C180 C258 124.3(9)
C237 C182 H182 120.0
C299 C182 H182 120.0
C299 C182 C237 120.0(8)
C103 C184 H184 120.6
C162 C184 C103 118.8(7)
C162 C184 H184 120.6
C102 C185 H185 121.7
C131 C185 C102 116.7(7)
C131 C185 H185 121.7
O90 C187 C363 119.7(9)
C307 C187 O90 119.8(9)
C307 C187 C363 120.4(8)
C117 C190 N51 119.3(7)
C162 C190 N51 120.0(7)
C162 C190 C117 120.7(7)
N30 C191 H191 119.8
N30 C191 C316 120.3(8)
C316 C191 H191 119.8
O27 C202 C86 115.0(7)
C80 C202 O27 124.2(7)
C80 C202 C86 120.8(7)
C153 C207 H207 119.7
C153 C207 C291 120.5(8)
C291 C207 H207 119.7
N58 C208 H208 117.2
C339 C208 N58 125.7(9)
C339 C208 H208 117.2
C68 C210 H210 120.4
C68 C210 C233 119.2(8)
C233 C210 H210 120.4
C263 C217 H217 120.3
C431 C217 H217 120.3
C431 C217 C263 119.5(9)
N161 C218 H218 121.7
N161 C218 C278 116.6(8)
C278 C218 H218 121.7
N100 C228 C519 123.3(9)
N100 C228 C24 111.1(7)
C519 C228 C24 125.7(10)
C138 C233 C210 117.3(8)
C138 C233 H233 121.3
C210 C233 H233 121.3
C311 C234 H234 119.9
C311 C234 C365 120.2(8)
C365 C234 H234 119.9
C237 C235 O24 119.1(8)
C327 C235 O24 118.9(8)
C327 C235 C237 122.0(8)
C182 C237 H237 120.8
C235 C237 C182 118.3(8)
C235 C237 H237 120.8
N126 C240 C127 112.8(7)
N126 C240 C262 123.0(8)
C262 C240 C127 124.1(8)
C144 C241 H241 119.7
C384 C241 C144 120.6(10)
C384 C241 H241 119.7
C102 C244 C128 119.8(7)
C102 C244 H244 120.1
C128 C244 H244 120.1
C125 C245 H245 119.7
C125 C245 C288 120.5(8)
C288 C245 H245 119.7
C250 C246 H246 121.5
C257 C246 H246 121.5
C257 C246 C250 117.0(8)
C263 C248 H248 119.6
C263 C248 C306 120.8(9)
C306 C248 H248 119.6
O112 C250 C246 113.5(8)
O112 C250 C265 124.5(9)
C265 C250 C246 122.0(8)
C286 C253 H253 119.7
C286 C253 C353 120.6(9)
C353 C253 H253 119.7
C309 C256 H256 120.1
C309 C256 C339 119.8(9)
C339 C256 H256 120.1
O90 C257 C134 113.7(7)
C246 C257 O90 123.4(8)
C246 C257 C134 122.8(8)
N28 C258 C180 117.0(8)
N28 C258 H258 121.5
C180 C258 H258 121.5
C306 C261 N79 117.2(7)
C306 C261 C431 121.6(8)
C431 C261 N79 121.1(8)
C240 C262 H262 120.7
C240 C262 C334 118.5(9)
C334 C262 H262 120.7
C217 C263 O112 120.1(9)
C248 C263 O112 119.5(10)
C248 C263 C217 119.7(9)
C157 C265 H265 121.1
C250 C265 C157 117.8(8)
C250 C265 H265 121.1
N49 C275 H275 121.4
N49 C275 C419 117.3(8)
C419 C275 H275 121.4
N88 C278 C218 113.2(8)
N88 C278 C351 123.5(8)
C351 C278 C218 123.2(8)
O87 C281 C353 118.9(10)
C429 C281 O87 122.0(9)
C429 C281 C353 118.9(8)
N172 C285 H285 118.3
N172 C285 C637 123.5(9)
C637 C285 H285 118.3
C253 C286 N65 119.6(8)
C253 C286 C428 121.0(8)
C428 C286 N65 119.2(8)
C152 C288 C245 120.3(8)
C152 C288 H288 119.8
C245 C288 H288 119.8
C45 C291 C207 120.3(8)
C45 C291 H291 119.9
C207 C291 H291 119.9
N65 C297 H297 122.6
N65 C297 C459 114.9(10)
C459 C297 H297 122.6
C182 C299 N118 121.2(7)
C182 C299 C348 121.7(9)
C348 C299 N118 117.0(8)
N120 C302 H302 119.4
C372 C302 N120 121.2(11)
C372 C302 H302 119.4
C46 C303 H303 120.6
C46 C303 C374 118.7(8)
C374 C303 H303 120.6
C248 C306 H306 120.6
C261 C306 C248 118.7(9)
C261 C306 H306 120.6
C187 C307 H307 119.5
C187 C307 C389 120.9(9)
C389 C307 H307 119.5
N76 C308 C383 115.9(8)
N76 C308 C749 121.6(9)
C749 C308 C383 122.6(10)
C116 C309 H309 121.3
C256 C309 C116 117.4(8)
C256 C309 H309 121.3
N100 C310 H310 118.4
C369 C310 N100 123.1(11)
C369 C310 H310 118.4
N30 C311 C150 111.9(7)
N30 C311 C234 122.3(7)
C234 C311 C150 125.8(7)
N64 C312 C355 112.8(8)
N64 C312 C479 125.3(10)
C479 C312 C355 121.9(10)
C191 C316 H316 118.4
C365 C316 C191 123.1(8)
C365 C316 H316 118.4
N76 C317 H317 118.9
N76 C317 C534 122.3(11)
C534 C317 H317 118.9
C153 C321 H321 120.4
C395 C321 C153 119.2(9)
C395 C321 H321 120.4
C125 C323 C159 120.3(8)
C125 C323 H323 119.8
C159 C323 H323 119.8
C326 C324 H324 120.2
C394 C324 H324 120.2
C394 C324 C326 119.7(9)
N111 C326 C324 122.1(9)
N111 C326 H326 119.0
C324 C326 H326 119.0
C235 C327 H327 119.7
C235 C327 C348 120.6(9)
C348 C327 H327 119.7
C83 C333 H333 119.6
C357 C333 C83 120.9(8)
C357 C333 H333 119.6
C262 C334 H334 120.8
C371 C334 C262 118.5(8)
C371 C334 H334 120.8
N22 C338 H338 119.8
N22 C338 C437 120.4(9)
C437 C338 H338 119.8
C208 C339 C256 117.8(8)
C208 C339 H339 121.1
C256 C339 H339 121.1
N4 S347 C850 85.0(12)
O4G S347 N4 106.9(13)
O4G S347 C850 108.8(13)
O1S S347 N4 119.7(15)
O1S S347 O4G 127.6(16)
O1S S347 C850 98.1(14)
C299 C348 C327 117.2(9)
C299 C348 H348 121.4
C327 C348 H348 121.4
S1 N350 S2 122.2(8)
S1 N350 S33 123.9(7)
C278 C351 H351 121.8
C522 C351 C278 116.3(10)
C522 C351 H351 121.8
C253 C353 C281 119.6(9)
C253 C353 H353 120.2
C281 C353 H353 120.2
N79 C355 C312 118.0(9)
N79 C355 H355 121.0
C312 C355 H355 121.0
C72 C357 C333 120.2(8)
C72 C357 H357 119.9
C333 C357 H357 119.9
N64 C359 H359 118.2
N64 C359 C377 123.6(9)
C377 C359 H359 118.2
C187 C363 H363 120.6
C448 C363 C187 118.9(9)
C448 C363 H363 120.6
C234 C365 H365 121.8
C316 C365 C234 116.3(8)
C316 C365 H365 121.8
C310 C369 H369 121.6
C310 C369 C462 116.8(11)
C462 C369 H369 121.6
C83 C370 H370 119.9
C83 C370 C386 120.1(9)
C386 C370 H370 119.9
C145 C371 C334 119.6(10)
C145 C371 H371 120.2
C334 C371 H371 120.2
C302 C372 H372 118.8
C302 C372 C483 122.4(10)
C483 C372 H372 118.8
C107 C374 C303 121.7(8)
C107 C374 H374 119.2
C303 C374 H374 119.2
C359 C377 H377 120.6
C472 C377 C359 118.9(9)
C472 C377 H377 120.6
C180 C381 H381 120.9
C394 C381 C180 118.2(10)
C394 C381 H381 120.9
N51 C383 C308 114.8(8)
N51 C383 H383 122.6
C308 C383 H383 122.6
C241 C384 H384 122.0
C241 C384 C437 116.0(10)
C437 C384 H384 122.0
C72 C386 C370 117.8(8)
C72 C386 H386 121.1
C370 C386 H386 121.1
C155 C389 C307 118.4(9)
C155 C389 H389 120.8
C307 C389 H389 120.8
C324 C394 C381 120.2(10)
C324 C394 H394 119.9
C381 C394 H394 119.9
C45 C395 H395 119.2
C321 C395 C45 121.7(9)
C321 C395 H395 119.2
N140 C400 H400 118.5
N140 C400 C456 122.9(12)
C456 C400 H400 118.5
F183 C406 S1 109.8(10)
F225 C406 S1 107.8(9)
F225 C406 F183 104.0(11)
F304 C406 S1 110.6(10)
F304 C406 F183 109.0(11)
F304 C406 F225 115.4(13)
F105 C418 S2 108.2(9)
F105 C418 S33 109.8(8)
F109 C418 S2 115.2(9)
F109 C418 F105 108.1(9)
F109 C418 F122 107.4(9)
F109 C418 S33 113.2(9)
F122 C418 S2 111.1(9)
F122 C418 F105 106.4(9)
F122 C418 S33 111.6(9)
N172 C419 C275 112.4(8)
N172 C419 C474 122.3(9)
C474 C419 C275 125.3(10)
C286 C428 H428 120.6
C286 C428 C429 118.9(10)
C429 C428 H428 120.6
C281 C429 C428 121.0(10)
C281 C429 H429 119.5
C428 C429 H429 119.5
C217 C431 H431 120.2
C261 C431 C217 119.5(9)
C261 C431 H431 120.2
C338 C437 C384 122.4(9)
C338 C437 H437 118.8
C384 C437 H437 118.8
C155 C448 C363 120.6(8)
C155 C448 H448 119.7
C363 C448 H448 119.7
N88 C453 H453 118.3
C490 C453 N88 123.5(11)
C490 C453 H453 118.3
C400 C456 H456 119.8
C690 C456 C400 120.4(13)
C690 C456 H456 119.8
N120 C459 C297 115.7(9)
N120 C459 C598 123.0(9)
C598 C459 C297 121.3(11)
C369 C462 H462 118.5
C369 C462 C519 123.0(11)
C519 C462 H462 118.5
C377 C472 H472 119.8
C377 C472 C479 120.4(10)
C479 C472 H472 119.8
C419 C474 H474 121.0
C594 C474 C419 118.0(11)
C594 C474 H474 121.0
C312 C479 H479 122.6
C472 C479 C312 114.9(10)
C472 C479 H479 122.6
C372 C483 H483 121.3
C598 C483 C372 117.3(11)
C598 C483 H483 121.3
C453 C490 H490 120.3
C522 C490 C453 119.4(12)
C522 C490 H490 120.3
N140 C496 C561 112.8(8)
C574 C496 N140 126.2(11)
C574 C496 C561 120.9(11)
C228 C519 C462 115.7(12)
C228 C519 H519 122.2
C462 C519 H519 122.2
C351 C522 H522 119.7
C490 C522 C351 120.5(12)
C490 C522 H522 119.7
C317 C534 H534 120.4
C707 C534 C317 119.3(11)
C707 C534 H534 120.4
N118 C561 C496 116.4(9)
N118 C561 H561 121.8
C496 C561 H561 121.8
C496 C574 H574 123.0
C496 C574 C690 114.1(12)
C690 C574 H574 123.0
C474 C594 H594 119.2
C637 C594 C474 121.6(11)
C637 C594 H594 119.2
C459 C598 H598 120.9
C483 C598 C459 118.2(11)
C483 C598 H598 120.9
C285 C637 H637 121.0
C594 C637 C285 118.0(10)
C594 C637 H637 121.0
C456 C690 C574 119.9(11)
C456 C690 H690 120.0
C574 C690 H690 120.0
C534 C707 H707 119.8
C749 C707 C534 120.3(12)
C749 C707 H707 119.8
C308 C749 H749 121.1
C707 C749 C308 117.8(12)
C707 C749 H749 121.1
N55 Fe5 N91 88.0(3)
N66 Fe5 N55 173.8(3)
N66 Fe5 N91 95.5(3)
N70 Fe5 N55 80.5(3)
N70 Fe5 N66 94.1(3)
N70 Fe5 N81 87.5(3)
N70 Fe5 N91 95.0(3)
N70 Fe5 N132 175.2(3)
N81 Fe5 N55 95.5(3)
N81 Fe5 N66 81.2(3)
N81 Fe5 N91 176.0(4)
N81 Fe5 N132 97.2(3)
N132 Fe5 N55 97.9(3)
N132 Fe5 N66 87.7(3)
N132 Fe5 N91 80.4(3)
N62 Fe6 N97 96.5(3)
N62 Fe6 N113 80.8(3)
N62 Fe6 N148 173.4(3)
N62 Fe6 N164 94.8(3)
N62 Fe6 N222 88.4(3)
N97 Fe6 N148 80.6(3)
N113 Fe6 N97 87.4(3)
N113 Fe6 N148 93.2(3)
N164 Fe6 N97 98.7(3)
N164 Fe6 N113 172.9(3)
N164 Fe6 N148 91.5(3)
N222 Fe6 N97 175.1(3)
N222 Fe6 N113 93.0(3)
N222 Fe6 N148 94.5(3)
N222 Fe6 N164 81.3(3)
N56 Fe7 N93 81.3(3)
N56 Fe7 N95 96.8(3)
N56 Fe7 N110 91.4(3)
N56 Fe7 N227 97.5(3)
N56 Fe7 N343 174.1(4)
N95 Fe7 N93 175.1(3)
N110 Fe7 N93 94.7(3)
N110 Fe7 N95 80.8(3)
N110 Fe7 N227 169.0(4)
N227 Fe7 N93 93.0(3)
N227 Fe7 N95 91.7(3)
N343 Fe7 N93 93.1(4)
N343 Fe7 N95 88.9(4)
N343 Fe7 N110 91.1(3)
N343 Fe7 N227 80.7(4)
N143 Fe8 N167 96.1(3)
N143 Fe8 N290 173.7(4)
N143 Fe8 N329 80.7(4)
N143 Fe8 N331 89.5(3)
N167 Fe8 N290 80.4(4)
N167 Fe8 N329 89.2(3)
N201 Fe8 N143 95.2(4)
N201 Fe8 N167 97.2(3)
N201 Fe8 N290 90.4(4)
N201 Fe8 N329 172.7(4)
N201 Fe8 N331 81.4(4)
N329 Fe8 N290 94.0(5)
N331 Fe8 N167 174.4(4)
N331 Fe8 N290 94.1(4)
N331 Fe8 N329 92.5(4)
C99 O23 C104 118.9(6)
C200 O33 C305 119.0(7)
C135 O40 C325 118.1(6)
C274 O41 C230 115.9(6)
C171 O54 C282 118.6(6)
C174 N55 Fe5 126.1(6)
C387 N55 Fe5 115.8(6)
C387 N55 C174 118.0(7)
C142 N56 Fe7 130.2(5)
C272 N56 Fe7 115.1(6)
C272 N56 C142 114.7(7)
C137 O61 C294 118.0(7)
C259 N62 Fe6 129.0(5)
C271 N62 Fe6 116.5(6)
C271 N62 C259 114.5(7)
C199 N66 Fe5 129.7(6)
C199 N66 C219 116.9(7)
C219 N66 Fe5 113.3(5)
C179 N70 Fe5 115.2(6)
C283 N70 Fe5 129.8(7)
C283 N70 C179 115.0(8)
C206 O74 C212 117.7(7)
C119 N81 Fe5 127.3(5)
C214 N81 Fe5 115.2(5)
C214 N81 C119 117.2(7)
C223 O89 C340 119.1(7)
C319 N91 Fe5 126.1(7)
C485 N91 Fe5 112.9(6)
C485 N91 C319 120.5(8)
C211 O92 C332 119.5(6)
C251 N93 Fe7 114.1(6)
C415 N93 Fe7 127.0(8)
C415 N93 C251 118.9(9)
C300 N95 Fe7 129.0(6)
C393 N95 Fe7 113.9(6)
C393 N95 C300 116.7(8)
C236 N97 Fe6 127.0(6)
C252 N97 Fe6 113.1(6)
C252 N97 C236 119.3(8)
C220 C99 O23 118.5(8)
C269 C99 O23 120.1(8)
C269 C99 C220 121.4(8)
C242 C104 O23 113.9(7)
C287 C104 O23 122.7(7)
C287 C104 C242 123.3(8)
C213 N110 Fe7 128.4(7)
C399 N110 Fe7 114.9(7)
C399 N110 C213 116.7(8)
C130 N113 Fe6 113.7(5)
C342 N113 Fe6 128.4(6)
C342 N113 C130 117.9(8)
C280 C119 N81 121.1(7)
C280 C119 C392 122.0(8)
C392 C119 N81 116.9(8)
C163 O123 C229 117.1(7)
N113 C130 C271 112.5(7)
C480 C130 N113 122.6(8)
C480 C130 C271 124.9(9)
C169 N132 Fe5 129.0(6)
C432 N132 Fe5 114.8(6)
C432 N132 C169 116.1(8)
C224 C135 O40 121.9(8)
C254 C135 O40 116.0(8)
C254 C135 C224 122.1(8)
O61 C137 C358 121.4(9)
O61 C137 C439 119.4(9)
C439 C137 C358 119.1(10)
C142 C141 H141 120.3
C142 C141 C313 119.4(9)
C313 C141 H141 120.3
C141 C142 N56 121.7(8)
C141 C142 C378 119.9(8)
C378 C142 N56 118.4(8)
C260 N143 Fe8 127.3(7)
C376 N143 Fe8 118.0(8)
C376 N143 C260 114.6(9)
C301 N148 Fe6 114.9(6)
C301 N148 C416 118.3(8)
C416 N148 Fe6 126.6(7)
C212 C156 H156 121.0
C212 C156 C223 118.0(8)
C223 C156 H156 121.0
O123 C163 C315 113.4(9)
C255 C163 O123 125.2(8)
C255 C163 C315 121.3(9)
C173 N164 Fe6 127.0(6)
C390 N164 Fe6 114.1(7)
C390 N164 C173 118.7(9)
C215 N167 Fe8 126.4(7)
C289 N167 Fe8 114.4(6)
C289 N167 C215 119.2(8)
C186 C169 N132 119.6(7)
C397 C169 N132 119.6(8)
C397 C169 C186 120.8(8)
O54 C171 C239 121.6(8)
C209 C171 O54 117.6(8)
C209 C171 C239 120.8(8)
C292 C173 N164 119.7(9)
C411 C173 N164 119.6(10)
C411 C173 C292 120.8(9)
C401 C174 N55 119.7(7)
C463 C174 N55 117.8(7)
C463 C174 C401 122.5(8)
C398 O176 C373 119.1(8)
N70 C179 C387 112.3(8)
N70 C179 C422 124.1(8)
C422 C179 C387 123.6(9)
C169 C186 H186 120.2
C195 C186 C169 119.5(7)
C195 C186 H186 120.2
C219 C188 H188 120.4
C219 C188 C362 119.1(8)
C362 C188 H188 120.4
C215 C189 H189 119.0
C215 C189 C269 122.0(9)
C269 C189 H189 119.0
C238 O192 C414 118.5(8)
C200 C194 H194 121.4
C294 C194 H194 121.4
C294 C194 C200 117.3(9)
C186 C195 H195 119.9
C186 C195 C206 120.3(8)
C206 C195 H195 119.9
C438 C196 N201 118.8(9)
C442 C196 N201 119.8(9)
C442 C196 C438 121.4(9)
N66 C199 H199 118.2
N66 C199 C296 123.6(9)
C296 C199 H199 118.2
O33 C200 C194 124.9(9)
O33 C200 C255 115.9(8)
C194 C200 C255 119.2(9)
C196 N201 Fe8 129.4(6)
C469 N201 Fe8 115.3(8)
C469 N201 C196 115.3(10)
C232 C203 H203 120.3
C232 C203 C305 119.4(9)
C305 C203 H203 120.3
C325 C204 H204 119.4
C325 C204 C455 121.2(9)
C455 C204 H204 119.4
O74 C206 C195 121.0(8)
O74 C206 C335 120.0(8)
C335 C206 C195 118.9(8)
C171 C209 H209 119.6
C171 C209 C238 120.8(10)
C238 C209 H209 119.6
C330 C211 O92 118.9(9)
C433 C211 O92 120.6(10)
C433 C211 C330 120.4(9)
O74 C212 C224 114.2(8)
C156 C212 O74 123.8(7)
C156 C212 C224 121.9(8)
N110 C213 H213 118.8
N110 C213 C420 122.4(10)
C420 C213 H213 118.8
N81 C214 H214 121.3
N81 C214 C219 117.4(7)
C219 C214 H214 121.3
C189 C215 N167 122.1(8)
C189 C215 C284 118.9(8)
C284 C215 N167 118.8(9)
N66 C219 C214 112.6(7)
C188 C219 N66 123.0(8)
C188 C219 C214 124.3(8)
C99 C220 H220 120.3
C99 C220 C284 119.4(9)
C284 C220 H220 120.3
C346 N222 Fe6 130.1(7)
C354 N222 Fe6 114.1(6)
C354 N222 C346 115.7(9)
O89 C223 C156 113.9(8)
C254 C223 O89 124.7(8)
C254 C223 C156 121.4(9)
C135 C224 C212 117.4(9)
C135 C224 H224 121.3
C212 C224 H224 121.3
C298 C226 H226 120.9
C298 C226 C325 118.3(10)
C325 C226 H226 120.9
C364 N227 Fe7 128.2(6)
C488 N227 Fe7 114.1(8)
C488 N227 C364 117.5(9)
C314 C229 O123 121.1(7)
C314 C229 C465 121.7(8)
C465 C229 O123 117.2(8)
C242 C230 O41 122.9(7)
C242 C230 C345 121.7(7)
C345 C230 O41 115.2(7)
C203 C232 H232 119.3
C203 C232 C364 121.4(8)
C364 C232 H232 119.3
C367 C236 N97 120.5(8)
C367 C236 C424 120.8(9)
C424 C236 N97 118.7(8)
O192 C238 C209 124.4(9)
O192 C238 C412 115.8(8)
C209 C238 C412 119.8(9)
C171 C239 H239 120.6
C398 C239 C171 118.7(9)
C398 C239 H239 120.6
C104 C242 H242 120.8
C230 C242 C104 118.4(7)
C230 C242 H242 120.8
C251 C249 H249 120.2
C349 C249 H249 120.2
C349 C249 C251 119.5(11)
N93 C251 C249 123.4(10)
N93 C251 C272 112.0(9)
C249 C251 C272 124.6(10)
N97 C252 H252 121.2
N97 C252 C301 117.6(9)
C301 C252 H252 121.2
C135 C254 H254 120.4
C223 C254 C135 119.2(8)
C223 C254 H254 120.4
C163 C255 C200 120.7(8)
C163 C255 H255 119.6
C200 C255 H255 119.6
C270 C259 N62 119.7(8)
C270 C259 C279 121.9(8)
C279 C259 N62 118.4(8)
C427 C260 N143 118.0(9)
C470 C260 N143 119.5(8)
C470 C260 C427 122.4(10)
C292 C267 H267 119.8
C292 C267 C340 120.3(10)
C340 C267 H267 119.8
C99 C269 C189 118.0(9)
C99 C269 H269 121.0
C189 C269 H269 121.0
C259 C270 H270 120.8
C259 C270 C330 118.3(9)
C330 C270 H270 120.8
N62 C271 C130 116.5(9)
N62 C271 H271 121.8
C130 C271 H271 121.8
N56 C272 C251 117.4(9)
N56 C272 H272 121.3
C251 C272 H272 121.3
C305 C273 H273 120.0
C305 C273 C391 120.1(9)
C391 C273 H273 120.0
C318 C274 O41 117.5(8)
C492 C274 O41 122.1(8)
C492 C274 C318 119.9(8)
C259 C279 H279 120.4
C259 C279 C433 119.2(9)
C433 C279 H279 120.4
C119 C280 H280 120.2
C119 C280 C318 119.7(9)
C318 C280 H280 120.2
C313 C282 O54 120.0(8)
C368 C282 O54 118.1(9)
C368 C282 C313 121.3(9)
N70 C283 H283 118.3
N70 C283 C366 123.4(10)
C366 C283 H283 118.3
C215 C284 H284 119.9
C220 C284 C215 120.1(9)
C220 C284 H284 119.9
C104 C287 H287 121.4
C104 C287 C332 117.3(8)
C332 C287 H287 121.4
N167 C289 H289 120.6
N167 C289 C497 118.9(10)
C497 C289 H289 120.6
C497 N290 Fe8 114.2(7)
C531 N290 Fe8 126.7(10)
C531 N290 C497 118.6(11)
C173 C292 H292 120.4
C267 C292 C173 119.1(10)
C267 C292 H292 120.4
C194 C294 O61 112.2(8)
C315 C294 O61 122.2(9)
C315 C294 C194 125.6(8)
C199 C296 H296 120.2
C199 C296 C362 119.5(9)
C362 C296 H296 120.2
C226 C298 H298 118.6
C226 C298 C300 122.8(9)
C300 C298 H298 118.6
C298 C300 N95 121.5(8)
C455 C300 N95 120.8(9)
C455 C300 C298 117.7(9)
N148 C301 C252 113.2(8)
N148 C301 C405 124.1(10)
C405 C301 C252 122.7(10)
C203 C305 O33 121.3(9)
C273 C305 O33 118.7(9)
C273 C305 C203 119.9(10)
C141 C313 H313 120.2
C282 C313 C141 119.6(8)
C282 C313 H313 120.2
C229 C314 H314 120.3
C229 C314 C463 119.4(8)
C463 C314 H314 120.3
C163 C315 H315 122.1
C294 C315 C163 115.8(9)
C294 C315 H315 122.1
C274 C318 C280 118.8(9)
C274 C318 H318 120.6
C280 C318 H318 120.6
N91 C319 H319 120.5
N91 C319 C559 118.9(10)
C559 C319 H319 120.5
C204 C325 O40 120.2(8)
C204 C325 C226 120.6(9)
C226 C325 O40 118.9(9)
C423 N329 Fe8 112.0(8)
C586 N329 Fe8 127.5(11)
C586 N329 C423 120.5(13)
C211 C330 C270 119.7(9)
C211 C330 H330 120.1
C270 C330 H330 120.1
C481 N331 Fe8 112.6(7)
C575 N331 Fe8 129.1(10)
C575 N331 C481 118.4(10)
O92 C332 C287 116.1(7)
O92 C332 C345 122.3(8)
C345 C332 C287 121.5(8)
C206 C335 H335 119.7
C206 C335 C397 120.5(8)
C397 C335 H335 119.7
C267 C340 O89 121.8(10)
C360 C340 O89 117.4(9)
C360 C340 C267 120.7(9)
C399 C341 H341 120.8
C399 C341 C434 118.4(11)
C434 C341 H341 120.8
N113 C342 H342 119.1
N113 C342 C409 121.8(9)
C409 C342 H342 119.1
C450 N343 Fe7 114.4(8)
C450 N343 C582 116.2(10)
C582 N343 Fe7 129.4(8)
C230 C345 C332 117.8(8)
C230 C345 H345 121.1
C332 C345 H345 121.1
N222 C346 H346 117.9
C475 C346 N222 124.2(11)
C475 C346 H346 117.9
C249 C349 H349 121.1
C499 C349 C249 117.8(11)
C499 C349 H349 121.1
N222 C354 C390 112.7(9)
N222 C354 C471 122.4(10)
C471 C354 C390 124.8(10)
C137 C358 H358 120.7
C442 C358 C137 118.5(10)
C442 C358 H358 120.7
C340 C360 H360 120.2
C340 C360 C411 119.6(10)
C411 C360 H360 120.2
C188 C362 H362 121.1
C296 C362 C188 117.8(8)
C296 C362 H362 121.1
N227 C364 C232 121.9(9)
C391 C364 N227 119.8(9)
C391 C364 C232 118.2(9)
C283 C366 H366 120.0
C407 C366 C283 120.0(10)
C407 C366 H366 120.0
C236 C367 H367 120.5
C236 C367 C466 119.0(10)
C466 C367 H367 120.5
C282 C368 H368 120.6
C282 C368 C378 118.8(10)
C378 C368 H368 120.6
O176 C373 C466 121.1(10)
O176 C373 C17 119.8(10)
C466 C373 C17 118.7(9)
N143 C376 H376 122.9
N143 C376 C423 114.2(11)
C423 C376 H376 122.9
C142 C378 H378 119.7
C368 C378 C142 120.7(9)
C368 C378 H378 119.7
N55 C387 C179 116.1(9)
N55 C387 H387 122.0
C179 C387 H387 122.0
C416 C388 H388 119.7
C416 C388 C478 120.7(11)
C478 C388 H388 119.7
N164 C390 C354 117.7(10)
N164 C390 H390 121.1
C354 C390 H390 121.1
C273 C391 H391 119.5
C364 C391 C273 120.9(9)
C364 C391 H391 119.5
C119 C392 H392 121.8
C492 C392 C119 116.3(9)
C492 C392 H392 121.8
N95 C393 H393 121.8
N95 C393 C399 116.3(9)
C399 C393 H393 121.8
C169 C397 C335 119.9(9)
C169 C397 H397 120.0
C335 C397 H397 120.0
O176 C398 C239 115.7(9)
O176 C398 C412 123.5(9)
C412 C398 C239 120.8(9)
N110 C399 C341 124.2(10)
N110 C399 C393 113.1(9)
C341 C399 C393 122.7(10)
C174 C401 H401 120.3
C174 C401 C465 119.4(9)
C465 C401 H401 120.3
C414 C402 H402 120.7
C414 C402 C427 118.5(9)
C427 C402 H402 120.7
C301 C405 H405 119.9
C478 C405 C301 120.1(11)
C478 C405 H405 119.9
C366 C407 H407 119.6
C366 C407 C422 120.9(11)
C422 C407 H407 119.6
C342 C409 H409 119.0
C452 C409 C342 122.0(10)
C452 C409 H409 119.0
C173 C411 C360 119.4(11)
C173 C411 H411 120.3
C360 C411 H411 120.3
C238 C412 H412 120.5
C398 C412 C238 119.1(9)
C398 C412 H412 120.5
O192 C414 C443 117.2(11)
C402 C414 O192 120.3(10)
C402 C414 C443 122.0(10)
N93 C415 H415 120.5
N93 C415 C499 119.0(11)
C499 C415 H415 120.5
N148 C416 H416 119.4
C388 C416 N148 121.1(11)
C388 C416 H416 119.4
C213 C420 H420 120.1
C213 C420 C434 119.8(10)
C434 C420 H420 120.1
C179 C422 H422 121.7
C407 C422 C179 116.7(10)
C407 C422 H422 121.7
N329 C423 C376 115.1(11)
N329 C423 C504 121.7(13)
C504 C423 C376 123.2(13)
C236 C424 H424 120.2
C17 C424 C236 119.5(10)
C17 C424 H424 120.2
C260 C427 C402 118.8(10)
C260 C427 H427 120.6
C402 C427 H427 120.6
N132 C432 H432 122.1
N132 C432 C485 115.9(10)
C485 C432 H432 122.1
C211 C433 C279 120.5(10)
C211 C433 H433 119.7
C279 C433 H433 119.7
C341 C434 C420 118.2(11)
C341 C434 H434 120.9
C420 C434 H434 120.9
C471 C435 H435 121.3
C471 C435 C475 117.4(11)
C475 C435 H435 121.3
C196 C438 H438 120.8
C439 C438 C196 118.4(10)
C439 C438 H438 120.8
C137 C439 H439 118.8
C438 C439 C137 122.5(10)
C438 C439 H439 118.8
C196 C442 C358 120.1(10)
C196 C442 H442 119.9
C358 C442 H442 119.9
C414 C443 H443 121.1
C470 C443 C414 117.8(11)
C470 C443 H443 121.1
N343 C450 C488 112.4(10)
N343 C450 C578 123.3(13)
C578 C450 C488 124.3(13)
C409 C452 H452 121.7
C409 C452 C480 116.6(10)
C480 C452 H452 121.7
C204 C455 H455 120.3
C300 C455 C204 119.4(10)
C300 C455 H455 120.3
C174 C463 C314 119.5(9)
C174 C463 H463 120.2
C314 C463 H463 120.2
C229 C465 C401 117.4(10)
C229 C465 H465 121.3
C401 C465 H465 121.3
C367 C466 H466 119.4
C373 C466 C367 121.2(9)
C373 C466 H466 119.4
N201 C469 H469 121.6
N201 C469 C481 116.8(12)
C481 C469 H469 121.6
C260 C470 C443 120.4(9)
C260 C470 H470 119.8
C443 C470 H470 119.8
C354 C471 H471 119.9
C435 C471 C354 120.2(11)
C435 C471 H471 119.9
C346 C475 C435 120.0(11)
C346 C475 H475 120.0
C435 C475 H475 120.0
C485 C476 H476 121.6
C532 C476 H476 121.6
C532 C476 C485 116.9(12)
C388 C478 H478 122.3
C405 C478 C388 115.4(10)
C405 C478 H478 122.3
C130 C480 C452 119.1(10)
C130 C480 H480 120.4
C452 C480 H480 120.4
N331 C481 C469 113.9(10)
N331 C481 C541 121.7(12)
C469 C481 C541 124.2(14)
N91 C485 C432 115.7(9)
N91 C485 C476 121.0(10)
C476 C485 C432 123.2(11)
N227 C488 C450 118.0(10)
N227 C488 H488 121.0
C450 C488 H488 121.0
C274 C492 C392 123.2(9)
C274 C492 H492 118.4
C392 C492 H492 118.4
C575 C493 H493 120.7
C624 C493 H493 120.7
C624 C493 C575 118.6(15)
N290 C497 C289 112.0(10)
N290 C497 C556 122.8(10)
C556 C497 C289 124.9(11)
C349 C499 C415 121.3(11)
C349 C499 H499 119.3
C415 C499 H499 119.3
C423 C504 H504 120.5
C423 C504 C570 119.0(14)
C570 C504 H504 120.5
C531 C524 H524 119.6
C583 C524 H524 119.6
C583 C524 C531 120.8(15)
N290 C531 C524 119.1(14)
N290 C531 H531 120.5
C524 C531 H531 120.5
C476 C532 H532 119.5
C559 C532 C476 121.1(12)
C559 C532 H532 119.5
C481 C541 H541 121.8
C481 C541 C624 116.4(15)
C624 C541 H541 121.8
C497 C556 H556 121.0
C583 C556 C497 117.9(13)
C583 C556 H556 121.0
C319 C559 H559 119.2
C532 C559 C319 121.6(11)
C532 C559 H559 119.2
C504 C570 H570 122.4
C595 C570 C504 115.2(13)
C595 C570 H570 122.4
C578 C572 H572 120.5
C578 C572 C654 119.0(16)
C654 C572 H572 120.5
N331 C575 C493 122.6(15)
N331 C575 H575 118.7
C493 C575 H575 118.7
C450 C578 H578 120.8
C572 C578 C450 118.3(16)
C572 C578 H578 120.8
N343 C582 H582 117.1
C654 C582 N343 125.7(15)
C654 C582 H582 117.1
C524 C583 C556 120.5(15)
C524 C583 H583 119.8
C556 C583 H583 119.8
N329 C586 H586 120.2
N329 C586 C595 119.6(16)
C595 C586 H586 120.2
C570 C595 C586 123.8(14)
C570 C595 H595 118.1
C586 C595 H595 118.1
C493 C624 C541 121.4(13)
C493 C624 H624 119.3
C541 C624 H624 119.3
C572 C654 H654 122.0
C582 C654 C572 115.9(18)
C582 C654 H654 122.0
O42 S3 C320 104.6(5)
O42 S3 N404 116.4(4)
O197 S3 O42 118.9(5)
O197 S3 C320 105.4(6)
O197 S3 N404 108.5(5)
N404 S3 C320 100.6(5)
O32 S4 C396 103.4(4)
O32 S4 N404 117.6(4)
O243 S4 O32 118.4(4)
O243 S4 C396 104.4(5)
O243 S4 N404 109.1(4)
N404 S4 C396 101.3(5)
F133 C320 S3 112.6(8)
F133 C320 F136 109.5(11)
F133 C320 F154 107.1(11)
F136 C320 S3 111.5(10)
F136 C320 F154 107.4(9)
F154 C320 S3 108.5(9)
F178 C396 S4 112.1(8)
F178 C396 F277 104.9(8)
F221 C396 S4 113.9(8)
F221 C396 F178 107.9(10)
F221 C396 F277 108.2(9)
F277 C396 S4 109.4(8)
S4 N404 S3 125.7(5)
N293 S5 C577 103.2(8)
O336 S5 N293 109.9(6)
O336 S5 C577 101.3(6)
O336 S5 O3 119.3(7)
O3 S5 N293 115.4(6)
O3 S5 C577 105.1(7)
N293 S6 C501 104.4(7)
O482 S6 N293 121.7(7)
O482 S6 C501 108.0(8)
O482 S6 O7 114.1(9)
O7 S6 N293 105.0(7)
O7 S6 C501 101.5(7)
S6 N293 S5 125.5(7)
F268 C501 S6 114.3(9)
F268 C501 F413 104.2(12)
F268 C501 F508 113.1(13)
F413 C501 S6 110.5(10)
F508 C501 S6 112.7(11)
F508 C501 F413 100.8(12)
F385 C577 S5 109.7(9)
F477 C577 S5 111.5(14)
F477 C577 F385 107.5(13)
F507 C577 S5 115.1(11)
F507 C577 F385 108.3(16)
F507 C577 F477 104.4(13)
O447 S8 C451 108.3(8)
O447 S8 N596 121.0(7)
O447 S8 O11 115.9(7)
N596 S8 C451 102.3(9)
O11 S8 C451 101.9(7)
O11 S8 N596 104.9(7)
N596 S10 C2O 99.5(8)
O15 S10 N596 117.6(7)
O15 S10 O1 121.4(9)
O15 S10 C2O 107.3(10)
O1 S10 N596 104.4(7)
O1 S10 C2O 103.7(8)
F356 C451 S8 110.4(14)
F467 C451 S8 113.2(11)
F467 C451 F356 100.0(17)
F467 C451 F473 111.1(17)
F473 C451 S8 114.5(14)
F473 C451 F356 106.5(13)
S8 N596 S10 121.6(9)
O121 S9 N444 111.6(11)
O121 S9 C2J 110.1(12)
O175 S9 O121 122.8(13)
O175 S9 N444 102.8(10)
O175 S9 C2J 106.4(10)
N444 S9 C2J 100.7(7)
N444 S67 C19 83.3(7)
O3R S67 N444 130.8(10)
O3R S67 O51 109.7(11)
O3R S67 C19 110.5(9)
O51 S67 N444 113.6(8)
O51 S67 C19 101.0(8)
S67 N444 S18 134.7(8)
S17 N444 S9 133.9(8)
N601 S11 C750 104.7(10)
O8 S11 N601 117.8(11)
O8 S11 O1C 119.6(10)
O8 S11 C750 103.7(9)
O1C S11 N601 104.4(10)
O1C S11 C750 104.9(9)
O328 S47 C454 104.8(10)
O328 S47 N601 116.9(10)
O328 S47 O12 122.1(10)
N601 S47 C454 91.7(9)
O12 S47 C454 97.9(9)
O12 S47 N601 114.8(10)
F510 C454 S47 115.8(13)
F510 C454 F593 102.8(14)
F510 C454 F733 102.9(14)
F593 C454 S47 121.7(14)
F593 C454 F733 100.7(13)
F733 C454 S47 110.4(12)
S11 N601 S47 118.6(12)
N748 S12 C1O 102.9(10)
O16 S12 N748 103.1(8)
O16 S12 C1O 99.6(9)
O2 S12 N748 116.6(8)
O2 S12 O16 121.8(9)
O2 S12 C1O 110.1(10)
N748 S20 C4L 99.4(10)
O21 S20 N748 122.5(8)
O21 S20 O34 116.8(9)
O21 S20 C4L 103.0(10)
O34 S20 N748 109.8(9)
O34 S20 C4L 100.7(11)
S12 N748 S20 122.0(10)
O408 S13 C410 97.6(6)
O408 S13 N614 113.8(7)
N614 S13 C410 96.1(7)
O10 S13 O408 121.3(7)
O10 S13 C410 107.1(7)
O10 S13 N614 115.3(8)
N614 S21 C4Y 106.0(8)
O20 S21 N614 116.1(9)
O20 S21 O1T 115.8(10)
O20 S21 C4Y 104.0(8)
O1T S21 N614 106.5(10)
O1T S21 C4Y 107.7(10)
N2K S264 C4Y 103.4(11)
O2Y S264 N2K 116.0(13)
O2Y S264 C4Y 101.5(11)
O1X S264 N2K 106.9(16)
O1X S264 O2Y 121.2(15)
O1X S264 C4Y 105.7(14)
F193 C410 S13 131.3(9)
F193 C410 F361 103.6(10)
F193 C410 F403 100.2(9)
F193 C410 S14 102.6(8)
F361 C410 S13 108.6(9)
F361 C410 F403 104.5(9)
F361 C410 S14 124.8(9)
F403 C410 S13 105.8(8)
F403 C410 S14 117.4(8)
S21 N614 S13 124.8(10)
O4 S15 C6 106.9(12)
O4 S15 O1Y 114.5(13)
O4 S15 N7 95.5(13)
O1Y S15 C6 102.1(12)
O1Y S15 N7 135.8(13)
N7 S15 C6 98.9(12)
N727 S16 C2F 102.7(10)
O17 S16 N727 113.9(9)
O17 S16 C2F 93.0(9)
O1Q S16 N727 112.0(11)
O1Q S16 O17 124.8(11)
O1Q S16 C2F 105.3(11)
N727 S25 O1D 120.6(11)
N727 S25 C38 110.5(11)
O1D S25 C38 108.5(11)
O1L S25 N727 113.7(12)
O1L S25 O1D 105.6(11)
O1L S25 C38 94.7(10)
S25 N727 S16 127.7(12)
N884 S31 C700 108.9(11)
O1I S31 N884 101.1(13)
O1I S31 C700 96.4(10)
O1J S31 N884 110.6(14)
O1J S31 O1I 127.9(15)
O1J S31 C700 110.2(12)
N884 S166 C900 98.7(13)
O1K S166 N884 114.6(14)
O1K S166 C900 90.1(13)
O1O S166 N884 102.7(13)
O1O S166 O1K 133.5(15)
O1O S166 C900 111.4(14)
S166 N884 S31 124.9(15)
N670 S36 C1Z 74.9(13)
O1F S36 N670 128.3(16)
O1F S36 C1Z 102.4(13)
O1G S36 N670 113.2(15)
O1G S36 O1F 116.2(14)
O1G S36 C1Z 108.4(13)
O1E S63 N670 108.5(13)
O1E S63 O2C 127.0(14)
O1E S63 C800 104.2(13)
O2C S63 N670 93.0(13)
O2C S63 C800 102.1(13)
C800 S63 N670 123.8(13)
S36 N670 S63 114.0(16)
N108 C168 C266 176.0(10)
C168 C266 H26A 109.5
C168 C266 H26B 109.5
C168 C266 H26C 109.5
H26A C266 H26B 109.5
H26A C266 H26C 109.5
H26B C266 H26C 109.5
N139 C295 C585 175.3(14)
C295 C585 H58A 109.5
C295 C585 H58B 109.5
C295 C585 H58C 109.5
H58A C585 H58B 109.5
H58A C585 H58C 109.5
H58B C585 H58C 109.5
N216 C247 C421 178.6(11)
C247 C421 H42A 109.5
C247 C421 H42B 109.5
C247 C421 H42C 109.5
H42A C421 H42B 109.5
H42A C421 H42C 109.5
H42B C421 H42C 109.5
N322 C440 C549 177.4(14)
C440 C549 H54A 109.5
C440 C549 H54B 109.5
C440 C549 H54C 109.5
H54A C549 H54B 109.5
H54A C549 H54C 109.5
H54B C549 H54C 109.5
N344 C461 C536 174.1(14)
C461 C536 H53A 109.5
C461 C536 H53B 109.5
C461 C536 H53C 109.5
H53A C536 H53B 109.5
H53A C536 H53C 109.5
H53B C536 H53C 109.5
N379 C458 C468 179.0(13)
C458 C468 H46A 109.5
C458 C468 H46B 109.5
C458 C468 H46C 109.5
H46A C468 H46B 109.5
H46A C468 H46C 109.5
H46B C468 H46C 109.5
O408 S14 C410 94.0(7)
O408 S14 O5 128.7(10)
O408 S14 N2K 101.7(11)
O5 S14 C410 104.6(9)
O5 S14 N2K 120.9(12)
N2K S14 C410 99.7(10)
F28 C6 S15 111.2(16)
F28 C6 F32 95.7(17)
F32 C6 S15 117.5(18)
F34 C6 S15 110.3(16)
F34 C6 F28 117(2)
F34 C6 F32 104.2(18)
H12A C12 H12B 109.5
H12A C12 H12C 109.5
H12B C12 H12C 109.5
C14 C12 H12A 109.5
C14 C12 H12B 109.5
C14 C12 H12C 109.5
N382 C14 C12 177.6(16)
C373 C17 H17 119.6
C424 C17 C373 120.7(10)
C424 C17 H17 119.6
N38 C24 C228 119.6(9)
N38 C24 H24 120.2
C228 C24 H24 120.2
O2D S38 N7 127.7(14)
O2D S38 C3 81.1(11)
N7 S38 C3 110.9(14)
O3S S38 O2D 89.8(13)
O3S S38 N7 138.3(15)
O3S S38 C3 90.2(12)
N27 C21 C1P 163(2)
H1BA C1B H1BB 109.5
H1BA C1B H1BC 109.5
H1BB C1B H1BC 109.5
H1BD C1B H1BE 109.5
H1BD C1B H1BF 109.5
H1BE C1B H1BF 109.5
C4Q C1B H1BA 109.5
C4Q C1B H1BB 109.5
C4Q C1B H1BC 109.5
C58 C1B H1BD 109.5
C58 C1B H1BE 109.5
C58 C1B H1BF 109.5
N3 C30 C3W 164(3)
F457 C1E S39 105.7(16)
F457 C1E F1F 116(2)
F15 C1E S39 112.7(19)
F15 C1E F457 109(2)
F15 C1E F1F 90.9(16)
F1F C1E S39 122.0(19)
N1 C1G C16 169(2)
H1JA C1J H1JB 109.5
H1JA C1J H1JC 109.5
H1JB C1J H1JC 109.5
C29 C1J H1JA 109.5
C29 C1J H1JB 109.5
C29 C1J H1JC 109.5
F30 C1O S12 112.6(14)
F30 C1O F1 103.6(16)
F1 C1O S12 105.6(13)
F4 C1O S12 119.1(15)
F4 C1O F30 109.1(16)
F4 C1O F1 105.2(16)
C21 C1P H1PA 109.5
C21 C1P H1PB 109.5
C21 C1P H1PC 109.5
H1PA C1P H1PB 109.5
H1PA C1P H1PC 109.5
H1PB C1P H1PC 109.5
N2 C29 C1J 171(2)
O124 S33 O205 115.5(9)
O124 S33 N350 121.9(10)
O124 S33 C418 104.7(9)
O205 S33 N350 107.6(9)
O205 S33 C418 104.7(9)
N350 S33 C418 99.7(8)
F446 C2F S16 111.0(14)
F26 C2F S16 117.5(15)
F26 C2F F446 102.6(16)
F31 C2F S16 111.4(15)
F31 C2F F446 101.2(15)
F31 C2F F26 111.6(18)
H2HA C2H H2HB 109.5
H2HA C2H H2HC 109.5
H2HB C2H H2HC 109.5
C3H C2H H2HA 109.5
C3H C2H H2HB 109.5
C3H C2H H2HC 109.5
C1G C16 H16A 109.5
C1G C16 H16B 109.5
C1G C16 H16C 109.5
H16A C16 H16B 109.5
H16A C16 H16C 109.5
H16B C16 H16C 109.5
S7 N4 S347 110.4(12)
F337 C2J S9 108.5(12)
F337 C2J F29 109.6(15)
F380 C2J S9 110.1(12)
F380 C2J F337 110.5(15)
F380 C2J F29 109.2(15)
F29 C2J S9 108.9(12)
S14 N2K S264 119.6(15)
F445 C2O S10 112.2(13)
F445 C2O F22 103.7(14)
F9 C2O S10 118.1(11)
F9 C2O F445 106.5(14)
F9 C2O F22 104.9(17)
F22 C2O S10 110.2(13)
F6 C1Z S36 118.5(18)
F6 C1Z F13 100.1(19)
F8 C1Z S36 115.9(19)
F8 C1Z F6 108(2)
F8 C1Z F13 99.0(19)
F13 C1Z S36 112.6(18)
S1D N14 S39 123.0(17)
N1I C3H C2H 177(3)
S15 N7 S38 116.8(15)
C30 C3W H3WA 109.5
C30 C3W H3WB 109.5
C30 C3W H3WC 109.5
H3WA C3W H3WB 109.5
H3WA C3W H3WC 109.5
H3WB C3W H3WC 109.5
F441 C4L S20 106.5(16)
F441 C4L F38 106.1(18)
F3 C4L S20 114.8(18)
F3 C4L F441 111.4(19)
F3 C4L F38 107.9(18)
F38 C4L S20 109.9(16)
N4J C4Q C1B 164(4)
F436 C4Y S21 102.0(12)
F37 C4Y S21 111.0(16)
F37 C4Y F436 112.6(17)
F37 C4Y F1H 113.2(19)
F1E C4Y S264 116(2)
F1H C4Y S21 105.8(16)
F1H C4Y F436 111.6(17)
F1N C4Y S264 119(2)
F1N C4Y F1E 104(2)
F1N C4Y FNT7 108(2)
FNT7 C4Y S264 107(2)
FNT7 C4Y F1E 101(2)
F20 C38 S25 108.7(14)
F20 C38 F1U 100.8(16)
F20 C38 F17 115.0(17)
F1U C38 S25 110.9(14)
F1U C38 F17 113.9(18)
F17 C38 S25 107.5(14)
N2N C58 C1B 156(4)
F1B C3 S38 114.7(15)
F1B C3 F5I 106.0(15)
F1B C3 F1K 113.2(16)
F5I C3 S38 108.1(14)
F5I C3 F1K 112.1(16)
F1K C3 S38 102.9(12)
O449 S1D N14 108.3(14)
O449 S1D C600 113.6(14)
O449 S1D O1P 95.1(14)
N14 S1D C600 119.0(13)
O1P S1D N14 130.0(16)
O1P S1D C600 88.3(11)
F2M C19 S67 104.4(11)
F1J C19 S67 107.7(11)
F1J C19 F2M 96.1(13)
F1M C19 S67 129.4(12)
F1M C19 F2M 99.4(13)
F1M C19 F1J 113.4(13)
F1C C800 S63 117.7(18)
F1C C800 F3L 99.6(17)
F1C C800 F3T 110.2(18)
F3L C800 S63 107.8(16)
F3T C800 S63 110.9(16)
F3T C800 F3L 109.9(19)
F1D C700 S31 117.4(11)
F1D C700 F1Q 106.6(11)
F1D C700 F39 103.7(11)
F1Q C700 S31 114.4(10)
F1Q C700 F39 101.0(10)
F39 C700 S31 112.1(10)
F1G C900 S166 105.4(16)
F1G C900 F33 95.2(16)
F1G C900 F18 112.1(19)
F33 C900 S166 109.9(16)
F18 C900 S166 127.3(18)
F18 C900 F33 102.4(17)
F12 C600 F1I 91.0(15)
F12 C600 F47 124(2)
F12 C600 S1D 107.5(15)
F1I C600 S1D 108.6(12)
F47 C600 F1I 124(2)
F47 C600 S1D 100.5(12)
F7 C750 S11 110.6(13)
F11 C750 S11 113.2(13)
F11 C750 F7 101.3(14)
F14 C750 S11 113.1(13)
F14 C750 F7 103.5(14)
F14 C750 F11 114.0(15)
F1A C850 S347 105.6(15)
F1A C850 F43 105.4(18)
F1A C850 F5K 128(2)
F43 C850 S347 109.2(17)
F43 C850 F5K 99.8(16)
F5K C850 S347 107.8(15)
N444 S17 O6 101.0(7)
N444 S17 C1R 108.9(8)
O6 S17 C1R 95.2(8)
O1H S17 N444 131.6(9)
O1H S17 O6 105.3(8)
O1H S17 C1R 108.3(10)
N444 S18 CNT8 107.3(8)
O6 S18 N444 103.0(7)
O6 S18 CNT8 101.9(8)
O1A S18 N444 119.5(8)
O1A S18 O6 122.2(9)
O1A S18 CNT8 100.6(10)
F2 C1R S17 112.0(12)
F2 C1R F5 101.0(12)
F5 C1R S17 97.9(10)
FNT8 C1R S17 115.3(12)
FNT8 C1R F2 117.9(14)
FNT8 C1R F5 109.6(14)
F2 CNT8 S18 99.6(11)
F2 CNT8 F5 103.8(14)
F5 CNT8 S18 109.1(12)
F1P CNT8 S18 118.4(18)
F1P CNT8 F2 110.8(18)
F1P CNT8 F5 113.4(17)
F19 C1 S7 113(2)
F19 C1 F1T 107(2)
F16 C1 S7 107.9(15)
F16 C1 F10 111.6(12)
F16 C1 F1O 110.5(13)
F10 C1 S7 110.2(15)
F10 C1 F1O 109.7(12)
F1L C1 S7 114(2)
F1L C1 F19 116.6(18)
F1L C1 F1T 112(2)
F1T C1 S7 93.0(16)
F1O C1 S7 106.8(17)

loop_
_geom_bond_atom_site_label_1
_geom_bond_atom_site_label_2
_geom_bond_distance
Fe1 N51 1.980(7)
Fe1 N58 1.962(7)
Fe1 N59 1.982(6)
Fe1 N64 1.972(7)
Fe1 N76 1.993(7)
Fe1 N79 1.993(7)
Fe2 N17 1.948(6)
Fe2 N22 1.982(7)
Fe2 N26 1.996(6)
Fe2 N49 1.976(6)
Fe2 N126 1.968(6)
Fe2 N172 1.957(7)
Fe3 N28 1.979(6)
Fe3 N30 1.989(6)
Fe3 N34 1.977(6)
Fe3 N38 1.970(7)
Fe3 N100 1.986(7)
Fe3 N111 1.971(7)
Fe4 N65 1.997(7)
Fe4 N88 1.974(7)
Fe4 N118 1.958(7)
Fe4 N120 1.980(7)
Fe4 N140 1.987(8)
Fe4 N161 1.966(7)
S1 O43 1.390(6)
S1 O181 1.461(7)
S1 N350 1.540(8)
S1 C406 1.840(14)
S2 O124 1.347(17)
S2 O205 1.445(18)
S2 N350 1.627(15)
S2 C418 1.809(19)
S7 O13 1.416(15)
S7 N4 1.621(16)
S7 O1B 1.460(15)
S7 C1 2.109(9)
O14 C78 1.387(8)
O14 C103 1.406(9)
N17 C52 1.441(9)
N17 C114 1.296(9)
O18 C60 1.368(8)
O18 C106 1.382(9)
O19 C128 1.364(9)
O19 C153 1.374(10)
N22 C144 1.350(11)
N22 C338 1.344(10)
O24 C82 1.378(9)
O24 C235 1.428(9)
N26 C45 1.413(10)
N26 C127 1.312(10)
O27 C71 1.401(9)
O27 C202 1.368(9)
N28 C152 1.429(10)
N28 C258 1.276(11)
O29 C72 1.390(9)
O29 C85 1.391(9)
N30 C191 1.318(9)
N30 C311 1.369(9)
N34 C83 1.453(9)
N34 C150 1.264(10)
O35 C125 1.400(10)
O35 C157 1.411(10)
O37 C131 1.395(9)
O37 C138 1.405(9)
N38 C107 1.446(10)
N38 C24 1.263(10)
S39 O9 1.459(15)
S39 C1E 1.790(17)
S39 O2Q 1.389(15)
S39 N14 1.617(16)
O44 C46 1.393(9)
O44 C94 1.376(8)
C45 C291 1.371(11)
C45 C395 1.385(12)
C46 C98 1.347(12)
C46 C303 1.363(12)
C48 H48 0.9300
C48 C82 1.374(10)
C48 C106 1.378(10)
N49 C101 1.417(9)
N49 C275 1.269(11)
C50 H50 0.9300
C50 C60 1.414(10)
C50 C75 1.389(10)
N51 C190 1.410(10)
N51 C383 1.316(11)
C52 C75 1.403(10)
C52 C129 1.376(10)
C53 H53 0.9300
C53 C128 1.387(10)
C53 C131 1.358(11)
N58 C116 1.352(11)
N58 C208 1.352(10)
N59 C68 1.466(10)
N59 C115 1.292(9)
C60 C73 1.382(10)
N64 C312 1.338(12)
N64 C359 1.328(11)
N65 C286 1.441(10)
N65 C297 1.333(12)
C68 C151 1.303(11)
C68 C210 1.384(12)
C71 C146 1.375(11)
C71 C170 1.322(11)
C72 C357 1.352(12)
C72 C386 1.400(12)
C73 H73 0.9300
C73 C129 1.405(10)
C75 H75 0.9300
N76 C308 1.327(12)
N76 C317 1.316(11)
C77 H77 0.9300
C77 C101 1.362(11)
C77 C146 1.417(11)
C78 C86 1.374(11)
C78 C165 1.393(10)
N79 C261 1.434(10)
N79 C355 1.288(11)
C80 H80 0.9300
C80 C85 1.384(11)
C80 C202 1.361(11)
C82 C147 1.386(11)
C83 C333 1.374(11)
C83 C370 1.360(12)
C85 C165 1.378(10)
C86 H86 0.9300
C86 C202 1.390(10)
O87 C102 1.383(10)
O87 C281 1.366(10)
N88 C278 1.318(11)
N88 C453 1.359(13)
O90 C187 1.376(10)
O90 C257 1.395(11)
C94 C96 1.408(10)
C94 C147 1.356(11)
C96 H96 0.9300
C96 C106 1.401(10)
C98 H98 0.9300
C98 C158 1.381(12)
N100 C228 1.330(12)
N100 C310 1.380(11)
C101 C160 1.396(11)
C102 C185 1.397(11)
C102 C244 1.372(11)
C103 C149 1.363(10)
C103 C184 1.395(11)
F105 C418 1.348(11)
C107 C158 1.395(11)
C107 C374 1.363(12)
F109 C418 1.293(12)
N111 C180 1.347(11)
N111 C326 1.355(10)
O112 C250 1.365(10)
O112 C263 1.403(11)
C114 H114 0.9300
C114 C144 1.443(10)
C115 H115 0.9300
C115 C116 1.468(11)
C116 C309 1.397(12)
C117 H117 0.9300
C117 C149 1.382(10)
C117 C190 1.405(10)
N118 C299 1.455(11)
N118 C561 1.310(11)
N120 C302 1.356(11)
N120 C459 1.355(14)
F122 C418 1.327(13)
O124 S33 1.414(14)
C125 C245 1.322(12)
C125 C323 1.392(12)
N126 C145 1.350(11)
N126 C240 1.368(10)
C127 H127 0.9300
C127 C240 1.426(12)
C128 C244 1.377(11)
C129 H129 0.9300
C131 C185 1.387(11)
C134 H134 0.9300
C134 C157 1.365(12)
C134 C257 1.399(11)
C138 C177 1.355(12)
C138 C233 1.365(12)
N140 C400 1.324(12)
N140 C496 1.326(12)
C144 C241 1.400(12)
C145 H145 0.9300
C145 C371 1.354(13)
C146 H146 0.9300
C147 H147 0.9300
C149 H149 0.9300
C150 H150 0.9300
C150 C311 1.459(11)
C151 H151 0.9300
C151 C177 1.397(11)
C152 C159 1.403(12)
C152 C288 1.374(12)
C153 C207 1.365(12)
C153 C321 1.410(14)
C155 N161 1.467(10)
C155 C389 1.359(11)
C155 C448 1.364(12)
C157 C265 1.390(12)
C158 H158 0.9300
C159 H159 0.9300
C159 C323 1.399(12)
C160 H160 0.9300
C160 C170 1.393(11)
N161 C218 1.272(11)
C162 H162 0.9300
C162 C184 1.384(11)
C162 C190 1.362(11)
C165 H165 0.9300
C170 H170 0.9300
N172 C285 1.375(11)
N172 C419 1.377(12)
C177 H177 0.9300
C180 C258 1.474(12)
C180 C381 1.398(13)
C182 H182 0.9300
C182 C237 1.404(11)
C182 C299 1.345(12)
F183 C406 1.330(14)
C184 H184 0.9300
C185 H185 0.9300
C187 C307 1.337(13)
C187 C363 1.380(13)
C191 H191 0.9300
C191 C316 1.404(13)
O205 S33 1.425(15)
C207 H207 0.9300
C207 C291 1.386(12)
C208 H208 0.9300
C208 C339 1.334(14)
C210 H210 0.9300
C210 C233 1.421(12)
C217 H217 0.9300
C217 C263 1.398(15)
C217 C431 1.384(13)
C218 H218 0.9300
C218 C278 1.444(11)
F225 C406 1.315(13)
C228 C519 1.363(13)
C228 C24 1.429(13)
C233 H233 0.9300
C234 H234 0.9300
C234 C311 1.379(11)
C234 C365 1.379(12)
C235 C237 1.359(11)
C235 C327 1.340(13)
C237 H237 0.9300
C240 C262 1.369(12)
C241 H241 0.9300
C241 C384 1.365(13)
C244 H244 0.9300
C245 H245 0.9300
C245 C288 1.409(12)
C246 H246 0.9300
C246 C250 1.403(13)
C246 C257 1.382(12)
C248 H248 0.9300
C248 C263 1.360(14)
C248 C306 1.397(13)
C250 C265 1.387(12)
C253 H253 0.9300
C253 C286 1.351(12)
C253 C353 1.380(12)
C256 H256 0.9300
C256 C309 1.373(12)
C256 C339 1.401(14)
C258 H258 0.9300
C261 C306 1.362(12)
C261 C431 1.372(12)
C262 H262 0.9300
C262 C334 1.395(13)
C265 H265 0.9300
C275 H275 0.9300
C275 C419 1.446(13)
C278 C351 1.396(12)
C281 C353 1.407(14)
C281 C429 1.360(15)
C285 H285 0.9300
C285 C637 1.398(14)
C286 C428 1.374(13)
C288 H288 0.9300
C291 H291 0.9300
C297 H297 0.9300
C297 C459 1.419(13)
C299 C348 1.385(12)
C302 H302 0.9300
C302 C372 1.347(14)
C303 H303 0.9300
C303 C374 1.383(13)
F304 C406 1.259(15)
C306 H306 0.9300
C307 H307 0.9300
C307 C389 1.400(13)
C308 C383 1.461(13)
C308 C749 1.395(14)
C309 H309 0.9300
C310 H310 0.9300
C310 C369 1.334(14)
C312 C355 1.464(13)
C312 C479 1.416(14)
C316 H316 0.9300
C316 C365 1.341(13)
C317 H317 0.9300
C317 C534 1.356(14)
C321 H321 0.9300
C321 C395 1.354(14)
C323 H323 0.9300
C324 H324 0.9300
C324 C326 1.400(13)
C324 C394 1.342(14)
C326 H326 0.9300
C327 H327 0.9300
C327 C348 1.406(13)
C333 H333 0.9300
C333 C357 1.372(12)
C334 H334 0.9300
C334 C371 1.386(15)
C338 H338 0.9300
C338 C437 1.372(14)
C339 H339 0.9300
S347 N4 1.675(16)
S347 O4G 1.490(14)
S347 O1S 1.344(15)
S347 C850 1.733(17)
C348 H348 0.9300
N350 S33 1.577(14)
C351 H351 0.9300
C351 C522 1.392(15)
C353 H353 0.9300
C355 H355 0.9300
C357 H357 0.9300
C359 H359 0.9300
C359 C377 1.396(14)
C363 H363 0.9300
C363 C448 1.372(13)
C365 H365 0.9300
C369 H369 0.9300
C369 C462 1.36(2)
C370 H370 0.9300
C370 C386 1.420(13)
C371 H371 0.9300
C372 H372 0.9300
C372 C483 1.386(17)
C374 H374 0.9300
C377 H377 0.9300
C377 C472 1.360(16)
C381 H381 0.9300
C381 C394 1.366(14)
C383 H383 0.9300
C384 H384 0.9300
C384 C437 1.401(16)
C386 H386 0.9300
C389 H389 0.9300
C394 H394 0.9300
C395 H395 0.9300
C400 H400 0.9300
C400 C456 1.367(15)
C418 S33 1.797(16)
C419 C474 1.413(14)
C428 H428 0.9300
C428 C429 1.400(13)
C429 H429 0.9300
C431 H431 0.9300
C437 H437 0.9300
C448 H448 0.9300
O449 S1D 1.437(15)
C453 H453 0.9300
C453 C490 1.339(17)
C456 H456 0.9300
C456 C690 1.26(2)
F457 C1E 1.297(17)
C459 C598 1.399(14)
C462 H462 0.9300
C462 C519 1.383(19)
C472 H472 0.9300
C472 C479 1.406(16)
C474 H474 0.9300
C474 C594 1.379(16)
C479 H479 0.9300
C483 H483 0.9300
C483 C598 1.384(15)
C490 H490 0.9300
C490 C522 1.333(17)
C496 C561 1.468(14)
C496 C574 1.319(14)
C519 H519 0.9300
C522 H522 0.9300
C534 H534 0.9300
C534 C707 1.348(19)
C561 H561 0.9300
C574 H574 0.9300
C574 C690 1.49(2)
C594 H594 0.9300
C594 C637 1.358(19)
C598 H598 0.9300
C637 H637 0.9300
C690 H690 0.9300
C707 H707 0.9300
C707 C749 1.347(17)
C749 H749 0.9300
Fe5 N55 2.002(7)
Fe5 N66 1.976(7)
Fe5 N70 1.952(7)
Fe5 N81 1.957(6)
Fe5 N91 2.005(7)
Fe5 N132 1.957(7)
Fe6 N62 1.961(7)
Fe6 N97 1.988(7)
Fe6 N113 1.978(7)
Fe6 N148 1.989(8)
Fe6 N164 1.977(8)
Fe6 N222 1.969(8)
Fe7 N56 1.956(7)
Fe7 N93 2.021(8)
Fe7 N95 2.005(7)
Fe7 N110 1.982(8)
Fe7 N227 1.999(8)
Fe7 N343 1.960(9)
Fe8 N143 1.971(8)
Fe8 N167 1.985(7)
Fe8 N201 1.943(9)
Fe8 N290 2.001(9)
Fe8 N329 1.995(11)
Fe8 N331 1.972(9)
O23 C99 1.395(9)
O23 C104 1.417(10)
O33 C200 1.324(11)
O33 C305 1.404(11)
O40 C135 1.399(10)
O40 C325 1.412(10)
O41 C230 1.400(9)
O41 C274 1.400(10)
O54 C171 1.391(10)
O54 C282 1.396(10)
N55 C174 1.471(10)
N55 C387 1.251(12)
N56 C142 1.434(11)
N56 C272 1.283(11)
O61 C137 1.377(12)
O61 C294 1.412(10)
N62 C259 1.471(11)
N62 C271 1.278(11)
N66 C199 1.324(11)
N66 C219 1.387(10)
N70 C179 1.359(12)
N70 C283 1.352(10)
O74 C206 1.372(10)
O74 C212 1.391(10)
N81 C119 1.478(10)
N81 C214 1.290(10)
O89 C223 1.381(12)
O89 C340 1.388(11)
N91 C319 1.365(12)
N91 C485 1.321(14)
O92 C211 1.365(11)
O92 C332 1.374(10)
N93 C251 1.332(13)
N93 C415 1.310(12)
N95 C300 1.423(12)
N95 C393 1.300(12)
N97 C236 1.423(11)
N97 C252 1.279(11)
C99 C220 1.378(13)
C99 C269 1.378(12)
C104 C242 1.368(11)
C104 C287 1.351(11)
N110 C213 1.341(12)
N110 C399 1.341(12)
N113 C130 1.387(11)
N113 C342 1.326(11)
C119 C280 1.334(13)
C119 C392 1.400(12)
O123 C163 1.360(11)
O123 C229 1.414(9)
C130 C271 1.447(13)
C130 C480 1.375(13)
N132 C169 1.444(11)
N132 C432 1.311(12)
C135 C224 1.367(12)
C135 C254 1.367(13)
C137 C358 1.423(14)
C137 C439 1.380(14)
C141 H141 0.9300
C141 C142 1.338(12)
C141 C313 1.417(12)
C142 C378 1.418(13)
N143 C260 1.493(13)
N143 C376 1.254(14)
N148 C301 1.302(13)
N148 C416 1.363(12)
C156 H156 0.9300
C156 C212 1.372(12)
C156 C223 1.384(12)
C163 C255 1.358(13)
C163 C315 1.441(11)
N164 C173 1.436(12)
N164 C390 1.270(13)
N167 C215 1.423(10)
N167 C289 1.290(12)
C169 C186 1.389(11)
C169 C397 1.377(12)
C171 C209 1.347(13)
C171 C239 1.398(13)
C173 C292 1.415(14)
C173 C411 1.365(14)
C174 C401 1.354(13)
C174 C463 1.317(12)
O176 C373 1.368(11)
O176 C398 1.344(12)
C179 C387 1.486(12)
C179 C422 1.408(14)
C186 H186 0.9300
C186 C195 1.371(11)
C188 H188 0.9300
C188 C219 1.349(11)
C188 C362 1.409(12)
C189 H189 0.9300
C189 C215 1.374(13)
C189 C269 1.380(11)
O192 C238 1.370(12)
O192 C414 1.371(12)
C194 H194 0.9300
C194 C200 1.418(12)
C194 C294 1.380(13)
C195 H195 0.9300
C195 C206 1.422(12)
C196 N201 1.463(12)
C196 C438 1.390(14)
C196 C442 1.384(14)
C199 H199 0.9300
C199 C296 1.374(13)
C200 C255 1.427(13)
N201 C469 1.299(12)
C203 H203 0.9300
C203 C232 1.351(13)
C203 C305 1.389(13)
C204 H204 0.9300
C204 C325 1.337(14)
C204 C455 1.387(15)
C206 C335 1.378(13)
C209 H209 0.9300
C209 C238 1.377(13)
C211 C330 1.351(14)
C211 C433 1.345(14)
C212 C224 1.395(11)
C213 H213 0.9300
C213 C420 1.346(14)
C214 H214 0.9300
C214 C219 1.431(11)
C215 C284 1.388(13)
C220 H220 0.9300
C220 C284 1.383(12)
N222 C346 1.357(12)
N222 C354 1.346(12)
C223 C254 1.364(12)
C224 H224 0.9300
C226 H226 0.9300
C226 C298 1.335(14)
C226 C325 1.405(12)
N227 C364 1.407(12)
N227 C488 1.242(13)
C229 C314 1.348(13)
C229 C465 1.376(14)
C230 C242 1.366(11)
C230 C345 1.382(12)
C232 H232 0.9300
C232 C364 1.421(12)
C236 C367 1.367(13)
C236 C424 1.421(13)
C238 C412 1.406(14)
C239 H239 0.9300
C239 C398 1.391(13)
C242 H242 0.9300
C249 H249 0.9300
C249 C251 1.349(13)
C249 C349 1.348(14)
C251 C272 1.500(13)
C252 H252 0.9300
C252 C301 1.464(13)
C254 H254 0.9300
C255 H255 0.9300
C259 C270 1.347(12)
C259 C279 1.347(13)
C260 C427 1.356(12)
C260 C470 1.355(14)
C267 H267 0.9300
C267 C292 1.378(13)
C267 C340 1.386(13)
C269 H269 0.9300
C270 H270 0.9300
C270 C330 1.437(13)
C271 H271 0.9300
C272 H272 0.9300
C273 H273 0.9300
C273 C305 1.377(13)
C273 C391 1.387(14)
C274 C318 1.375(13)
C274 C492 1.332(14)
C279 H279 0.9300
C279 C433 1.406(14)
C280 H280 0.9300
C280 C318 1.409(12)
C282 C313 1.372(13)
C282 C368 1.364(13)
C283 H283 0.9300
C283 C366 1.365(15)
C284 H284 0.9300
C287 H287 0.9300
C287 C332 1.402(12)
C289 H289 0.9300
C289 C497 1.429(13)
N290 C497 1.378(14)
N290 C531 1.337(15)
C292 H292 0.9300
C294 C315 1.376(13)
C296 H296 0.9300
C296 C362 1.386(13)
C298 H298 0.9300
C298 C300 1.403(14)
C300 C455 1.386(13)
C301 C405 1.386(13)
C313 H313 0.9300
C314 H314 0.9300
C314 C463 1.409(12)
C315 H315 0.9300
C318 H318 0.9300
C319 H319 0.9300
C319 C559 1.382(15)
N329 C423 1.370(15)
N329 C586 1.279(15)
C330 H330 0.9300
N331 C481 1.381(16)
N331 C575 1.298(15)
C332 C345 1.383(11)
C335 H335 0.9300
C335 C397 1.387(13)
C340 C360 1.376(15)
C341 H341 0.9300
C341 C399 1.349(14)
C341 C434 1.371(15)
C342 H342 0.9300
C342 C409 1.381(14)
N343 C450 1.348(15)
N343 C582 1.387(16)
C345 H345 0.9300
C346 H346 0.9300
C346 C475 1.312(15)
C349 H349 0.9300
C349 C499 1.345(17)
C354 C390 1.457(14)
C354 C471 1.379(15)
C358 H358 0.9300
C358 C442 1.396(14)
C360 H360 0.9300
C360 C411 1.417(15)
C362 H362 0.9300
C364 C391 1.355(14)
C366 H366 0.9300
C366 C407 1.341(15)
C367 H367 0.9300
C367 C466 1.403(14)
C368 H368 0.9300
C368 C378 1.374(13)
C373 C466 1.376(15)
C373 C17 1.419(15)
C376 H376 0.9300
C376 C423 1.469(16)
C378 H378 0.9300
C387 H387 0.9300
C388 H388 0.9300
C388 C416 1.349(14)
C388 C478 1.454(18)
C390 H390 0.9300
C391 H391 0.9300
C392 H392 0.9300
C392 C492 1.380(13)
C393 H393 0.9300
C393 C399 1.481(14)
C397 H397 0.9300
C398 C412 1.374(14)
C401 H401 0.9300
C401 C465 1.422(13)
C402 H402 0.9300
C402 C414 1.368(14)
C402 C427 1.418(15)
C405 H405 0.9300
C405 C478 1.354(15)
C407 H407 0.9300
C407 C422 1.357(13)
C409 H409 0.9300
C409 C452 1.379(16)
C411 H411 0.9300
C412 H412 0.9300
C414 C443 1.393(15)
C415 H415 0.9300
C415 C499 1.413(16)
C416 H416 0.9300
C420 H420 0.9300
C420 C434 1.386(15)
C422 H422 0.9300
C423 C504 1.376(17)
C424 H424 0.9300
C424 C17 1.353(14)
C427 H427 0.9300
C432 H432 0.9300
C432 C485 1.408(14)
C433 H433 0.9300
C434 H434 0.9300
C435 H435 0.9300
C435 C471 1.344(16)
C435 C475 1.397(17)
C438 H438 0.9300
C438 C439 1.368(14)
C439 H439 0.9300
C442 H442 0.9300
C443 H443 0.9300
C443 C470 1.389(15)
C450 C488 1.463(16)
C450 C578 1.394(16)
C452 H452 0.9300
C452 C480 1.417(15)
C455 H455 0.9300
C463 H463 0.9300
C465 H465 0.9300
C466 H466 0.9300
C469 H469 0.9300
C469 C481 1.405(17)
C470 H470 0.9300
C471 H471 0.9300
C475 H475 0.9300
C476 H476 0.9300
C476 C485 1.407(14)
C476 C532 1.398(17)
C478 H478 0.9300
C480 H480 0.9300
C481 C541 1.419(16)
C488 H488 0.9300
C492 H492 0.9300
C493 H493 0.9300
C493 C575 1.447(18)
C493 C624 1.31(2)
C497 C556 1.385(16)
C499 H499 0.9300
C504 H504 0.9300
C504 C570 1.417(17)
C524 H524 0.9300
C524 C531 1.43(2)
C524 C583 1.34(2)
C531 H531 0.9300
C532 H532 0.9300
C532 C559 1.294(18)
C541 H541 0.9300
C541 C624 1.43(2)
C556 H556 0.9300
C556 C583 1.364(18)
C559 H559 0.9300
C570 H570 0.9300
C570 C595 1.36(2)
C572 H572 0.9300
C572 C578 1.33(2)
C572 C654 1.51(3)
C575 H575 0.9300
C578 H578 0.9300
C582 H582 0.9300
C582 C654 1.269(18)
C583 H583 0.9300
C586 H586 0.9300
C586 C595 1.40(2)
C595 H595 0.9300
C624 H624 0.9300
C654 H654 0.9300
S3 O42 1.446(6)
S3 O197 1.422(7)
S3 C320 1.854(13)
S3 N404 1.568(8)
S4 O32 1.423(6)
S4 O243 1.421(6)
S4 C396 1.769(12)
S4 N404 1.558(8)
F133 C320 1.291(15)
F136 C320 1.300(13)
F154 C320 1.346(13)
F178 C396 1.345(11)
F221 C396 1.299(13)
F277 C396 1.372(13)
S5 N293 1.593(11)
S5 O336 1.393(10)
S5 C577 1.805(15)
S5 O3 1.429(9)
S6 N293 1.551(11)
S6 O482 1.315(10)
S6 C501 1.767(15)
S6 O7 1.437(11)
F268 C501 1.276(15)
F385 C577 1.371(16)
F413 C501 1.333(15)
F477 C577 1.282(18)
C501 F508 1.310(15)
F507 C577 1.252(18)
S8 O447 1.403(10)
S8 C451 1.786(18)
S8 N596 1.559(12)
S8 O11 1.464(10)
S10 N596 1.638(13)
S10 O15 1.344(13)
S10 O1 1.400(10)
S10 C2O 1.710(14)
F356 C451 1.36(2)
F445 C2O 1.347(14)
C451 F467 1.272(17)
C451 F473 1.300(18)
S9 O121 1.48(2)
S9 O175 1.345(18)
S9 N444 1.654(12)
S9 C2J 1.914(18)
S67 N444 1.616(13)
S67 O3R 1.396(18)
S67 O51 1.453(15)
S67 C19 1.694(16)
F337 C2J 1.30(2)
F380 C2J 1.25(2)
N444 S17 1.549(12)
N444 S18 1.700(13)
S11 N601 1.542(19)
S11 O8 1.427(14)
S11 O1C 1.510(15)
S11 C750 1.762(15)
S47 O328 1.417(14)
S47 C454 1.729(15)
S47 N601 1.643(19)
S47 O12 1.544(14)
C454 F510 1.281(15)
C454 F593 1.358(15)
C454 F733 1.427(15)
S12 N748 1.574(15)
S12 O16 1.548(14)
S12 O2 1.452(13)
S12 C1O 1.699(16)
S20 N748 1.601(15)
S20 O21 1.516(14)
S20 O34 1.529(16)
S20 C4L 1.712(17)
F441 C4L 1.321(17)
S13 O408 1.560(9)
S13 C410 1.629(12)
S13 N614 1.609(16)
S13 O10 1.397(10)
S21 N614 1.525(15)
S21 O20 1.403(12)
S21 O1T 1.430(14)
S21 C4Y 1.928(18)
F193 C410 1.280(12)
S264 N2K 1.67(3)
S264 O2Y 1.46(2)
S264 C4Y 1.760(18)
S264 O1X 1.41(3)
F361 C410 1.367(14)
F403 C410 1.402(13)
O408 S14 1.273(10)
C410 S14 1.947(13)
F436 C4Y 1.323(14)
S15 C6 1.839(17)
S15 O4 1.452(15)
S15 O1Y 1.473(15)
S15 N7 1.568(16)
S16 N727 1.700(19)
S16 O17 1.522(12)
S16 O1Q 1.477(13)
S16 C2F 1.758(19)
S25 N727 1.519(18)
S25 O1D 1.571(13)
S25 O1L 1.447(13)
S25 C38 1.779(16)
F446 C2F 1.435(19)
S31 N884 1.665(16)
S31 O1I 1.443(14)
S31 O1J 1.369(15)
S31 C700 1.716(15)
S166 N884 1.648(15)
S166 O1K 1.430(14)
S166 O1O 1.416(14)
S166 C900 1.769(16)
S36 N670 1.52(3)
S36 O1F 1.512(19)
S36 O1G 1.45(2)
S36 C1Z 1.72(3)
S63 N670 1.81(3)
S63 O1E 1.491(19)
S63 O2C 1.52(2)
S63 C800 1.711(16)
N108 C168 1.106(11)
C168 C266 1.483(14)
C266 H26A 0.9600
C266 H26B 0.9600
C266 H26C 0.9600
N139 C295 1.088(12)
C295 C585 1.510(17)
C585 H58A 0.9600
C585 H58B 0.9600
C585 H58C 0.9600
N216 C247 1.154(12)
C247 C421 1.433(15)
C421 H42A 0.9600
C421 H42B 0.9600
C421 H42C 0.9600
N322 C440 1.141(15)
C440 C549 1.353(18)
C549 H54A 0.9600
C549 H54B 0.9600
C549 H54C 0.9600
N344 C461 1.097(15)
C461 C536 1.51(2)
C536 H53A 0.9600
C536 H53B 0.9600
C536 H53C 0.9600
N379 C458 1.141(16)
C458 C468 1.446(19)
C468 H46A 0.9600
C468 H46B 0.9600
C468 H46C 0.9600
N382 C14 1.121(14)
S14 O5 1.384(13)
S14 N2K 1.55(2)
C6 F28 1.299(17)
C6 F32 1.344(17)
C6 F34 1.286(17)
F9 C2O 1.291(14)
C12 H12A 0.9600
C12 H12B 0.9600
C12 H12C 0.9600
C12 C14 1.459(16)
C17 H17 0.9300
F19 C1 1.290(17)
F20 C38 1.323(16)
F22 C2O 1.358(16)
C24 H24 0.9300
F26 C2F 1.293(19)
F29 C2J 1.32(2)
F30 C1O 1.333(16)
F31 C2F 1.268(19)
F37 C4Y 1.276(15)
S38 O2D 1.585(15)
S38 N7 1.631(16)
S38 O3S 1.477(15)
S38 C3 1.690(13)
F1 C1O 1.356(16)
F3 C4L 1.307(17)
F4 C1O 1.318(15)
F1U C38 1.328(16)
F7 C750 1.333(15)
F1E C4Y 1.353(18)
N3 C30 1.08(2)
F16 C1 1.290(15)
F17 C38 1.352(15)
C21 N27 1.18(2)
C21 C1P 1.44(2)
N1 C1G 1.14(2)
N2 C29 1.25(2)
C1B H1BA 0.9600
C1B H1BB 0.9600
C1B H1BC 0.9600
C1B H1BD 0.9600
C1B H1BE 0.9600
C1B H1BF 0.9600
C1B C4Q 1.403(18)
C1B C58 1.449(17)
C30 C3W 1.43(3)
F6 C1Z 1.332(18)
F8 C1Z 1.303(17)
F38 C4L 1.382(17)
F1A C850 1.310(16)
F11 C750 1.324(15)
F1D C700 1.315(16)
C1E F15 1.294(17)
C1E F1F 1.334(17)
F10 C1 1.312(14)
C1G C16 1.53(3)
F1H C4Y 1.281(16)
N1I C3H 1.10(3)
F14 C750 1.286(15)
C1J H1JA 0.9600
C1J H1JB 0.9600
C1J H1JC 0.9600
C1J C29 1.60(2)
F12 C600 1.320(17)
C1P H1PA 0.9600
C1P H1PB 0.9600
C1P H1PC 0.9600
F1Q C700 1.364(16)
F13 C1Z 1.364(18)
F1B C3 1.290(13)
F1C C800 1.290(16)
C2H H2HA 0.9600
C2H H2HB 0.9600
C2H H2HC 0.9600
C2H C3H 1.49(3)
C16 H16A 0.9600
C16 H16B 0.9600
C16 H16C 0.9600
F2M C19 1.403(15)
N2N C58 1.140(18)
F1G C900 1.314(17)
F33 C900 1.374(17)
F39 C700 1.414(16)
F18 C900 1.327(16)
N14 S1D 1.615(16)
F3L C800 1.352(17)
F1I C600 1.353(17)
F3T C800 1.333(17)
C3W H3WA 0.9600
C3W H3WB 0.9600
C3W H3WC 0.9600
F43 C850 1.338(17)
F47 C600 1.341(16)
N4J C4Q 1.162(19)
C4Y F1N 1.274(17)
C4Y FNT7 1.338(18)
F5I C3 1.331(13)
F5K C850 1.385(16)
F1K C3 1.381(13)
F1L C1 1.238(17)
F1T C1 1.323(17)
F1O C1 1.314(15)
S1D C600 1.825(17)
S1D O1P 1.526(15)
C19 F1J 1.365(15)
C19 F1M 1.329(14)
S17 O6 1.693(13)
S17 O1H 1.437(16)
S17 C1R 1.738(15)
S18 O6 1.493(12)
S18 O1A 1.419(16)
S18 CNT8 1.746(16)
F2 C1R 1.332(15)
F2 CNT8 1.329(16)
F5 C1R 1.385(16)
F5 CNT8 1.335(16)
F1P CNT8 1.292(16)
C1R FNT8 1.304(15)

loop_
_platon_squeeze_void_nr
_platon_squeeze_void_average_x
_platon_squeeze_void_average_y
_platon_squeeze_void_average_z
_platon_squeeze_void_volume
_platon_squeeze_void_count_electrons
_platon_squeeze_void_content
1 -0.004 -0.001 -0.004 5911 1940 ' '
2 -0.040 0.365 0.460 5911 1932 ' '
3 0.071 0.419 0.334 147 54 ' '
4 0.071 0.081 0.834 147 53 ' '
5 0.433 0.630 0.297 148 62 ' '
6 0.433 0.870 0.797 148 60 ' '
7 0.567 0.130 0.203 148 52 ' '
8 0.567 0.370 0.703 148 51 ' '
9 0.929 0.919 0.166 147 51 ' '
10 0.929 0.581 0.666 147 51 ' '
